data_4075956
loop_
_publ_author_name
'Niyomura, Osamu'
'Iwasawa, Tetsuo'
'Sawada, Naoki'
'Tokunaga, Makoto'
'Obora, Yasushi'
'Tsuji, Yasushi'

_publ_section_title
;
 A Bowl-Shaped Phosphine as a Ligand in Rhodium-Catalyzed
 Hydrosilylation:&#x00A0; Rate Enhancement by a Mono(phosphine) Rhodium
 Species
;
_journal_issue 14
_journal_name_full Organometallics
_journal_page_first 3468
_journal_paper_doi 10.1021/om0503491
_journal_volume 24
_journal_year 2005
_chemical_formula_moiety 'C76 H77 Cl7 P Rh '
_chemical_formula_sum 'C76 H77 Cl7 P Rh'
_chemical_formula_weight 1372.49
_space_group_IT_number 14
_symmetry_cell_setting monoclinic
_symmetry_Int_Tables_number 14
_symmetry_space_group_name_Hall '-P 2ybc'
_symmetry_space_group_name_H-M 'P 1 21/c 1'
_cell_angle_alpha 90
_cell_angle_beta 105.540(2)
_cell_angle_gamma 90
_cell_formula_units_Z 4
_cell_length_a 16.4206(9)
_cell_length_b 19.2472(9)
_cell_length_c 22.0247(11)
_cell_measurement_reflns_used 13060
_cell_measurement_temperature 93.1
_cell_measurement_theta_max 27.5
_cell_measurement_theta_min 3.0
_cell_volume 6706.5(6)
_computing_cell_refinement CrystalClear
_computing_data_collection CrystalClear
_computing_data_reduction CrystalStructure
_computing_publication_material 'CrystalStructure 3.6.0'
_computing_structure_refinement CRYSTALS
_computing_structure_solution SIR92
_diffrn_detector_area_resol_mean 28.57
_diffrn_measured_fraction_theta_full 0.9903
_diffrn_measured_fraction_theta_max 0.9903
_diffrn_measurement_device_type 'Rigaku Saturn'
_diffrn_measurement_method \w
_diffrn_radiation_type 'Mo K\a'
_diffrn_radiation_wavelength 0.7107
_diffrn_reflns_av_R_equivalents 0.053
_diffrn_reflns_limit_h_max 20
_diffrn_reflns_limit_h_min -21
_diffrn_reflns_limit_k_max 24
_diffrn_reflns_limit_k_min -24
_diffrn_reflns_limit_l_max 28
_diffrn_reflns_limit_l_min -28
_diffrn_reflns_number 66233
_diffrn_reflns_theta_full 27.48
_diffrn_reflns_theta_max 27.48
_exptl_absorpt_coefficient_mu 0.599
_exptl_absorpt_correction_T_max 0.959
_exptl_absorpt_correction_T_min 0.907
_exptl_absorpt_correction_type multi-scan
_exptl_absorpt_process_details 'Jacobson, R. (1998) Private communication'
_exptl_crystal_colour yellow
_exptl_crystal_density_diffrn 1.359
_exptl_crystal_density_method 'not measured'
_exptl_crystal_description prism
_exptl_crystal_F_000 2848.00
_exptl_crystal_size_max 0.27
_exptl_crystal_size_mid 0.17
_exptl_crystal_size_min 0.07
_refine_diff_density_max 1.76
_refine_diff_density_min -0.75
_refine_ls_extinction_method none
_refine_ls_goodness_of_fit_ref 0.836
_refine_ls_hydrogen_treatment mixed
_refine_ls_number_parameters 801
_refine_ls_number_reflns 9936
_refine_ls_R_factor_gt 0.0670
_refine_ls_shift/su_max 0.0030
_refine_ls_structure_factor_coef F
_refine_ls_weighting_details 'w = 1/[0.0010Fo^2^ + 3.0000\s(Fo^2^) + 0.5000]'
_refine_ls_weighting_scheme calc
_refine_ls_wR_factor_ref 0.0960
_reflns_number_gt 9936
_reflns_number_total 15254
_reflns_threshold_expression F^2^>2.0\s(F^2^)
_cod_data_source_file om0503491si20050504_075808.cif
_cod_data_source_block '__ON-463-A'
_cod_original_formula_sum 'C76 H77 Cl7 P Rh '
_cod_database_code 4075956

loop_
_symmetry_equiv_pos_site_id
_symmetry_equiv_pos_as_xyz
1 +X,+Y,+Z
2 -X,1/2+Y,1/2-Z
3 -X,-Y,-Z
4 +X,1/2-Y,1/2+Z

loop_
_atom_site_label
_atom_site_type_symbol
_atom_site_fract_x
_atom_site_fract_y
_atom_site_fract_z
_atom_site_U_iso_or_equiv
_atom_site_adp_type
_atom_site_occupancy
_atom_site_symmetry_multiplicity
_atom_site_calc_flag
_atom_site_refinement_flags
Rh(1) Rh 0.62638(3) 0.26480(2) 0.06206(2) 0.01589(11) Uani 1.00 1 d .
Cl(1) Cl 0.75252(10) 0.28142(9) 0.03145(7) 0.0267(4) Uani 1.00 1 d .
Cl(2) Cl 0.1484 0.7420 0.1156 0.123 Uiso 0.27 1 d R
Cl(3) Cl 0.0036 0.7116 0.0225 0.248 Uiso 0.23 1 d R
Cl(4) Cl 0.2156 0.3478 0.0596 0.214 Uiso 0.20 1 d R
Cl(5) Cl 0.2829 0.2225 0.1073 0.195 Uiso 0.39 1 d R
Cl(6) Cl 0.2120 0.3550 0.0580 0.020 Uiso 0.22 1 d R
Cl(7) Cl 0.2850 0.2190 0.1110 0.020 Uiso 0.18 1 d R
Cl(8) Cl 0.0170 0.6840 0.0070 0.020 Uiso 0.13 1 d R
Cl(9) Cl -0.0230 0.7350 0.0380 0.020 Uiso 0.11 1 d R
Cl(10) Cl 0.1560 0.7420 0.1200 0.019 Uiso 0.26 1 d R
Cl(11) Cl 0.0040 0.7170 0.0230 0.019 Uiso 0.15 1 d R
Cl(12) Cl 0.1220 0.7400 0.1060 0.019 Uiso 0.08 1 d R
Cl(13) Cl 0.2210 0.3450 0.0750 0.019 Uiso 0.04 1 d R
Cl(14) Cl 0.2550 0.2160 0.1210 0.019 Uiso 0.04 1 d R
Cl(15) Cl 0.3020 0.2320 0.0970 0.019 Uiso 0.04 1 d R
Cl(16) Cl 0.2160 0.2640 -0.0110 0.019 Uiso 0.03 1 d R
P(1) P 0.70794(9) 0.24667(7) 0.16250(6) 0.0139(3) Uani 1.00 1 d .
C(1) C 0.7703(4) 0.1672(3) 0.1716(3) 0.016(1) Uani 1.00 1 d .
C(2) C 0.7725(4) 0.1310(3) 0.1175(3) 0.018(1) Uani 1.00 1 d .
C(3) C 0.8205(4) 0.0702(3) 0.1224(3) 0.018(1) Uani 1.00 1 d .
C(4) C 0.8648(4) 0.0457(3) 0.1813(3) 0.020(2) Uani 1.00 1 d .
C(5) C 0.8636(4) 0.0820(3) 0.2363(3) 0.018(1) Uani 1.00 1 d .
C(6) C 0.8153(4) 0.1417(3) 0.2306(3) 0.018(1) Uani 1.00 1 d .
C(7) C 0.8222(4) 0.0309(3) 0.0637(3) 0.023(2) Uani 1.00 1 d .
C(8) C 0.7623(4) -0.0212(4) 0.0411(3) 0.026(2) Uani 1.00 1 d .
C(9) C 0.7664(5) -0.0597(4) -0.0129(3) 0.035(2) Uani 1.00 1 d .
C(10) C 0.8280(5) -0.0443(4) -0.0433(3) 0.038(2) Uani 1.00 1 d .
C(11) C 0.8849(5) 0.0092(4) -0.0219(3) 0.034(2) Uani 1.00 1 d .
C(12) C 0.8836(4) 0.0479(3) 0.0317(3) 0.028(2) Uani 1.00 1 d .
C(13) C 0.6939(4) -0.0375(4) 0.0736(4) 0.040(2) Uani 1.00 1 d .
C(14) C 0.9442(5) 0.1069(4) 0.0544(4) 0.044(2) Uani 1.00 1 d .
C(15) C 0.9130(4) 0.0557(3) 0.2995(3) 0.020(2) Uani 1.00 1 d .
C(16) C 0.8829(4) -0.0003(3) 0.3276(3) 0.027(2) Uani 1.00 1 d .
C(17) C 0.9304(5) -0.0239(4) 0.3862(3) 0.035(2) Uani 1.00 1 d .
C(18) C 1.0072(5) 0.0063(4) 0.4158(3) 0.037(2) Uani 1.00 1 d .
C(19) C 1.0363(4) 0.0609(4) 0.3879(3) 0.032(2) Uani 1.00 1 d .
C(20) C 0.9906(4) 0.0877(3) 0.3302(3) 0.025(2) Uani 1.00 1 d .
C(21) C 0.7993(5) -0.0334(4) 0.2956(4) 0.034(2) Uani 1.00 1 d .
C(22) C 1.0239(4) 0.1496(4) 0.3014(4) 0.036(2) Uani 1.00 1 d .
C(23) C 0.7839(4) 0.3168(3) 0.1878(3) 0.016(1) Uani 1.00 1 d .
C(24) C 0.8686(4) 0.3054(3) 0.2186(3) 0.019(1) Uani 1.00 1 d .
C(25) C 0.9264(4) 0.3600(3) 0.2323(3) 0.022(2) Uani 1.00 1 d .
C(26) C 0.8975(4) 0.4276(3) 0.2149(3) 0.022(2) Uani 1.00 1 d .
C(27) C 0.8119(4) 0.4409(3) 0.1851(3) 0.019(2) Uani 1.00 1 d .
C(28) C 0.7561(4) 0.3853(3) 0.1713(3) 0.019(1) Uani 1.00 1 d .
C(29) C 1.0168(4) 0.3453(3) 0.2620(3) 0.029(2) Uani 1.00 1 d .
C(30) C 1.0651(4) 0.3119(4) 0.2266(4) 0.039(2) Uani 1.00 1 d .
C(31) C 1.1501(5) 0.2984(4) 0.2557(5) 0.050(3) Uani 1.00 1 d .
C(32) C 1.1867(5) 0.3151(4) 0.3163(5) 0.053(3) Uani 1.00 1 d .
C(33) C 1.1388(5) 0.3454(4) 0.3525(4) 0.047(2) Uani 1.00 1 d .
C(34) C 1.0538(5) 0.3619(4) 0.3260(4) 0.036(2) Uani 1.00 1 d .
C(35) C 1.0277(6) 0.2910(5) 0.1602(5) 0.055(3) Uani 1.00 1 d .
C(36) C 1.0026(5) 0.3954(4) 0.3650(4) 0.044(2) Uani 1.00 1 d .
C(37) C 0.7810(4) 0.5127(3) 0.1656(3) 0.023(2) Uani 1.00 1 d .
C(38) C 0.7811(4) 0.5636(3) 0.2113(3) 0.029(2) Uani 1.00 1 d .
C(39) C 0.7509(4) 0.6294(4) 0.1922(4) 0.036(2) Uani 1.00 1 d .
C(40) C 0.7219(5) 0.6451(4) 0.1290(4) 0.040(2) Uani 1.00 1 d .
C(41) C 0.7241(5) 0.5958(4) 0.0842(4) 0.037(2) Uani 1.00 1 d .
C(42) C 0.7527(4) 0.5288(3) 0.1009(3) 0.029(2) Uani 1.00 1 d .
C(43) C 0.8139(5) 0.5476(4) 0.2808(4) 0.040(2) Uani 1.00 1 d .
C(44) C 0.7529(5) 0.4768(4) 0.0510(3) 0.037(2) Uani 1.00 1 d .
C(45) C 0.6523(3) 0.2399(3) 0.2241(3) 0.0163(13) Uani 1.00 1 d .
C(46) C 0.6282(4) 0.2998(3) 0.2510(3) 0.016(1) Uani 1.00 1 d .
C(47) C 0.5766(4) 0.2954(3) 0.2917(3) 0.017(1) Uani 1.00 1 d .
C(48) C 0.5502(4) 0.2307(3) 0.3061(3) 0.019(1) Uani 1.00 1 d .
C(49) C 0.5744(4) 0.1700(3) 0.2807(3) 0.017(1) Uani 1.00 1 d .
C(50) C 0.6252(4) 0.1750(3) 0.2394(3) 0.017(1) Uani 1.00 1 d .
C(51) C 0.5484(4) 0.3603(3) 0.3183(3) 0.018(1) Uani 1.00 1 d .
C(52) C 0.6060(4) 0.3974(3) 0.3652(3) 0.022(2) Uani 1.00 1 d .
C(53) C 0.5765(5) 0.4578(4) 0.3889(3) 0.033(2) Uani 1.00 1 d .
C(54) C 0.4936(5) 0.4804(4) 0.3664(4) 0.037(2) Uani 1.00 1 d .
C(55) C 0.4381(5) 0.4427(4) 0.3200(3) 0.032(2) Uani 1.00 1 d .
C(56) C 0.4638(4) 0.3830(3) 0.2948(3) 0.024(2) Uani 1.00 1 d .
C(57) C 0.6966(5) 0.3743(4) 0.3912(3) 0.035(2) Uani 1.00 1 d .
C(58) C 0.4015(4) 0.3431(4) 0.2436(3) 0.034(2) Uani 1.00 1 d .
C(59) C 0.5481(4) 0.1005(3) 0.2998(3) 0.021(2) Uani 1.00 1 d .
C(60) C 0.4666(4) 0.0750(3) 0.2703(3) 0.026(2) Uani 1.00 1 d .
C(61) C 0.4412(5) 0.0115(3) 0.2909(4) 0.032(2) Uani 1.00 1 d .
C(62) C 0.4948(5) -0.0251(3) 0.3387(3) 0.033(2) Uani 1.00 1 d .
C(63) C 0.5760(5) -0.0004(4) 0.3666(3) 0.032(2) Uani 1.00 1 d .
C(64) C 0.6041(4) 0.0621(3) 0.3476(3) 0.023(2) Uani 1.00 1 d .
C(65) C 0.4082(4) 0.1145(4) 0.2169(4) 0.035(2) Uani 1.00 1 d .
C(66) C 0.6914(4) 0.0891(4) 0.3786(3) 0.031(2) Uani 1.00 1 d .
C(67) C 0.5571(4) 0.3216(4) -0.0233(3) 0.029(2) Uani 1.00 1 d .
C(68) C 0.5522(4) 0.2513(4) -0.0381(3) 0.030(2) Uani 1.00 1 d .
C(69) C 0.4753(5) 0.2056(4) -0.0425(3) 0.031(2) Uani 1.00 1 d .
C(70) C 0.4797(5) 0.1675(4) 0.0193(3) 0.032(2) Uani 1.00 1 d .
C(71) C 0.5229(4) 0.2088(4) 0.0781(3) 0.024(2) Uani 1.00 1 d .
C(72) C 0.5109(4) 0.2804(3) 0.0869(3) 0.024(2) Uani 1.00 1 d .
C(73) C 0.4487(4) 0.3272(4) 0.0404(3) 0.029(2) Uani 1.00 1 d .
C(74) C 0.4921(5) 0.3666(4) -0.0047(3) 0.034(2) Uani 1.00 1 d .
C(75) C 0.1074 0.6807 0.0614 0.112 Uiso 0.75 1 d R
C(76) C 0.1994 0.2600 0.0339 0.100 Uiso 1.08 1 d R
C(77) C 0.2310 0.2690 0.0540 0.019 Uiso 0.10 1 d R
C(78) C -0.1060 0.7020 -0.0150 0.019 Uiso 0.25 1 d R
C(79) C 0.2560 0.2910 0.0830 0.019 Uiso 0.24 1 d R
H(1) H 0.602(5) 0.351(4) -0.034(4) 0.04(2) Uiso 1.00 1 c .
H(2) H 0.616(5) 0.224(4) -0.060(4) 0.05(2) Uiso 1.00 1 c .
H(3) H 0.543(4) 0.178(3) 0.113(3) 0.01(1) Uiso 1.00 1 c .
H(4) H 0.520(4) 0.290(4) 0.132(3) 0.02(2) Uiso 1.00 1 c .
H(5) H 0.4263 0.2340 -0.0527 0.036 Uiso 1.00 1 c R
H(6) H 0.4716 0.1723 -0.0750 0.036 Uiso 1.00 1 c R
H(7) H 0.4238 0.1573 0.0211 0.037 Uiso 1.00 1 c R
H(8) H 0.5098 0.1253 0.0194 0.037 Uiso 1.00 1 c R
H(9) H 0.4050 0.2987 0.0157 0.034 Uiso 1.00 1 c R
H(10) H 0.4252 0.3600 0.0631 0.034 Uiso 1.00 1 c R
H(11) H 0.5185 0.4071 0.0162 0.039 Uiso 1.00 1 c R
H(12) H 0.4500 0.3795 -0.0417 0.039 Uiso 1.00 1 c R
H(13) H 0.7417 0.1477 0.0773 0.021 Uiso 1.00 1 c R
H(14) H 0.8971 0.0043 0.1844 0.023 Uiso 1.00 1 c R
H(15) H 0.8128 0.1662 0.2675 0.022 Uiso 1.00 1 c R
H(16) H 0.7269 -0.0959 -0.0284 0.040 Uiso 1.00 1 c R
H(17) H 0.8312 -0.0707 -0.0791 0.044 Uiso 1.00 1 c R
H(18) H 0.9255 0.0200 -0.0441 0.043 Uiso 1.00 1 c R
H(19) H 0.6605 0.0029 0.0731 0.047 Uiso 1.00 1 c R
H(20) H 0.6591 -0.0742 0.0525 0.047 Uiso 1.00 1 c R
H(21) H 0.7196 -0.0506 0.1160 0.047 Uiso 1.00 1 c R
H(22) H 1.0004 0.0896 0.0643 0.057 Uiso 1.00 1 c R
H(23) H 0.9370 0.1411 0.0222 0.057 Uiso 1.00 1 c R
H(24) H 0.9338 0.1272 0.0909 0.057 Uiso 1.00 1 c R
H(25) H 0.9099 -0.0615 0.4058 0.043 Uiso 1.00 1 c R
H(26) H 1.0395 -0.0111 0.4553 0.042 Uiso 1.00 1 c R
H(27) H 1.0889 0.0817 0.4087 0.037 Uiso 1.00 1 c R
H(28) H 0.7554 0.0001 0.2898 0.041 Uiso 1.00 1 c R
H(29) H 0.8013 -0.0512 0.2557 0.041 Uiso 1.00 1 c R
H(30) H 0.7886 -0.0703 0.3210 0.041 Uiso 1.00 1 c R
H(31) H 1.0774 0.1384 0.2951 0.043 Uiso 1.00 1 c R
H(32) H 0.9854 0.1608 0.2621 0.043 Uiso 1.00 1 c R
H(33) H 1.0297 0.1883 0.3291 0.043 Uiso 1.00 1 c R
H(34) H 0.8874 0.2594 0.2304 0.023 Uiso 1.00 1 c R
H(35) H 0.9365 0.4651 0.2235 0.025 Uiso 1.00 1 c R
H(36) H 0.6984 0.3934 0.1502 0.023 Uiso 1.00 1 c R
H(37) H 1.1832 0.2770 0.2316 0.059 Uiso 1.00 1 c R
H(38) H 1.2450 0.3060 0.3344 0.061 Uiso 1.00 1 c R
H(39) H 1.1641 0.3549 0.3958 0.050 Uiso 1.00 1 c R
H(40) H 0.9697 0.3038 0.1483 0.069 Uiso 1.00 1 c R
H(41) H 1.0563 0.3139 0.1338 0.069 Uiso 1.00 1 c R
H(42) H 1.0325 0.2421 0.1561 0.069 Uiso 1.00 1 c R
H(43) H 1.0375 0.4033 0.4064 0.048 Uiso 1.00 1 c R
H(44) H 0.9808 0.4385 0.3465 0.048 Uiso 1.00 1 c R
H(45) H 0.9572 0.3657 0.3668 0.048 Uiso 1.00 1 c R
H(46) H 0.7502 0.6638 0.2230 0.042 Uiso 1.00 1 c R
H(47) H 0.7007 0.6903 0.1163 0.045 Uiso 1.00 1 c R
H(48) H 0.7059 0.6075 0.0408 0.041 Uiso 1.00 1 c R
H(49) H 0.7700 0.5549 0.3008 0.049 Uiso 1.00 1 c R
H(50) H 0.8324 0.5007 0.2866 0.049 Uiso 1.00 1 c R
H(51) H 0.8599 0.5777 0.2988 0.049 Uiso 1.00 1 c R
H(52) H 0.6971 0.4705 0.0249 0.043 Uiso 1.00 1 c R
H(53) H 0.7883 0.4930 0.0262 0.043 Uiso 1.00 1 c R
H(54) H 0.7739 0.4337 0.0699 0.043 Uiso 1.00 1 c R
H(55) H 0.6474 0.3439 0.2412 0.020 Uiso 1.00 1 c R
H(56) H 0.5148 0.2275 0.3337 0.022 Uiso 1.00 1 c R
H(57) H 0.6413 0.1341 0.2214 0.020 Uiso 1.00 1 c R
H(58) H 0.6144 0.4835 0.4213 0.041 Uiso 1.00 1 c R
H(59) H 0.4750 0.5211 0.3830 0.047 Uiso 1.00 1 c R
H(60) H 0.3816 0.4585 0.3039 0.041 Uiso 1.00 1 c R
H(61) H 0.7075 0.3655 0.4351 0.042 Uiso 1.00 1 c R
H(62) H 0.7059 0.3330 0.3703 0.042 Uiso 1.00 1 c R
H(63) H 0.7334 0.4097 0.3844 0.042 Uiso 1.00 1 c R
H(64) H 0.3549 0.3289 0.2585 0.040 Uiso 1.00 1 c R
H(65) H 0.3820 0.3723 0.2078 0.040 Uiso 1.00 1 c R
H(66) H 0.4283 0.3034 0.2321 0.040 Uiso 1.00 1 c R
H(67) H 0.3865 -0.0063 0.2714 0.039 Uiso 1.00 1 c R
H(68) H 0.4764 -0.0673 0.3529 0.041 Uiso 1.00 1 c R
H(69) H 0.6132 -0.0267 0.3990 0.038 Uiso 1.00 1 c R
H(70) H 0.4350 0.1562 0.2095 0.041 Uiso 1.00 1 c R
H(71) H 0.3958 0.0867 0.1800 0.041 Uiso 1.00 1 c R
H(72) H 0.3573 0.1255 0.2275 0.041 Uiso 1.00 1 c R
H(73) H 0.7321 0.0565 0.3727 0.037 Uiso 1.00 1 c R
H(74) H 0.6995 0.1322 0.3601 0.037 Uiso 1.00 1 c R
H(75) H 0.6977 0.0953 0.4224 0.037 Uiso 1.00 1 c R

loop_
_atom_site_aniso_label
_atom_site_aniso_U_11
_atom_site_aniso_U_22
_atom_site_aniso_U_33
_atom_site_aniso_U_12
_atom_site_aniso_U_13
_atom_site_aniso_U_23
Rh(1) 0.0158(2) 0.0189(2) 0.0133(2) 0.0023(2) 0.0044(2) 0.0005(2)
Cl(1) 0.0244(7) 0.0366(9) 0.0225(7) 0.0012(6) 0.0120(6) 0.0046(6)
P(1) 0.0146(7) 0.0136(7) 0.0144(7) 0.0010(5) 0.0055(5) 0.0001(5)
C(1) 0.015(3) 0.016(3) 0.017(3) 0.002(2) 0.003(2) 0.001(2)
C(2) 0.016(3) 0.022(3) 0.015(3) 0.005(2) 0.003(2) 0.001(2)
C(3) 0.016(3) 0.024(3) 0.015(3) 0.005(2) 0.006(2) -0.004(2)
C(4) 0.017(3) 0.020(3) 0.022(3) 0.006(2) 0.002(2) -0.001(2)
C(5) 0.016(3) 0.021(3) 0.016(3) 0.002(2) 0.004(2) 0.000(2)
C(6) 0.017(3) 0.017(3) 0.020(3) 0.001(2) 0.006(2) -0.004(2)
C(7) 0.028(3) 0.026(3) 0.016(3) 0.014(3) 0.006(3) -0.002(2)
C(8) 0.024(3) 0.033(4) 0.019(3) 0.008(3) 0.000(3) -0.006(3)
C(9) 0.036(4) 0.037(4) 0.027(4) 0.012(3) -0.001(3) -0.011(3)
C(10) 0.046(5) 0.045(5) 0.020(3) 0.017(4) 0.005(3) -0.009(3)
C(11) 0.043(4) 0.045(4) 0.020(3) 0.018(3) 0.017(3) 0.002(3)
C(12) 0.031(4) 0.024(3) 0.030(3) 0.016(3) 0.012(3) 0.005(3)
C(13) 0.022(4) 0.047(5) 0.049(5) -0.005(3) 0.009(3) -0.014(4)
C(14) 0.049(5) 0.040(5) 0.052(5) 0.001(4) 0.030(4) -0.001(4)
C(15) 0.019(3) 0.024(3) 0.020(3) 0.008(2) 0.006(2) -0.002(2)
C(16) 0.034(4) 0.023(3) 0.025(3) 0.005(3) 0.008(3) 0.000(3)
C(17) 0.047(5) 0.032(4) 0.028(4) 0.008(3) 0.013(3) 0.009(3)
C(18) 0.037(4) 0.050(5) 0.020(3) 0.016(4) -0.001(3) 0.004(3)
C(19) 0.024(3) 0.044(4) 0.024(3) 0.007(3) 0.001(3) -0.005(3)
C(20) 0.021(3) 0.030(4) 0.025(3) 0.011(3) 0.006(3) -0.002(3)
C(21) 0.035(4) 0.029(4) 0.039(4) -0.001(3) 0.015(3) 0.004(3)
C(22) 0.017(3) 0.049(5) 0.040(4) -0.003(3) 0.006(3) 0.002(3)
C(23) 0.018(3) 0.017(3) 0.014(3) -0.003(2) 0.005(2) -0.001(2)
C(24) 0.017(3) 0.017(3) 0.022(3) 0.003(2) 0.005(2) 0.001(2)
C(25) 0.018(3) 0.020(3) 0.027(3) -0.000(2) 0.004(3) 0.003(2)
C(26) 0.024(3) 0.021(3) 0.019(3) -0.008(2) 0.002(3) 0.002(2)
C(27) 0.015(3) 0.024(3) 0.020(3) 0.001(2) 0.007(2) 0.004(2)
C(28) 0.022(3) 0.019(3) 0.016(3) 0.001(2) 0.004(2) 0.001(2)
C(29) 0.021(3) 0.020(3) 0.041(4) -0.005(3) -0.001(3) 0.010(3)
C(30) 0.021(3) 0.027(4) 0.067(5) 0.001(3) 0.008(4) 0.001(4)
C(31) 0.028(4) 0.032(4) 0.089(7) 0.005(3) 0.013(4) 0.010(4)
C(32) 0.025(4) 0.033(4) 0.094(7) 0.003(3) 0.001(5) 0.015(5)
C(33) 0.033(4) 0.030(4) 0.063(5) -0.013(3) -0.015(4) 0.017(4)
C(34) 0.030(4) 0.023(4) 0.045(4) -0.006(3) -0.006(3) 0.010(3)
C(35) 0.041(5) 0.058(6) 0.072(6) 0.003(4) 0.029(5) -0.012(5)
C(36) 0.050(5) 0.036(4) 0.035(4) -0.016(4) -0.006(4) 0.004(3)
C(37) 0.014(3) 0.021(3) 0.031(3) -0.003(2) 0.004(3) 0.002(3)
C(38) 0.024(3) 0.024(3) 0.038(4) 0.000(3) 0.007(3) 0.001(3)
C(39) 0.023(3) 0.023(4) 0.058(5) -0.001(3) 0.006(3) -0.007(3)
C(40) 0.025(4) 0.025(4) 0.061(5) 0.006(3) -0.000(4) 0.009(4)
C(41) 0.030(4) 0.030(4) 0.042(4) 0.000(3) -0.004(3) 0.010(3)
C(42) 0.024(3) 0.021(3) 0.038(4) 0.001(3) 0.003(3) 0.009(3)
C(43) 0.053(5) 0.031(4) 0.038(4) -0.003(4) 0.017(4) -0.011(3)
C(44) 0.046(5) 0.038(4) 0.023(3) -0.002(3) 0.001(3) 0.008(3)
C(45) 0.015(3) 0.019(3) 0.014(2) -0.001(2) 0.002(2) 0.000(2)
C(46) 0.017(3) 0.018(3) 0.014(3) 0.001(2) 0.004(2) 0.000(2)
C(47) 0.020(3) 0.017(3) 0.012(3) -0.001(2) 0.002(2) -0.002(2)
C(48) 0.020(3) 0.024(3) 0.012(2) -0.004(3) 0.006(2) -0.003(2)
C(49) 0.018(3) 0.016(3) 0.016(3) 0.000(2) 0.002(2) -0.002(2)
C(50) 0.018(3) 0.017(3) 0.015(3) 0.005(2) 0.002(2) -0.001(2)
C(51) 0.022(3) 0.019(3) 0.018(3) -0.003(2) 0.013(2) -0.003(2)
C(52) 0.027(3) 0.022(3) 0.019(3) -0.005(3) 0.011(3) -0.003(2)
C(53) 0.041(4) 0.033(4) 0.029(4) -0.008(3) 0.018(3) -0.011(3)
C(54) 0.045(4) 0.033(4) 0.041(4) 0.001(3) 0.023(4) -0.010(3)
C(55) 0.029(4) 0.035(4) 0.037(4) 0.010(3) 0.018(3) 0.000(3)
C(56) 0.022(3) 0.026(3) 0.028(3) 0.000(3) 0.014(3) 0.000(3)
C(57) 0.035(4) 0.036(4) 0.033(4) -0.012(3) 0.010(3) -0.014(3)
C(58) 0.025(4) 0.041(4) 0.034(4) 0.006(3) 0.004(3) -0.004(3)
C(59) 0.027(3) 0.019(3) 0.019(3) -0.000(2) 0.011(3) -0.001(2)
C(60) 0.027(3) 0.025(3) 0.028(3) -0.001(3) 0.010(3) 0.001(3)
C(61) 0.030(4) 0.021(3) 0.047(4) -0.005(3) 0.014(3) 0.002(3)
C(62) 0.045(4) 0.017(3) 0.040(4) -0.007(3) 0.017(3) 0.004(3)
C(63) 0.042(4) 0.025(4) 0.028(4) 0.000(3) 0.009(3) 0.007(3)
C(64) 0.031(4) 0.019(3) 0.021(3) -0.000(3) 0.008(3) -0.000(2)
C(65) 0.024(4) 0.034(4) 0.045(4) -0.008(3) 0.006(3) 0.004(3)
C(66) 0.035(4) 0.029(4) 0.027(3) -0.003(3) 0.007(3) 0.004(3)
C(67) 0.029(4) 0.038(4) 0.017(3) 0.000(3) 0.001(3) 0.009(3)
C(68) 0.029(3) 0.042(5) 0.014(3) 0.000(3) -0.002(3) 0.000(3)
C(69) 0.034(4) 0.034(4) 0.023(3) -0.002(3) 0.003(3) -0.009(3)
C(70) 0.030(4) 0.031(4) 0.031(4) -0.010(3) 0.001(3) -0.011(3)
C(71) 0.019(3) 0.028(3) 0.024(3) -0.003(3) 0.006(3) -0.000(3)
C(72) 0.013(3) 0.033(4) 0.024(3) 0.002(2) 0.003(2) -0.006(3)
C(73) 0.021(3) 0.034(4) 0.030(4) 0.008(3) 0.003(3) -0.006(3)
C(74) 0.032(4) 0.030(4) 0.035(4) 0.010(3) -0.002(3) 0.006(3)

loop_
_atom_type_symbol
_atom_type_description
_atom_type_scat_dispersion_real
_atom_type_scat_dispersion_imag
_atom_type_scat_source
C C 0.003 0.002
;
International Tables for Crystallography
(1992, Vol. C, Tables 4.2.6.8 and 6.1.1.4)
;
H H 0.000 0.000
;
International Tables for Crystallography
(1992, Vol. C, Table 6.1.1.4)
;
Cl Cl 0.148 0.159
;
International Tables for Crystallography
(1992, Vol. C, Tables 4.2.6.8 and 6.1.1.4)
;
P P 0.102 0.094
;
International Tables for Crystallography
(1992, Vol. C, Tables 4.2.6.8 and 6.1.1.4)
;
Rh Rh -1.118 0.919
;
International Tables for Crystallography
(1992, Vol. C, Tables 4.2.6.8 and 6.1.1.4)
;

loop_
_geom_angle_atom_site_label_1
_geom_angle_atom_site_label_2
_geom_angle_atom_site_label_3
_geom_angle
_geom_angle_site_symmetry_1
_geom_angle_site_symmetry_2
_geom_angle_site_symmetry_3
P(1) Rh(1) Cl(1) 88.04(5) . . .
C(67) Rh(1) Cl(1) 88.9(2) . . .
C(68) Rh(1) Cl(1) 91.2(2) . . .
C(71) Rh(1) Cl(1) 156.7(2) . . .
C(72) Rh(1) Cl(1) 164.0(2) . . .
Rh(1) P(1) C(1) 113.6(2) . . .
Rh(1) P(1) C(23) 111.0(2) . . .
Rh(1) P(1) C(45) 116.6(2) . . .
C(67) Rh(1) P(1) 159.1(2) . . .
C(68) Rh(1) P(1) 164.3(2) . . .
C(71) Rh(1) P(1) 92.8(2) . . .
C(72) Rh(1) P(1) 96.0(2) . . .
Rh(1) C(67) C(68) 72.6(4) . . .
C(68) Rh(1) C(67) 36.5(3) . . .
C(71) Rh(1) C(67) 98.1(3) . . .
C(72) Rh(1) C(67) 81.9(3) . . .
Rh(1) C(67) C(74) 107.0(5) . . .
Rh(1) C(68) C(67) 70.9(3) . . .
Rh(1) C(68) C(69) 110.8(4) . . .
C(71) Rh(1) C(68) 81.7(3) . . .
C(72) Rh(1) C(68) 89.0(3) . . .
Rh(1) C(71) C(70) 109.6(5) . . .
Rh(1) C(71) C(72) 71.0(4) . . .
C(72) Rh(1) C(71) 38.8(3) . . .
Rh(1) C(72) C(71) 70.1(4) . . .
Rh(1) C(72) C(73) 113.0(5) . . .
Cl(2) Cl(10) Cl(12) 11.6409 . . .
Cl(12) Cl(2) Cl(10) 164.6945 . . .
Cl(2) Cl(10) C(75) 48.0236 . . .
C(75) Cl(2) Cl(10) 128.5337 . . .
Cl(2) Cl(12) Cl(3) 156.5952 . . .
Cl(2) Cl(12) Cl(10) 3.6646 . . .
Cl(2) Cl(12) Cl(11) 157.3384 . . .
Cl(2) Cl(12) C(75) 110.8990 . . .
C(75) Cl(2) Cl(12) 55.3191 . . .
Cl(2) C(75) Cl(3) 104.6933 . . .
Cl(2) C(75) Cl(8) 126.9752 . . .
Cl(2) C(75) Cl(10) 3.4427 . . .
Cl(2) C(75) Cl(11) 101.8675 . . .
Cl(2) C(75) Cl(12) 13.7819 . . .
Cl(3) Cl(8) Cl(9) 9.0408 . . .
Cl(9) Cl(3) Cl(8) 162.7224 . . .
Cl(3) Cl(8) Cl(11) 4.7402 . . .
Cl(11) Cl(3) Cl(8) 141.4812 . . .
Cl(12) Cl(3) Cl(8) 104.7950 . . .
Cl(3) Cl(8) C(75) 90.8552 . . .
C(75) Cl(3) Cl(8) 66.1908 . . .
Cl(3) Cl(8) C(78) 63.3263 . . .
C(78) Cl(3) Cl(8) 96.0856 . . .
Cl(3) Cl(9) Cl(8) 8.2367 . . .
Cl(3) Cl(9) Cl(11) 6.7569 . . .
Cl(11) Cl(3) Cl(9) 53.4989 . . .
Cl(12) Cl(3) Cl(9) 88.0625 . . .
C(75) Cl(3) Cl(9) 124.3414 . . .
Cl(3) Cl(9) C(78) 85.4627 . . .
C(78) Cl(3) Cl(9) 69.0516 . . .
Cl(3) Cl(11) Cl(8) 33.7786 . . .
Cl(3) Cl(11) Cl(9) 119.7442 . . .
Cl(3) Cl(11) Cl(12) 106.7991 . . .
Cl(12) Cl(3) Cl(11) 70.7791 . . .
Cl(3) Cl(11) C(75) 72.2841 . . .
C(75) Cl(3) Cl(11) 104.5502 . . .
Cl(3) Cl(11) C(78) 76.0974 . . .
C(78) Cl(3) Cl(11) 100.6477 . . .
Cl(3) Cl(12) Cl(10) 159.2769 . . .
Cl(3) Cl(12) Cl(11) 2.4218 . . .
Cl(3) Cl(12) C(75) 49.5655 . . .
C(75) Cl(3) Cl(12) 39.0323 . . .
C(78) Cl(3) Cl(12) 155.3554 . . .
Cl(3) C(75) Cl(8) 22.9540 . . .
Cl(3) C(75) Cl(10) 108.1317 . . .
Cl(3) C(75) Cl(11) 3.1657 . . .
Cl(3) C(75) Cl(12) 91.4022 . . .
C(78) Cl(3) C(75) 154.4811 . . .
Cl(3) C(78) Cl(8) 20.5881 . . .
Cl(3) C(78) Cl(9) 25.4857 . . .
Cl(3) C(78) Cl(11) 3.2549 . . .
Cl(3) C(78) C(76) 145.9363 . . 56503
Cl(3) C(78) Cl(4) 157.5265 . . 56503
Cl(3) C(78) Cl(6) 153.4490 . . 56503
Cl(4) Cl(6) Cl(13) 48.5342 . . .
Cl(13) Cl(4) Cl(6) 111.5607 . . .
Cl(4) Cl(6) Cl(16) 51.9316 . . .
Cl(16) Cl(4) Cl(6) 125.0347 . . .
Cl(4) Cl(6) C(76) 35.6155 . . .
C(76) Cl(4) Cl(6) 141.5586 . . .
Cl(4) Cl(6) C(77) 17.6908 . . .
C(77) Cl(4) Cl(6) 160.6144 . . .
Cl(4) Cl(6) C(78) 81.1205 . . 56503
C(78) Cl(4) Cl(6) 94.7005 56503 . .
Cl(4) Cl(6) C(79) 9.9157 . . .
C(79) Cl(4) Cl(6) 168.9503 . . .
Cl(4) Cl(13) Cl(6) 19.9051 . . .
Cl(16) Cl(4) Cl(13) 122.8794 . . .
Cl(4) Cl(13) C(76) 71.4066 . . .
C(76) Cl(4) Cl(13) 98.4209 . . .
Cl(4) Cl(13) C(77) 82.5160 . . .
C(77) Cl(4) Cl(13) 85.2213 . . .
C(78) Cl(4) Cl(13) 112.0964 56503 . .
Cl(4) Cl(13) C(79) 106.4770 . . .
C(79) Cl(4) Cl(13) 59.4846 . . .
Cl(4) Cl(16) Cl(6) 3.0337 . . .
Cl(4) Cl(16) C(76) 51.5260 . . .
C(76) Cl(4) Cl(16) 28.8693 . . .
Cl(4) Cl(16) C(77) 42.9649 . . .
C(77) Cl(4) Cl(16) 37.7093 . . .
C(78) Cl(4) Cl(16) 59.6682 56503 . .
Cl(4) Cl(16) C(79) 35.1520 . . .
C(79) Cl(4) Cl(16) 64.9962 . . .
Cl(4) C(76) Cl(5) 94.3467 . . .
Cl(4) C(76) Cl(6) 2.8259 . . .
Cl(4) C(76) Cl(7) 95.2500 . . .
Cl(4) C(76) Cl(13) 10.1725 . . .
Cl(4) C(76) Cl(14) 95.9057 . . .
Cl(4) C(76) Cl(15) 90.5107 . . .
Cl(4) C(76) Cl(16) 99.6047 . . .
Cl(4) C(76) C(77) 58.2438 . . .
C(77) Cl(4) C(76) 19.5843 . . .
Cl(4) C(76) C(78) 73.0430 . . 56503
C(78) Cl(4) C(76) 50.5155 56503 . .
Cl(4) C(76) C(79) 47.0485 . . .
C(79) Cl(4) C(76) 49.4255 . . .
Cl(4) C(77) Cl(5) 125.3192 . . .
Cl(4) C(77) Cl(6) 1.6948 . . .
Cl(4) C(77) Cl(7) 125.4740 . . .
Cl(4) C(77) Cl(13) 12.2627 . . .
Cl(4) C(77) Cl(14) 120.5914 . . .
Cl(4) C(77) Cl(15) 122.7231 . . .
Cl(4) C(77) Cl(16) 99.3258 . . .
Cl(4) C(77) C(76) 102.1719 . . .
C(78) Cl(4) C(77) 69.1365 56503 . .
Cl(4) C(77) C(79) 57.8279 . . .
C(79) Cl(4) C(77) 30.4259 . . .
Cl(4) C(78) Cl(6) 4.1790 . 56503 .
Cl(4) C(78) C(76) 56.4415 . 56503 .
C(79) Cl(4) C(78) 94.9126 . . 56503
Cl(4) C(78) Cl(3) 157.5265 . 56503 56503
Cl(4) C(78) Cl(9) 165.0686 . 56503 56503
Cl(4) C(78) Cl(11) 160.7502 . 56503 56503
Cl(4) C(78) Cl(8) 138.2267 . 56503 56503
Cl(4) C(79) Cl(5) 167.9153 . . .
Cl(4) C(79) Cl(6) 1.1340 . . .
Cl(4) C(79) Cl(7) 167.9580 . . .
Cl(4) C(79) Cl(13) 14.0384 . . .
Cl(4) C(79) Cl(14) 147.7458 . . .
Cl(4) C(79) Cl(15) 169.3068 . . .
Cl(4) C(79) Cl(16) 79.8518 . . .
Cl(4) C(79) C(76) 83.5259 . . .
Cl(4) C(79) C(77) 91.7463 . . .
Cl(5) Cl(7) Cl(14) 102.9078 . . .
Cl(14) Cl(5) Cl(7) 67.6860 . . .
Cl(5) Cl(7) Cl(15) 49.7056 . . .
Cl(15) Cl(5) Cl(7) 120.4877 . . .
Cl(5) Cl(7) C(76) 25.2009 . . .
C(76) Cl(5) Cl(7) 153.4900 . . .
Cl(5) Cl(7) C(77) 13.0154 . . .
C(77) Cl(5) Cl(7) 166.1048 . . .
Cl(5) Cl(7) C(79) 26.3413 . . .
C(79) Cl(5) Cl(7) 151.8142 . . .
Cl(5) Cl(14) Cl(7) 9.4063 . . .
Cl(5) Cl(14) Cl(15) 4.8950 . . .
Cl(15) Cl(5) Cl(14) 168.5796 . . .
Cl(5) Cl(14) C(76) 70.6759 . . .
C(76) Cl(5) Cl(14) 91.7490 . . .
Cl(5) Cl(14) C(77) 60.2733 . . .
C(77) Cl(5) Cl(14) 99.0481 . . .
Cl(5) Cl(14) C(79) 58.5255 . . .
C(79) Cl(5) Cl(14) 99.8221 . . .
Cl(5) Cl(15) Cl(7) 9.8067 . . .
Cl(5) Cl(15) Cl(14) 6.5254 . . .
Cl(5) Cl(15) C(76) 83.6498 . . .
C(76) Cl(5) Cl(15) 82.5354 . . .
Cl(5) Cl(15) C(77) 88.9723 . . .
C(77) Cl(5) Cl(15) 73.2529 . . .
Cl(5) Cl(15) C(79) 91.8295 . . .
C(79) Cl(5) Cl(15) 69.2248 . . .
Cl(5) C(76) Cl(6) 97.1428 . . .
Cl(5) C(76) Cl(7) 1.3090 . . .
Cl(5) C(76) Cl(13) 85.5361 . . .
Cl(5) C(76) Cl(14) 17.5752 . . .
Cl(5) C(76) Cl(15) 13.8149 . . .
Cl(5) C(76) Cl(16) 118.8006 . . .
Cl(5) C(76) C(77) 39.9978 . . .
C(77) Cl(5) C(76) 14.7703 . . .
Cl(5) C(76) C(78) 140.5124 . . 56503
Cl(5) C(76) C(79) 47.6711 . . .
C(79) Cl(5) C(76) 44.0660 . . .
Cl(5) C(77) Cl(6) 126.9862 . . .
Cl(5) C(77) Cl(7) 0.8798 . . .
Cl(5) C(77) Cl(13) 113.6364 . . .
Cl(5) C(77) Cl(14) 20.6786 . . .
Cl(5) C(77) Cl(15) 17.7747 . . .
Cl(5) C(77) Cl(16) 130.8782 . . .
Cl(5) C(77) C(76) 125.2319 . . .
Cl(5) C(77) C(79) 68.3347 . . .
C(79) Cl(5) C(77) 30.2683 . . .
Cl(5) C(79) Cl(6) 168.5598 . . .
Cl(5) C(79) Cl(7) 1.8445 . . .
Cl(5) C(79) Cl(13) 161.4401 . . .
Cl(5) C(79) Cl(14) 21.6524 . . .
Cl(5) C(79) Cl(15) 18.9457 . . .
Cl(5) C(79) Cl(16) 97.1750 . . .
Cl(5) C(79) C(76) 88.2629 . . .
Cl(5) C(79) C(77) 81.3970 . . .
Cl(16) Cl(6) Cl(13) 100.1196 . . .
Cl(6) Cl(13) C(76) 89.6448 . . .
C(76) Cl(6) Cl(13) 77.8449 . . .
Cl(6) Cl(13) C(77) 102.1199 . . .
C(77) Cl(6) Cl(13) 64.1128 . . .
C(78) Cl(6) Cl(13) 102.8447 56503 . .
Cl(6) Cl(13) C(79) 126.1981 . . .
C(79) Cl(6) Cl(13) 40.6445 . . .
Cl(6) Cl(16) C(76) 53.7089 . . .
C(76) Cl(6) Cl(16) 27.7490 . . .
Cl(6) Cl(16) C(77) 45.9315 . . .
C(77) Cl(6) Cl(16) 36.1813 . . .
C(78) Cl(6) Cl(16) 57.8798 56503 . .
Cl(6) Cl(16) C(79) 38.1733 . . .
C(79) Cl(6) Cl(16) 60.9350 . . .
Cl(6) C(76) Cl(7) 98.0388 . . .
Cl(6) C(76) Cl(13) 12.5104 . . .
Cl(6) C(76) Cl(14) 98.4464 . . .
Cl(6) C(76) Cl(15) 93.3260 . . .
Cl(6) C(76) Cl(16) 98.5421 . . .
Cl(6) C(76) C(77) 61.0299 . . .
C(77) Cl(6) C(76) 18.4057 . . .
Cl(6) C(76) C(78) 70.5981 . . 56503
C(78) Cl(6) C(76) 48.9792 56503 . .
Cl(6) C(76) C(79) 49.8732 . . .
C(79) Cl(6) C(76) 45.4724 . . .
Cl(6) C(77) Cl(7) 127.1350 . . .
Cl(6) C(77) Cl(13) 13.7674 . . .
Cl(6) C(77) Cl(14) 121.9857 . . .
Cl(6) C(77) Cl(15) 124.3864 . . .
Cl(6) C(77) Cl(16) 97.8872 . . .
Cl(6) C(77) C(76) 100.5644 . . .
C(78) Cl(6) C(77) 66.4137 56503 . .
Cl(6) C(77) C(79) 59.5224 . . .
C(79) Cl(6) C(77) 27.5980 . . .
Cl(6) C(78) C(76) 60.4227 . 56503 .
C(79) Cl(6) C(78) 89.7627 . . 56503
Cl(6) C(78) Cl(3) 153.4490 . 56503 56503
Cl(6) C(78) Cl(9) 163.2191 . 56503 56503
Cl(6) C(78) Cl(11) 156.6891 . 56503 56503
Cl(6) C(78) Cl(8) 134.4963 . 56503 56503
Cl(6) C(79) Cl(7) 168.4478 . . .
Cl(6) C(79) Cl(13) 13.1574 . . .
Cl(6) C(79) Cl(14) 147.9914 . . .
Cl(6) C(79) Cl(15) 169.8338 . . .
Cl(6) C(79) Cl(16) 80.8917 . . .
Cl(6) C(79) C(76) 84.6544 . . .
Cl(6) C(79) C(77) 92.8796 . . .
Cl(7) Cl(14) Cl(15) 13.4276 . . .
Cl(15) Cl(7) Cl(14) 151.5138 . . .
Cl(7) Cl(14) C(76) 79.6801 . . .
C(76) Cl(7) Cl(14) 83.7598 . . .
Cl(7) Cl(14) C(77) 69.6550 . . .
C(77) Cl(7) Cl(14) 90.5070 . . .
Cl(7) Cl(14) C(79) 67.0316 . . .
C(79) Cl(7) Cl(14) 92.1658 . . .
Cl(7) Cl(15) Cl(14) 15.0586 . . .
Cl(7) Cl(15) C(76) 93.1666 . . .
C(76) Cl(7) Cl(15) 71.8494 . . .
Cl(7) Cl(15) C(77) 98.7713 . . .
C(77) Cl(7) Cl(15) 62.5826 . . .
Cl(7) Cl(15) C(79) 100.3506 . . .
C(79) Cl(7) Cl(15) 59.8238 . . .
Cl(7) C(76) Cl(13) 86.3531 . . .
Cl(7) C(76) Cl(14) 16.5602 . . .
Cl(7) C(76) Cl(15) 14.9839 . . .
Cl(7) C(76) Cl(16) 119.5051 . . .
Cl(7) C(76) C(77) 41.2133 . . .
C(77) Cl(7) C(76) 14.1866 . . .
Cl(7) C(76) C(78) 139.9495 . . 56503
Cl(7) C(76) C(79) 48.6820 . . .
C(79) Cl(7) C(76) 41.5865 . . .
Cl(7) C(77) Cl(13) 113.7277 . . .
Cl(7) C(77) Cl(14) 19.8380 . . .
Cl(7) C(77) Cl(15) 18.6461 . . .
Cl(7) C(77) Cl(16) 131.1507 . . .
Cl(7) C(77) C(76) 124.6001 . . .
Cl(7) C(77) C(79) 68.6497 . . .
C(79) Cl(7) C(77) 28.3295 . . .
Cl(7) C(79) Cl(13) 160.1160 . . .
Cl(7) C(79) Cl(14) 20.8026 . . .
Cl(7) C(79) Cl(15) 19.8256 . . .
Cl(7) C(79) Cl(16) 98.9943 . . .
Cl(7) C(79) C(76) 89.7315 . . .
Cl(7) C(79) C(77) 83.0209 . . .
Cl(8) Cl(9) Cl(11) 14.6082 . . .
Cl(11) Cl(8) Cl(9) 13.2175 . . .
C(75) Cl(8) Cl(9) 96.7790 . . .
Cl(8) Cl(9) C(78) 78.4931 . . .
C(78) Cl(8) Cl(9) 55.5845 . . .
Cl(8) Cl(11) Cl(9) 152.1742 . . .
Cl(8) Cl(11) Cl(12) 103.7818 . . .
Cl(8) Cl(11) C(75) 64.2202 . . .
C(75) Cl(8) Cl(11) 90.3153 . . .
Cl(8) Cl(11) C(78) 91.2174 . . .
C(78) Cl(8) Cl(11) 65.4523 . . .
Cl(8) C(75) Cl(10) 130.4116 . . .
Cl(8) C(75) Cl(11) 25.4645 . . .
Cl(8) C(75) Cl(12) 114.0493 . . .
C(78) Cl(8) C(75) 148.3184 . . .
Cl(8) C(78) Cl(9) 45.9224 . . .
Cl(8) C(78) Cl(11) 23.3303 . . .
Cl(8) C(78) C(76) 163.6294 . . 56503
Cl(8) C(78) Cl(4) 138.2267 . . 56503
Cl(8) C(78) Cl(6) 134.4963 . . 56503
Cl(9) Cl(11) Cl(12) 91.9501 . . .
Cl(9) Cl(11) C(75) 126.2830 . . .
Cl(9) Cl(11) C(78) 67.6988 . . .
C(78) Cl(9) Cl(11) 89.0566 . . .
Cl(9) C(78) Cl(11) 23.2446 . . .
Cl(9) C(78) C(76) 122.6261 . . 56503
Cl(9) C(78) Cl(4) 165.0686 . . 56503
Cl(9) C(78) Cl(6) 163.2191 . . 56503
Cl(10) Cl(12) Cl(11) 160.2721 . . .
Cl(10) Cl(12) C(75) 112.1102 . . .
C(75) Cl(10) Cl(12) 50.8087 . . .
Cl(10) C(75) Cl(11) 105.3092 . . .
Cl(10) C(75) Cl(12) 17.0811 . . .
Cl(11) Cl(12) C(75) 51.6415 . . .
C(75) Cl(11) Cl(12) 39.6797 . . .
C(78) Cl(11) Cl(12) 156.7364 . . .
Cl(11) C(75) Cl(12) 88.6788 . . .
C(78) Cl(11) C(75) 148.1275 . . .
Cl(11) C(78) C(76) 142.7696 . . 56503
Cl(11) C(78) Cl(4) 160.7502 . . 56503
Cl(11) C(78) Cl(6) 156.6891 . . 56503
Cl(13) C(76) Cl(14) 85.9715 . . .
Cl(13) C(76) Cl(15) 83.1266 . . .
Cl(13) C(76) Cl(16) 108.3850 . . .
Cl(13) C(76) C(77) 51.8116 . . .
C(77) Cl(13) C(76) 17.9552 . . .
Cl(13) C(76) C(78) 77.0301 . . 56503
Cl(13) C(76) C(79) 39.2481 . . .
C(79) Cl(13) C(76) 46.9557 . . .
Cl(13) C(77) Cl(14) 108.3744 . . .
Cl(13) C(77) Cl(15) 113.0526 . . .
Cl(13) C(77) Cl(16) 111.5726 . . .
Cl(13) C(77) C(76) 110.2333 . . .
Cl(13) C(77) C(79) 47.4982 . . .
C(79) Cl(13) C(77) 29.4052 . . .
Cl(13) C(79) Cl(14) 140.1200 . . .
Cl(13) C(79) Cl(15) 174.2720 . . .
Cl(13) C(79) Cl(16) 93.4818 . . .
Cl(13) C(79) C(76) 93.7962 . . .
Cl(13) C(79) C(77) 103.0966 . . .
Cl(14) Cl(15) C(76) 80.4685 . . .
C(76) Cl(14) Cl(15) 68.2603 . . .
Cl(14) Cl(15) C(77) 84.6733 . . .
C(77) Cl(14) Cl(15) 56.9867 . . .
Cl(14) Cl(15) C(79) 85.5877 . . .
C(79) Cl(14) Cl(15) 53.8323 . . .
Cl(14) C(76) Cl(15) 31.2712 . . .
Cl(14) C(76) Cl(16) 135.1545 . . .
Cl(14) C(76) C(77) 50.7275 . . .
C(77) Cl(14) C(76) 15.6648 . . .
Cl(14) C(76) C(78) 124.4220 . . 56503
Cl(14) C(76) C(79) 53.5433 . . .
C(79) Cl(14) C(76) 40.9140 . . .
Cl(14) C(77) Cl(15) 38.3399 . . .
Cl(14) C(77) Cl(16) 140.0181 . . .
Cl(14) C(77) C(76) 113.6077 . . .
Cl(14) C(77) C(79) 71.1870 . . .
C(79) Cl(14) C(77) 26.3830 . . .
Cl(14) C(79) Cl(15) 40.5800 . . .
Cl(14) C(79) Cl(16) 103.9894 . . .
Cl(14) C(79) C(76) 85.5427 . . .
Cl(14) C(79) C(77) 82.4300 . . .
Cl(15) C(76) Cl(16) 106.5714 . . .
Cl(15) C(76) C(77) 32.5855 . . .
C(77) Cl(15) C(76) 12.8877 . . .
Cl(15) C(76) C(78) 150.4777 . . 56503
Cl(15) C(76) C(79) 43.8785 . . .
C(79) Cl(15) C(76) 44.1910 . . .
Cl(15) C(77) Cl(16) 121.3347 . . .
Cl(15) C(77) C(76) 134.5268 . . .
Cl(15) C(77) C(79) 65.5581 . . .
C(79) Cl(15) C(77) 31.8587 . . .
Cl(15) C(79) Cl(16) 91.4602 . . .
Cl(15) C(79) C(76) 91.9305 . . .
Cl(15) C(79) C(77) 82.5832 . . .
Cl(16) C(76) C(77) 105.2852 . . .
C(77) Cl(16) C(76) 25.0694 . . .
Cl(16) C(76) C(78) 100.3617 . . 56503
Cl(16) C(76) C(79) 113.7541 . . .
C(79) Cl(16) C(76) 37.1150 . . .
Cl(16) C(77) C(76) 49.6453 . . .
Cl(16) C(77) C(79) 141.8152 . . .
C(79) Cl(16) C(77) 13.5898 . . .
Cl(16) C(79) C(76) 29.1308 . . .
Cl(16) C(79) C(77) 24.5950 . . .
P(1) C(1) C(2) 118.0(4) . . .
C(23) P(1) C(1) 105.7(3) . . .
C(45) P(1) C(1) 103.6(3) . . .
P(1) C(1) C(6) 122.5(5) . . .
P(1) C(23) C(28) 117.8(4) . . .
C(45) P(1) C(23) 105.3(3) . . .
P(1) C(23) C(24) 123.0(4) . . .
P(1) C(45) C(46) 120.5(4) . . .
P(1) C(45) C(50) 119.7(5) . . .
C(6) C(1) C(2) 119.5(5) . . .
C(1) C(2) C(3) 119.8(5) . . .
C(1) C(6) C(5) 121.5(5) . . .
C(2) C(3) C(4) 120.0(6) . . .
C(2) C(3) C(7) 119.5(5) . . .
C(3) C(4) C(5) 120.8(6) . . .
C(7) C(3) C(4) 120.5(5) . . .
C(3) C(7) C(8) 119.5(6) . . .
C(3) C(7) C(12) 119.5(5) . . .
C(4) C(5) C(6) 118.5(5) . . .
C(4) C(5) C(15) 120.3(5) . . .
C(15) C(5) C(6) 121.3(5) . . .
C(5) C(15) C(16) 120.2(5) . . .
C(5) C(15) C(20) 119.4(6) . . .
C(12) C(7) C(8) 120.9(6) . . .
C(7) C(8) C(13) 121.1(6) . . .
C(7) C(8) C(9) 119.1(7) . . .
C(7) C(12) C(14) 120.3(6) . . .
C(7) C(12) C(11) 118.1(6) . . .
C(13) C(8) C(9) 119.7(6) . . .
C(8) C(9) C(10) 119.8(7) . . .
C(9) C(10) C(11) 120.5(7) . . .
C(10) C(11) C(12) 121.5(7) . . .
C(11) C(12) C(14) 121.6(7) . . .
C(20) C(15) C(16) 120.4(5) . . .
C(15) C(16) C(21) 120.4(5) . . .
C(15) C(16) C(17) 118.9(6) . . .
C(15) C(20) C(22) 121.5(5) . . .
C(15) C(20) C(19) 118.2(6) . . .
C(21) C(16) C(17) 120.6(6) . . .
C(16) C(17) C(18) 120.9(7) . . .
C(17) C(18) C(19) 119.7(6) . . .
C(18) C(19) C(20) 121.8(6) . . .
C(19) C(20) C(22) 120.3(6) . . .
C(28) C(23) C(24) 119.0(5) . . .
C(23) C(24) C(25) 121.3(5) . . .
C(23) C(28) C(27) 121.0(5) . . .
C(24) C(25) C(26) 118.7(5) . . .
C(24) C(25) C(29) 119.7(5) . . .
C(25) C(26) C(27) 121.3(6) . . .
C(29) C(25) C(26) 121.6(5) . . .
C(25) C(29) C(30) 119.4(6) . . .
C(25) C(29) C(34) 120.6(7) . . .
C(26) C(27) C(28) 118.7(5) . . .
C(26) C(27) C(37) 121.5(5) . . .
C(37) C(27) C(28) 119.7(5) . . .
C(27) C(37) C(38) 120.3(6) . . .
C(27) C(37) C(42) 119.2(6) . . .
C(34) C(29) C(30) 120.0(6) . . .
C(29) C(30) C(35) 121.6(6) . . .
C(29) C(30) C(31) 118.2(8) . . .
C(29) C(34) C(36) 120.7(6) . . .
C(29) C(34) C(33) 118.7(8) . . .
C(35) C(30) C(31) 120.1(8) . . .
C(30) C(31) C(32) 122.4(9) . . .
C(31) C(32) C(33) 119.9(7) . . .
C(32) C(33) C(34) 120.7(8) . . .
C(33) C(34) C(36) 120.6(7) . . .
C(42) C(37) C(38) 120.5(6) . . .
C(37) C(38) C(43) 121.0(6) . . .
C(37) C(38) C(39) 119.4(6) . . .
C(37) C(42) C(44) 122.3(6) . . .
C(37) C(42) C(41) 117.9(6) . . .
C(43) C(38) C(39) 119.6(7) . . .
C(38) C(39) C(40) 120.4(7) . . .
C(39) C(40) C(41) 120.2(7) . . .
C(40) C(41) C(42) 121.6(7) . . .
C(41) C(42) C(44) 119.8(6) . . .
C(50) C(45) C(46) 119.4(6) . . .
C(45) C(46) C(47) 120.7(5) . . .
C(45) C(50) C(49) 120.3(6) . . .
C(46) C(47) C(48) 119.1(6) . . .
C(46) C(47) C(51) 120.3(5) . . .
C(47) C(48) C(49) 121.3(6) . . .
C(51) C(47) C(48) 120.6(6) . . .
C(47) C(51) C(52) 119.7(5) . . .
C(47) C(51) C(56) 119.2(5) . . .
C(48) C(49) C(50) 119.2(5) . . .
C(48) C(49) C(59) 119.9(6) . . .
C(59) C(49) C(50) 120.9(5) . . .
C(49) C(59) C(60) 119.4(5) . . .
C(49) C(59) C(64) 119.9(5) . . .
C(56) C(51) C(52) 121.0(6) . . .
C(51) C(52) C(57) 122.1(6) . . .
C(51) C(52) C(53) 117.7(6) . . .
C(51) C(56) C(58) 121.2(6) . . .
C(51) C(56) C(55) 118.9(5) . . .
C(57) C(52) C(53) 120.2(5) . . .
C(52) C(53) C(54) 121.8(6) . . .
C(53) C(54) C(55) 119.4(7) . . .
C(54) C(55) C(56) 121.3(6) . . .
C(55) C(56) C(58) 119.9(6) . . .
C(59) C(60) C(65) 120.6(6) . . .
C(64) C(59) C(60) 120.7(6) . . .
C(59) C(60) C(61) 118.7(6) . . .
C(59) C(64) C(66) 120.6(6) . . .
C(59) C(64) C(63) 118.5(6) . . .
C(65) C(60) C(61) 120.6(6) . . .
C(60) C(61) C(62) 120.7(6) . . .
C(61) C(62) C(63) 120.3(7) . . .
C(62) C(63) C(64) 121.0(6) . . .
C(63) C(64) C(66) 120.9(5) . . .
C(67) C(68) C(69) 125.0(7) . . .
C(74) C(67) C(68) 128.2(7) . . .
C(67) C(74) C(73) 111.6(6) . . .
C(68) C(69) C(70) 112.3(5) . . .
C(69) C(70) C(71) 114.0(6) . . .
C(70) C(71) C(72) 125.2(5) . . .
C(71) C(72) C(73) 125.0(5) . . .
C(72) C(73) C(74) 112.1(6) . . .
C(78) C(76) C(77) 127.6101 56503 . .
C(76) C(77) C(79) 154.3888 . . .
C(79) C(76) C(77) 14.4307 . . .
C(79) C(76) C(78) 113.4210 . . 56503
C(76) C(78) Cl(3) 145.9363 . 56503 56503
C(76) C(78) Cl(9) 122.6261 . 56503 56503
C(76) C(78) Cl(11) 142.7696 . 56503 56503
C(76) C(78) Cl(8) 163.6294 . 56503 56503
C(76) C(79) C(77) 11.1804 . . .
C(78) Cl(4) Cl(16) 59.6682 . 56503 56503
C(78) Cl(4) C(76) 50.5155 . 56503 56503
C(76) C(78) Cl(4) 56.4415 56503 . 56503
C(78) Cl(4) C(77) 69.1365 . 56503 56503
C(78) Cl(4) Cl(6) 94.7005 . 56503 56503
Cl(6) C(78) Cl(4) 4.1790 56503 . 56503
C(78) Cl(4) Cl(13) 112.0964 . 56503 56503
C(78) Cl(4) C(79) 94.9126 . 56503 56503
C(78) Cl(6) Cl(16) 57.8798 . 56503 56503
C(78) Cl(6) C(76) 48.9792 . 56503 56503
C(76) C(78) Cl(6) 60.4227 56503 . 56503
C(78) Cl(6) C(77) 66.4137 . 56503 56503
C(78) Cl(6) Cl(4) 81.1205 . 56503 56503
C(78) Cl(6) Cl(13) 102.8447 . 56503 56503
C(78) Cl(6) C(79) 89.7627 . 56503 56503
C(78) C(76) Cl(16) 100.3617 . 56503 56503
C(78) C(76) C(77) 127.6101 . 56503 56503
C(78) C(76) Cl(4) 73.0430 . 56503 56503
C(78) C(76) Cl(5) 140.5124 . 56503 56503
C(78) C(76) Cl(6) 70.5981 . 56503 56503
C(78) C(76) Cl(7) 139.9495 . 56503 56503
C(78) C(76) Cl(13) 77.0301 . 56503 56503
C(78) C(76) Cl(14) 124.4220 . 56503 56503
C(78) C(76) Cl(15) 150.4777 . 56503 56503
C(78) C(76) C(79) 113.4210 . 56503 56503
Rh(1) C(67) H(1) 103(3) . . .
Rh(1) C(71) H(3) 108(3) . . .
Rh(1) C(72) H(4) 112(4) . . .
C(1) C(2) H(13) 119.9440 . . .
C(1) C(6) H(15) 119.1819 . . .
H(13) C(2) C(3) 120.2960 . . .
C(3) C(4) H(14) 119.6399 . . .
H(14) C(4) C(5) 119.5533 . . .
C(5) C(6) H(15) 119.3439 . . .
C(8) C(9) H(16) 120.1450 . . .
C(8) C(13) H(19) 108.8349 . . .
C(8) C(13) H(21) 109.2313 . . .
C(8) C(13) H(20) 110.3269 . . .
H(16) C(9) C(10) 120.0141 . . .
C(9) C(10) H(17) 119.6775 . . .
C(10) C(11) H(18) 119.3784 . . .
H(17) C(10) C(11) 119.8629 . . .
H(18) C(11) C(12) 119.1651 . . .
C(12) C(14) H(24) 109.7746 . . .
C(12) C(14) H(22) 108.9935 . . .
C(12) C(14) H(23) 109.6326 . . .
H(21) C(13) H(19) 109.4757 . . .
H(20) C(13) H(19) 109.4727 . . .
H(21) C(13) H(20) 109.4821 . . .
H(24) C(14) H(22) 109.4742 . . .
H(23) C(14) H(22) 109.4799 . . .
H(24) C(14) H(23) 109.4715 . . .
C(16) C(17) H(25) 119.3948 . . .
C(16) C(21) H(28) 109.7436 . . .
C(16) C(21) H(29) 109.4110 . . .
C(16) C(21) H(30) 109.2499 . . .
H(25) C(17) C(18) 119.6780 . . .
C(17) C(18) H(26) 119.9247 . . .
C(18) C(19) H(27) 119.2658 . . .
H(26) C(18) C(19) 120.3394 . . .
H(27) C(19) C(20) 118.9178 . . .
C(20) C(22) H(32) 109.4506 . . .
C(20) C(22) H(31) 109.5234 . . .
C(20) C(22) H(33) 109.4403 . . .
H(29) C(21) H(28) 109.4773 . . .
H(30) C(21) H(28) 109.4648 . . .
H(30) C(21) H(29) 109.4803 . . .
H(32) C(22) H(31) 109.4620 . . .
H(33) C(22) H(31) 109.4772 . . .
H(33) C(22) H(32) 109.4736 . . .
C(23) C(24) H(34) 119.3768 . . .
C(23) C(28) H(36) 119.3885 . . .
H(34) C(24) C(25) 119.3341 . . .
C(25) C(26) H(35) 119.2808 . . .
H(35) C(26) C(27) 119.4640 . . .
C(27) C(28) H(36) 119.6293 . . .
C(30) C(31) H(37) 118.4585 . . .
C(30) C(35) H(42) 109.9578 . . .
C(30) C(35) H(40) 108.7812 . . .
C(30) C(35) H(41) 109.6633 . . .
H(37) C(31) C(32) 119.0975 . . .
C(31) C(32) H(38) 120.2973 . . .
C(32) C(33) H(39) 119.6135 . . .
H(38) C(32) C(33) 119.8064 . . .
H(39) C(33) C(34) 119.7151 . . .
C(34) C(36) H(45) 109.4077 . . .
C(34) C(36) H(44) 109.6321 . . .
C(34) C(36) H(43) 109.3813 . . .
H(42) C(35) H(40) 109.4775 . . .
H(41) C(35) H(40) 109.4766 . . .
H(42) C(35) H(41) 109.4687 . . .
H(45) C(36) H(43) 109.4655 . . .
H(44) C(36) H(43) 109.4723 . . .
H(45) C(36) H(44) 109.4683 . . .
C(38) C(39) H(46) 119.5824 . . .
C(38) C(43) H(50) 110.0250 . . .
C(38) C(43) H(51) 108.9979 . . .
C(38) C(43) H(49) 109.3724 . . .
H(46) C(39) C(40) 120.0355 . . .
C(39) C(40) H(47) 119.7688 . . .
C(40) C(41) H(48) 119.6376 . . .
H(47) C(40) C(41) 120.0054 . . .
H(48) C(41) C(42) 118.7476 . . .
C(42) C(44) H(54) 109.5950 . . .
C(42) C(44) H(52) 109.8147 . . .
C(42) C(44) H(53) 108.9941 . . .
H(50) C(43) H(49) 109.4782 . . .
H(51) C(43) H(49) 109.4800 . . .
H(51) C(43) H(50) 109.4721 . . .
H(54) C(44) H(52) 109.4722 . . .
H(53) C(44) H(52) 109.4717 . . .
H(54) C(44) H(53) 109.4784 . . .
C(45) C(46) H(55) 119.4593 . . .
C(45) C(50) H(57) 119.9306 . . .
H(55) C(46) C(47) 119.7955 . . .
C(47) C(48) H(56) 119.2445 . . .
H(56) C(48) C(49) 119.4682 . . .
C(49) C(50) H(57) 119.7699 . . .
C(52) C(53) H(58) 119.0070 . . .
C(52) C(57) H(62) 109.4346 . . .
C(52) C(57) H(61) 109.6155 . . .
C(52) C(57) H(63) 109.3603 . . .
H(58) C(53) C(54) 119.2390 . . .
C(53) C(54) H(59) 120.4771 . . .
C(54) C(55) H(60) 119.5096 . . .
H(59) C(54) C(55) 120.1636 . . .
H(60) C(55) C(56) 119.1751 . . .
C(56) C(58) H(66) 109.7152 . . .
C(56) C(58) H(65) 109.1599 . . .
C(56) C(58) H(64) 109.5230 . . .
H(62) C(57) H(61) 109.4722 . . .
H(63) C(57) H(61) 109.4759 . . .
H(63) C(57) H(62) 109.4687 . . .
H(66) C(58) H(64) 109.4799 . . .
H(65) C(58) H(64) 109.4778 . . .
H(66) C(58) H(65) 109.4711 . . .
C(60) C(61) H(67) 119.5636 . . .
C(60) C(65) H(70) 109.4487 . . .
C(60) C(65) H(71) 109.1854 . . .
C(60) C(65) H(72) 109.7792 . . .
H(67) C(61) C(62) 119.7542 . . .
C(61) C(62) H(68) 119.9197 . . .
C(62) C(63) H(69) 119.8053 . . .
H(68) C(62) C(63) 119.7398 . . .
H(69) C(63) C(64) 119.1716 . . .
C(64) C(66) H(73) 109.2539 . . .
C(64) C(66) H(74) 109.5083 . . .
C(64) C(66) H(75) 109.6501 . . .
H(71) C(65) H(70) 109.4751 . . .
H(72) C(65) H(70) 109.4667 . . .
H(72) C(65) H(71) 109.4718 . . .
H(74) C(66) H(73) 109.4758 . . .
H(75) C(66) H(73) 109.4636 . . .
H(75) C(66) H(74) 109.4753 . . .
H(1) C(67) C(68) 119(4) . . .
H(1) C(67) C(74) 110(4) . . .
C(67) C(74) H(11) 109.6728 . . .
C(67) C(74) H(12) 108.6985 . . .
C(68) C(69) H(5) 108.5846 . . .
C(68) C(69) H(6) 108.8473 . . .
C(69) C(70) H(8) 108.0594 . . .
C(69) C(70) H(7) 108.7001 . . .
H(5) C(69) C(70) 108.5895 . . .
H(6) C(69) C(70) 109.0243 . . .
H(6) C(69) H(5) 109.4627 . . .
C(70) C(71) H(3) 109(3) . . .
H(8) C(70) C(71) 108.7078 . . .
H(7) C(70) C(71) 107.8820 . . .
H(8) C(70) H(7) 109.4527 . . .
H(3) C(71) C(72) 121(3) . . .
C(71) C(72) H(4) 109(3) . . .
H(4) C(72) C(73) 117(3) . . .
C(72) C(73) H(9) 108.0961 . . .
C(72) C(73) H(10) 109.2870 . . .
H(9) C(73) C(74) 108.6792 . . .
C(73) C(74) H(11) 108.5167 . . .
H(10) C(73) C(74) 109.2388 . . .
C(73) C(74) H(12) 108.8240 . . .
H(10) C(73) H(9) 109.4498 . . .
H(12) C(74) H(11) 109.4530 . . .

loop_
_geom_bond_atom_site_label_1
_geom_bond_atom_site_label_2
_geom_bond_distance
_geom_bond_site_symmetry_2
Rh(1) Cl(1) 2.365(2) .
Rh(1) P(1) 2.285(1) .
Rh(1) C(67) 2.209(6) .
Rh(1) C(68) 2.231(6) .
Rh(1) C(71) 2.120(7) .
Rh(1) C(72) 2.132(7) .
Cl(2) Cl(10) 0.1361 .
Cl(2) Cl(12) 0.4297 .
Cl(2) C(75) 1.6851 .
Cl(3) Cl(8) 0.6993 .
Cl(3) Cl(9) 0.7670 .
Cl(3) Cl(11) 0.1039 .
Cl(3) Cl(12) 2.3547 .
Cl(3) C(75) 1.7928 .
Cl(3) C(78) 1.7769 .
Cl(4) Cl(6) 0.1507 .
Cl(4) Cl(13) 0.3317 .
Cl(4) Cl(16) 2.2415 .
Cl(4) C(76) 1.7798 .
Cl(4) C(77) 1.5482 .
Cl(4) C(78) 2.0430 56503
Cl(4) C(79) 1.3111 .
Cl(5) Cl(7) 0.1049 .
Cl(5) Cl(14) 0.6257 .
Cl(5) Cl(15) 0.4698 .
Cl(5) C(76) 1.9554 .
Cl(5) C(77) 1.5387 .
Cl(5) C(79) 1.4463 .
Cl(6) Cl(13) 0.4116 .
Cl(6) Cl(16) 2.3313 .
Cl(6) C(76) 1.9002 .
Cl(6) C(77) 1.6911 .
Cl(6) C(78) 2.0608 56503
Cl(6) C(79) 1.4593 .
Cl(7) Cl(14) 0.5938 .
Cl(7) Cl(15) 0.5308 .
Cl(7) C(76) 2.0498 .
Cl(7) C(77) 1.6407 .
Cl(7) C(79) 1.5395 .
Cl(8) Cl(3) 0.6993 .
Cl(8) Cl(9) 1.4496 .
Cl(8) Cl(11) 0.7833 .
Cl(8) C(75) 1.6404 .
Cl(8) C(78) 1.9773 .
Cl(9) Cl(8) 1.4496 .
Cl(9) Cl(11) 0.7101 .
Cl(9) C(78) 1.6647 .
Cl(10) Cl(12) 0.5622 .
Cl(10) C(75) 1.7731 .
Cl(11) Cl(8) 0.7833 .
Cl(11) Cl(12) 2.3225 .
Cl(11) C(75) 1.8217 .
Cl(11) C(78) 1.7990 .
Cl(12) C(75) 1.4833 .
Cl(13) C(76) 1.8576 .
Cl(13) C(77) 1.5561 .
Cl(13) C(79) 1.1779 .
Cl(14) Cl(15) 1.0902 .
Cl(14) C(76) 2.0712 .
Cl(14) C(77) 1.7498 .
Cl(14) C(79) 1.6709 .
Cl(15) C(76) 1.9508 .
Cl(15) C(77) 1.4737 .
Cl(15) C(79) 1.3529 .
Cl(16) C(76) 1.0976 .
Cl(16) C(77) 1.3894 .
Cl(16) C(79) 2.0638 .
P(1) C(1) 1.822(6) .
P(1) C(23) 1.821(6) .
P(1) C(45) 1.833(6) .
C(1) C(2) 1.390(8) .
C(1) C(6) 1.400(7) .
C(2) C(3) 1.398(8) .
C(3) C(4) 1.389(8) .
C(3) C(7) 1.504(9) .
C(4) C(5) 1.403(9) .
C(5) C(6) 1.383(8) .
C(5) C(15) 1.499(8) .
C(7) C(8) 1.400(9) .
C(7) C(12) 1.41(1) .
C(8) C(9) 1.42(1) .
C(8) C(13) 1.52(1) .
C(9) C(10) 1.39(1) .
C(10) C(11) 1.39(1) .
C(11) C(12) 1.40(1) .
C(12) C(14) 1.50(1) .
C(15) C(16) 1.397(9) .
C(15) C(20) 1.413(8) .
C(16) C(17) 1.394(9) .
C(16) C(21) 1.506(9) .
C(17) C(18) 1.38(1) .
C(18) C(19) 1.37(1) .
C(19) C(20) 1.392(9) .
C(20) C(15) 1.413(8) .
C(20) C(19) 1.392(9) .
C(20) C(22) 1.52(1) .
C(22) C(20) 1.52(1) .
C(23) C(24) 1.392(8) .
C(23) C(28) 1.411(8) .
C(24) C(25) 1.395(8) .
C(25) C(26) 1.403(8) .
C(25) C(29) 1.480(8) .
C(26) C(27) 1.406(8) .
C(27) C(28) 1.389(8) .
C(27) C(37) 1.494(8) .
C(29) C(30) 1.41(1) .
C(29) C(34) 1.42(1) .
C(30) C(31) 1.40(1) .
C(30) C(35) 1.48(1) .
C(31) C(32) 1.35(1) .
C(32) C(33) 1.39(1) .
C(33) C(34) 1.40(1) .
C(34) C(36) 1.50(1) .
C(37) C(38) 1.40(1) .
C(37) C(42) 1.412(9) .
C(38) C(39) 1.384(9) .
C(38) C(43) 1.51(1) .
C(39) C(40) 1.38(1) .
C(40) C(41) 1.38(1) .
C(41) C(42) 1.39(1) .
C(42) C(44) 1.49(1) .
C(45) C(46) 1.400(8) .
C(45) C(50) 1.395(8) .
C(46) C(47) 1.390(9) .
C(47) C(48) 1.384(9) .
C(47) C(51) 1.505(8) .
C(48) C(49) 1.399(9) .
C(49) C(50) 1.393(9) .
C(49) C(59) 1.499(9) .
C(51) C(52) 1.395(8) .
C(51) C(56) 1.416(8) .
C(52) C(53) 1.41(1) .
C(52) C(57) 1.511(9) .
C(53) C(54) 1.39(1) .
C(54) C(55) 1.38(1) .
C(55) C(56) 1.39(1) .
C(56) C(58) 1.514(9) .
C(59) C(60) 1.411(9) .
C(59) C(64) 1.408(8) .
C(60) C(61) 1.41(1) .
C(60) C(65) 1.508(9) .
C(61) C(62) 1.371(9) .
C(62) C(63) 1.39(1) .
C(63) C(64) 1.39(1) .
C(64) C(66) 1.506(9) .
C(67) C(68) 1.39(1) .
C(67) C(74) 1.51(1) .
C(68) C(69) 1.52(1) .
C(69) C(70) 1.53(1) .
C(70) C(71) 1.522(9) .
C(71) C(72) 1.414(9) .
C(72) C(73) 1.530(9) .
C(73) C(74) 1.56(1) .
C(75) Cl(8) 1.6404 .
C(76) C(77) 0.6103 .
C(76) C(78) 1.6484 56503
C(76) C(79) 1.3606 .
C(77) C(79) 0.7844 .
C(78) Cl(4) 2.0430 56503
C(78) Cl(6) 2.0608 56503
C(78) Cl(8) 1.9773 .
C(78) C(76) 1.6484 56503
C(2) H(13) 0.9501 .
C(4) H(14) 0.9500 .
C(6) H(15) 0.9502 .
C(9) H(16) 0.9500 .
C(10) H(17) 0.9501 .
C(11) H(18) 0.9501 .
C(13) H(19) 0.9499 .
C(13) H(20) 0.9500 .
C(13) H(21) 0.9501 .
C(14) H(22) 0.9499 .
C(14) H(23) 0.9501 .
C(14) H(24) 0.9499 .
C(17) H(25) 0.9501 .
C(18) H(26) 0.9501 .
C(19) H(27) 0.9500 .
C(21) H(28) 0.9500 .
C(21) H(29) 0.9500 .
C(21) H(30) 0.9500 .
C(22) H(31) 0.9500 .
C(22) H(32) 0.9500 .
C(22) H(33) 0.9500 .
C(24) H(34) 0.9500 .
C(26) H(35) 0.9500 .
C(28) H(36) 0.9501 .
C(31) H(37) 0.9499 .
C(32) H(38) 0.9500 .
C(33) H(39) 0.9499 .
C(35) H(40) 0.9500 .
C(35) H(41) 0.9500 .
C(35) H(42) 0.9500 .
C(36) H(43) 0.9500 .
C(36) H(44) 0.9500 .
C(36) H(45) 0.9501 .
C(39) H(46) 0.9501 .
C(40) H(47) 0.9500 .
C(41) H(48) 0.9500 .
C(43) H(49) 0.9499 .
C(43) H(50) 0.9500 .
C(43) H(51) 0.9501 .
C(44) H(52) 0.9500 .
C(44) H(53) 0.9500 .
C(44) H(54) 0.9500 .
C(46) H(55) 0.9501 .
C(48) H(56) 0.9500 .
C(50) H(57) 0.9501 .
C(53) H(58) 0.9501 .
C(54) H(59) 0.9501 .
C(55) H(60) 0.9500 .
C(57) H(61) 0.9499 .
C(57) H(62) 0.9500 .
C(57) H(63) 0.9501 .
C(58) H(64) 0.9501 .
C(58) H(65) 0.9501 .
C(58) H(66) 0.9499 .
C(61) H(67) 0.9501 .
C(62) H(68) 0.9499 .
C(63) H(69) 0.9499 .
C(65) H(70) 0.9500 .
C(65) H(71) 0.9499 .
C(65) H(72) 0.9499 .
C(66) H(73) 0.9500 .
C(66) H(74) 0.9500 .
C(66) H(75) 0.9501 .
C(67) H(1) 1.00(9) .
C(69) H(5) 0.9500 .
C(69) H(6) 0.9500 .
C(70) H(7) 0.9500 .
C(70) H(8) 0.9500 .
C(71) H(3) 0.95(6) .
C(72) H(4) 0.99(7) .
C(73) H(9) 0.9499 .
C(73) H(10) 0.9500 .
C(74) H(11) 0.9501 .
C(74) H(12) 0.9500 .
H(28) C(21) 0.9500 .

loop_
_geom_contact_atom_site_label_1
_geom_contact_atom_site_label_2
_geom_contact_distance
_geom_contact_site_symmetry_2
Rh(1) C(1) 3.447(5) .
Rh(1) C(2) 3.509(6) .
Rh(1) C(23) 3.394(5) .
Rh(1) C(28) 3.600(5) .
Rh(1) C(45) 3.513(6) .
Rh(1) C(69) 3.115(6) .
Rh(1) C(70) 2.997(7) .
Rh(1) C(73) 3.071(7) .
Rh(1) C(74) 3.021(7) .
Cl(1) P(1) 3.232(2) .
Cl(1) C(2) 3.428(6) .
Cl(1) C(23) 3.410(6) .
Cl(1) C(67) 3.205(7) .
Cl(1) C(68) 3.287(7) .
Cl(1) C(75) 3.5392 66503
Cl(2) Cl(3) 2.7543 .
Cl(2) Cl(8) 2.9759 .
Cl(2) Cl(9) 2.8777 .
Cl(2) Cl(11) 2.7241 .
Cl(3) Cl(10) 2.8873 .
Cl(3) Cl(16) 3.5766 56503
Cl(3) C(76) 3.2753 56503
Cl(4) Cl(5) 2.7421 .
Cl(4) Cl(7) 2.8350 .
Cl(4) Cl(14) 2.8664 .
Cl(4) Cl(15) 2.6524 .
Cl(5) Cl(6) 2.8910 .
Cl(5) Cl(13) 2.5901 .
Cl(5) Cl(16) 2.6639 .
Cl(5) C(65) 3.4237 .
Cl(5) C(78) 3.3935 56503
Cl(6) Cl(7) 2.9836 .
Cl(6) Cl(14) 3.0094 .
Cl(6) Cl(15) 2.8011 .
Cl(7) Cl(13) 2.6773 .
Cl(7) Cl(16) 2.7609 .
Cl(7) C(65) 3.3239 .
Cl(7) C(78) 3.4774 56503
Cl(8) Cl(2) 2.9759 .
Cl(8) Cl(10) 3.0994 .
Cl(8) Cl(12) 2.6219 .
Cl(8) C(19) 3.5801 65502
Cl(8) C(35) 3.5900 66503
Cl(8) C(76) 3.5891 56503
Cl(9) Cl(10) 3.0125 .
Cl(9) Cl(12) 2.4517 .
Cl(9) Cl(16) 3.0640 56503
Cl(9) C(75) 2.3138 .
Cl(9) C(76) 2.9064 56503
Cl(9) C(77) 3.4740 56503
Cl(10) Cl(8) 3.0994 .
Cl(10) Cl(11) 2.8580 .
Cl(10) C(57) 3.5662 65502
Cl(11) Cl(16) 3.5696 56503
Cl(11) C(76) 3.2674 56503
Cl(12) Cl(8) 2.6219 .
Cl(13) Cl(14) 2.6832 .
Cl(13) Cl(15) 2.5276 .
Cl(13) Cl(16) 2.4376 .
Cl(13) C(78) 2.1894 56503
Cl(14) Cl(16) 2.9527 .
Cl(14) C(65) 3.4289 .
Cl(14) C(78) 3.2965 56503
Cl(15) Cl(16) 2.4963 .
Cl(15) C(65) 3.5580 .
Cl(15) C(73) 3.5107 .
Cl(15) C(78) 3.4813 56503
Cl(16) Cl(3) 3.5766 56503
Cl(16) Cl(9) 3.0640 56503
Cl(16) Cl(11) 3.5696 56503
Cl(16) C(40) 3.5022 66503
Cl(16) C(41) 3.4211 66503
Cl(16) C(78) 2.1385 56503
P(1) C(2) 2.762(6) .
P(1) C(6) 2.833(6) .
P(1) C(24) 2.831(6) .
P(1) C(28) 2.775(6) .
P(1) C(46) 2.815(6) .
P(1) C(50) 2.801(7) .
P(1) C(71) 3.193(6) .
P(1) C(72) 3.283(6) .
C(1) C(3) 2.411(9) .
C(1) C(4) 2.783(8) .
C(1) C(5) 2.428(8) .
C(1) C(23) 2.903(8) .
C(1) C(24) 3.139(8) .
C(1) C(45) 2.874(9) .
C(1) C(50) 3.135(9) .
C(2) C(4) 2.414(8) .
C(2) C(5) 2.806(7) .
C(2) C(6) 2.410(8) .
C(2) C(7) 2.508(9) .
C(2) C(8) 3.360(9) .
C(2) C(12) 3.36(1) .
C(2) C(13) 3.53(1) .
C(2) C(14) 3.49(1) .
C(3) C(5) 2.427(8) .
C(3) C(6) 2.773(9) .
C(3) C(8) 2.510(8) .
C(3) C(12) 2.52(1) .
C(3) C(13) 2.927(9) .
C(3) C(14) 2.92(1) .
C(4) C(6) 2.393(9) .
C(4) C(7) 2.512(8) .
C(4) C(8) 3.354(8) .
C(4) C(12) 3.39(1) .
C(4) C(13) 3.535(9) .
C(4) C(14) 3.59(1) .
C(4) C(15) 2.517(8) .
C(4) C(16) 3.276(9) .
C(4) C(20) 3.469(8) .
C(4) C(21) 3.35(1) .
C(5) C(16) 2.512(9) .
C(5) C(20) 2.515(7) .
C(5) C(21) 2.91(1) .
C(5) C(22) 2.942(9) .
C(6) C(15) 2.512(8) .
C(6) C(16) 3.463(8) .
C(6) C(20) 3.284(8) .
C(6) C(22) 3.365(8) .
C(6) C(23) 3.500(8) .
C(6) C(24) 3.298(8) .
C(6) C(45) 3.249(8) .
C(6) C(50) 3.243(9) .
C(7) C(9) 2.430(9) .
C(7) C(10) 2.79(1) .
C(7) C(11) 2.41(1) .
C(7) C(13) 2.54(1) .
C(7) C(14) 2.53(1) .
C(8) C(10) 2.43(1) .
C(8) C(11) 2.80(1) .
C(8) C(12) 2.45(1) .
C(8) C(33) 3.56(1) 74502
C(9) C(11) 2.41(1) .
C(9) C(12) 2.82(1) .
C(9) C(13) 2.54(1) .
C(10) C(12) 2.43(1) .
C(11) C(14) 2.54(1) .
C(13) C(33) 3.59(1) 74502
C(15) C(17) 2.404(9) .
C(15) C(18) 2.781(8) .
C(15) C(19) 2.406(8) .
C(15) C(21) 2.52(1) .
C(15) C(22) 2.56(1) .
C(16) C(18) 2.415(9) .
C(16) C(19) 2.777(9) .
C(16) C(20) 2.44(1) .
C(17) C(19) 2.38(1) .
C(17) C(20) 2.79(1) .
C(17) C(21) 2.520(9) .
C(18) C(20) 2.41(1) .
C(19) Cl(8) 3.5801 64502
C(19) C(22) 2.52(1) .
C(19) C(42) 3.46(1) 74502
C(20) C(4) 3.469(8) .
C(20) C(5) 2.515(7) .
C(20) C(6) 3.284(8) .
C(20) C(16) 2.44(1) .
C(20) C(17) 2.79(1) .
C(20) C(18) 2.41(1) .
C(21) C(31) 3.60(1) 74502
C(23) C(25) 2.429(8) .
C(23) C(26) 2.792(8) .
C(23) C(27) 2.437(8) .
C(23) C(45) 2.904(9) .
C(23) C(46) 3.239(9) .
C(24) C(26) 2.407(8) .
C(24) C(27) 2.802(8) .
C(24) C(28) 2.416(8) .
C(24) C(29) 2.486(8) .
C(24) C(30) 3.19(1) .
C(24) C(34) 3.490(8) .
C(24) C(35) 3.22(1) .
C(25) C(27) 2.448(8) .
C(25) C(28) 2.802(8) .
C(25) C(30) 2.49(1) .
C(25) C(34) 2.516(9) .
C(25) C(35) 2.91(1) .
C(25) C(36) 2.935(9) .
C(26) C(28) 2.405(8) .
C(26) C(29) 2.517(9) .
C(26) C(30) 3.50(1) .
C(26) C(34) 3.289(9) .
C(26) C(36) 3.351(9) .
C(26) C(37) 2.530(8) .
C(26) C(38) 3.228(9) .
C(26) C(42) 3.543(8) .
C(26) C(43) 3.22(1) .
C(27) C(38) 2.513(9) .
C(27) C(42) 2.506(9) .
C(27) C(43) 2.94(1) .
C(27) C(44) 2.934(9) .
C(28) C(37) 2.493(8) .
C(28) C(38) 3.539(9) .
C(28) C(42) 3.159(9) .
C(28) C(44) 3.169(9) .
C(28) C(46) 3.490(9) .
C(29) C(31) 2.41(1) .
C(29) C(32) 2.79(1) .
C(29) C(33) 2.42(1) .
C(29) C(35) 2.52(1) .
C(29) C(36) 2.53(1) .
C(30) C(32) 2.40(1) .
C(30) C(33) 2.79(1) .
C(30) C(34) 2.44(1) .
C(31) C(21) 3.60(1) 75502
C(31) C(33) 2.37(1) .
C(31) C(34) 2.78(1) .
C(31) C(35) 2.49(1) .
C(32) C(34) 2.42(1) .
C(33) C(8) 3.56(1) 75502
C(33) C(13) 3.59(1) 75502
C(33) C(36) 2.52(1) .
C(35) Cl(8) 3.5900 66503
C(37) C(39) 2.41(1) .
C(37) C(40) 2.771(9) .
C(37) C(41) 2.398(9) .
C(37) C(43) 2.54(1) .
C(37) C(44) 2.54(1) .
C(38) C(40) 2.40(1) .
C(38) C(41) 2.77(1) .
C(38) C(42) 2.44(1) .
C(39) C(41) 2.39(1) .
C(39) C(42) 2.80(1) .
C(39) C(43) 2.50(1) .
C(40) Cl(16) 3.5022 66503
C(40) C(42) 2.41(1) .
C(41) Cl(16) 3.4211 66503
C(41) C(44) 2.49(1) .
C(41) C(74) 3.59(1) 66503
C(42) C(19) 3.46(1) 75502
C(45) C(47) 2.426(9) .
C(45) C(48) 2.779(9) .
C(45) C(49) 2.418(9) .
C(45) C(71) 3.400(8) .
C(45) C(72) 3.372(7) .
C(46) C(48) 2.391(9) .
C(46) C(49) 2.786(8) .
C(46) C(50) 2.414(8) .
C(46) C(51) 2.512(9) .
C(46) C(52) 3.238(9) .
C(46) C(56) 3.489(9) .
C(46) C(57) 3.315(9) .
C(47) C(49) 2.426(8) .
C(47) C(50) 2.797(8) .
C(47) C(52) 2.509(8) .
C(47) C(56) 2.519(9) .
C(47) C(57) 2.946(8) .
C(47) C(58) 2.933(9) .
C(48) C(50) 2.408(9) .
C(48) C(51) 2.510(8) .
C(48) C(52) 3.492(9) .
C(48) C(56) 3.237(9) .
C(48) C(58) 3.277(9) .
C(48) C(59) 2.509(9) .
C(48) C(60) 3.302(9) .
C(48) C(64) 3.423(9) .
C(48) C(65) 3.440(9) .
C(48) C(68) 3.440(9) 55504
C(49) C(60) 2.513(9) .
C(49) C(64) 2.517(8) .
C(49) C(65) 2.917(8) .
C(49) C(66) 2.923(8) .
C(50) C(59) 2.517(9) .
C(50) C(60) 3.451(9) .
C(50) C(64) 3.312(9) .
C(50) C(66) 3.396(9) .
C(50) C(71) 3.559(8) .
C(51) C(53) 2.402(9) .
C(51) C(54) 2.79(1) .
C(51) C(55) 2.42(1) .
C(51) C(57) 2.544(8) .
C(51) C(58) 2.552(8) .
C(52) C(54) 2.45(1) .
C(52) C(55) 2.807(9) .
C(52) C(56) 2.447(8) .
C(53) C(55) 2.388(9) .
C(53) C(56) 2.781(9) .
C(53) C(57) 2.54(1) .
C(54) C(56) 2.41(1) .
C(55) C(58) 2.51(1) .
C(57) Cl(10) 3.5662 64502
C(59) C(61) 2.423(9) .
C(59) C(62) 2.784(9) .
C(59) C(63) 2.407(9) .
C(59) C(65) 2.536(8) .
C(59) C(66) 2.532(8) .
C(60) C(62) 2.413(9) .
C(60) C(63) 2.793(9) .
C(60) C(64) 2.449(8) .
C(61) C(63) 2.399(9) .
C(61) C(64) 2.805(9) .
C(61) C(65) 2.53(1) .
C(62) C(64) 2.43(1) .
C(63) C(66) 2.52(1) .
C(67) C(69) 2.58(1) .
C(67) C(70) 3.46(1) .
C(67) C(71) 3.27(1) .
C(67) C(72) 2.84(1) .
C(67) C(73) 2.55(1) .
C(68) C(48) 3.440(9) 55404
C(68) C(70) 2.53(1) .
C(68) C(71) 2.85(1) .
C(68) C(72) 3.06(1) .
C(68) C(73) 3.10(1) .
C(68) C(74) 2.61(1) .
C(69) C(71) 2.561(9) .
C(69) C(72) 3.108(9) .
C(69) C(73) 3.07(1) .
C(69) C(74) 3.20(1) .
C(70) C(72) 2.61(1) .
C(70) C(73) 3.17(1) .
C(71) C(73) 2.612(9) .
C(71) C(74) 3.51(1) .
C(72) C(74) 2.57(1) .
C(74) C(41) 3.59(1) 66503
C(75) Cl(1) 3.5392 66503
C(75) C(78) 3.4815 .
C(76) Cl(3) 3.2753 56503
C(76) Cl(8) 3.5891 56503
C(76) Cl(9) 2.9064 56503
C(76) Cl(11) 3.2674 56503
C(77) Cl(9) 3.4740 56503
C(77) C(78) 2.0779 56503
C(78) Cl(5) 3.3935 56503
C(78) Cl(7) 3.4774 56503
C(78) Cl(13) 2.1894 56503
C(78) Cl(14) 3.2965 56503
C(78) Cl(15) 3.4813 56503
C(78) Cl(16) 2.1385 56503
C(78) C(77) 2.0779 56503
C(78) C(79) 2.5202 56503
C(79) C(78) 2.5202 56503
Rh(1) H(1) 2.63(8) .
Rh(1) H(2) 2.75(9) .
Rh(1) H(3) 2.59(6) .
Rh(1) H(4) 2.67(8) .
Rh(1) H(8) 3.2847 .
Rh(1) H(9) 3.5635 .
Rh(1) H(11) 3.2720 .
Rh(1) H(13) 2.9049 .
Rh(1) H(36) 3.1728 .
Cl(1) H(1) 2.85(7) .
Cl(1) H(2) 2.80(7) .
Cl(1) H(13) 2.7885 .
Cl(1) H(54) 3.0451 .
Cl(1) H(61) 3.4944 55404
Cl(1) H(75) 3.3244 55404
Cl(2) H(15) 2.8772 65502
Cl(2) H(45) 3.0300 65502
Cl(2) H(62) 2.9149 65502
Cl(2) H(74) 3.2044 65502
Cl(3) H(23) 3.2370 66503
Cl(3) H(27) 3.4768 65502
Cl(3) H(33) 3.4842 65502
Cl(3) H(41) 3.3530 66503
Cl(4) H(10) 3.4306 .
Cl(4) H(25) 2.9520 65502
Cl(4) H(30) 3.0821 65502
Cl(4) H(41) 3.4962 45501
Cl(4) H(48) 2.9689 66503
Cl(4) H(53) 3.5907 66503
Cl(5) H(7) 3.5880 .
Cl(5) H(9) 3.5209 .
Cl(5) H(16) 2.9724 65503
Cl(5) H(17) 3.4370 65503
Cl(5) H(66) 3.4877 .
Cl(5) H(70) 3.1502 .
Cl(5) H(71) 3.3529 .
Cl(5) H(72) 3.2025 .
Cl(6) H(10) 3.4741 .
Cl(6) H(25) 2.8425 65502
Cl(6) H(27) 3.5805 45404
Cl(6) H(30) 3.0298 65502
Cl(6) H(41) 3.4973 45501
Cl(6) H(48) 2.9397 66503
Cl(6) H(53) 3.4626 66503
Cl(6) H(69) 3.5871 65502
Cl(7) H(7) 3.5964 .
Cl(7) H(9) 3.5849 .
Cl(7) H(16) 2.9620 65503
Cl(7) H(17) 3.4007 65503
Cl(7) H(66) 3.4534 .
Cl(7) H(70) 3.0613 .
Cl(7) H(71) 3.2588 .
Cl(7) H(72) 3.0980 .
Cl(8) H(23) 3.5472 66503
Cl(8) H(25) 3.3939 45404
Cl(8) H(26) 3.5685 45404
Cl(8) H(27) 3.4756 65502
Cl(8) H(40) 3.4934 66503
Cl(8) H(41) 3.0101 66503
Cl(9) H(23) 3.2321 66503
Cl(9) H(27) 3.4554 65502
Cl(9) H(33) 3.0929 65502
Cl(9) H(43) 3.4932 65502
Cl(9) H(45) 3.2673 65502
Cl(10) H(15) 2.8015 65502
Cl(10) H(34) 3.5676 65502
Cl(10) H(45) 3.0808 65502
Cl(10) H(62) 2.8280 65502
Cl(10) H(74) 3.1187 65502
Cl(11) H(23) 3.1481 66503
Cl(11) H(27) 3.5502 65502
Cl(11) H(33) 3.4919 65502
Cl(11) H(41) 3.3796 66503
Cl(12) H(15) 3.0540 65502
Cl(12) H(23) 3.5621 66503
Cl(12) H(33) 3.3389 65502
Cl(12) H(45) 2.8836 65502
Cl(12) H(62) 3.2671 65502
Cl(12) H(74) 3.5036 65502
Cl(13) H(10) 3.4451 .
Cl(13) H(25) 2.9196 65502
Cl(13) H(30) 2.8494 65502
Cl(13) H(41) 3.3499 45501
Cl(13) H(48) 3.2276 66503
Cl(13) H(65) 3.4176 .
Cl(14) H(16) 3.1494 65503
Cl(14) H(17) 3.1587 65503
Cl(14) H(37) 3.1999 45501
Cl(14) H(70) 3.2824 .
Cl(14) H(71) 3.4081 .
Cl(14) H(72) 3.0405 .
Cl(15) H(7) 3.2626 .
Cl(15) H(9) 3.0549 .
Cl(15) H(10) 3.3958 .
Cl(15) H(16) 2.9980 65503
Cl(15) H(66) 3.4258 .
Cl(15) H(70) 3.1841 .
Cl(15) H(71) 3.4675 .
Cl(15) H(72) 3.4478 .
Cl(16) H(9) 3.0727 .
Cl(16) H(16) 3.4160 65503
Cl(16) H(39) 3.0395 45404
Cl(16) H(47) 3.1192 66503
Cl(16) H(48) 2.9393 66503
P(1) H(3) 2.94(6) .
P(1) H(4) 3.10(7) .
P(1) H(13) 2.8311 .
P(1) H(15) 2.9294 .
P(1) H(34) 2.9364 .
P(1) H(36) 2.8380 .
P(1) H(55) 2.9017 .
P(1) H(57) 2.8859 .
C(1) H(13) 2.0375 .
C(1) H(15) 2.0399 .
C(1) H(32) 3.5624 .
C(1) H(34) 2.6822 .
C(1) H(57) 2.7084 .
C(2) H(14) 3.2696 .
C(2) H(15) 3.2630 .
C(2) H(19) 3.0737 .
C(2) H(21) 3.5989 .
C(2) H(24) 2.8618 .
C(2) H(57) 3.5387 .
C(3) H(13) 2.0490 .
C(3) H(14) 2.0337 .
C(3) H(19) 2.8683 .
C(3) H(21) 2.8359 .
C(3) H(22) 3.5396 .
C(3) H(23) 3.5576 .
C(3) H(24) 2.4161 .
C(4) H(13) 3.2723 .
C(4) H(15) 3.2529 .
C(4) H(21) 3.0577 .
C(4) H(24) 2.9860 .
C(4) H(28) 3.4641 .
C(4) H(29) 2.8575 .
C(4) H(32) 3.1796 .
C(4) H(44) 3.4492 74502
C(5) H(14) 2.0454 .
C(5) H(15) 2.0253 .
C(5) H(28) 2.8546 .
C(5) H(29) 2.8348 .
C(5) H(31) 3.5696 .
C(5) H(32) 2.4529 .
C(5) H(33) 3.5788 .
C(5) H(34) 3.4433 .
C(6) H(13) 3.2692 .
C(6) H(14) 3.2511 .
C(6) H(28) 3.2837 .
C(6) H(32) 2.7163 .
C(6) H(34) 2.5565 .
C(6) H(57) 2.8130 .
C(7) H(13) 2.6643 .
C(7) H(14) 2.6632 .
C(7) H(16) 3.2897 .
C(7) H(18) 3.2737 .
C(7) H(19) 2.7701 .
C(7) H(20) 3.3138 .
C(7) H(21) 2.7692 .
C(7) H(22) 3.1324 .
C(7) H(23) 3.1313 .
C(7) H(24) 2.5609 .
C(7) H(39) 3.4953 74502
C(7) H(43) 3.3120 74502
C(7) H(61) 3.5616 55404
C(8) H(13) 3.3860 .
C(8) H(14) 3.3708 .
C(8) H(16) 2.0659 .
C(8) H(17) 3.2856 .
C(8) H(19) 2.0341 .
C(8) H(20) 2.0514 .
C(8) H(21) 2.0388 .
C(8) H(39) 2.8590 74502
C(8) H(43) 3.4959 74502
C(8) H(58) 3.1552 55404
C(9) H(17) 2.0324 .
C(9) H(18) 3.2583 .
C(9) H(19) 3.1351 .
C(9) H(20) 2.5738 .
C(9) H(21) 3.1400 .
C(9) H(39) 3.0130 74502
C(9) H(43) 3.5127 74502
C(9) H(58) 2.9226 55404
C(10) H(16) 2.0357 .
C(10) H(18) 2.0278 .
C(10) H(22) 3.0995 75503
C(10) H(43) 3.3797 74502
C(10) H(49) 3.3139 55404
C(10) H(58) 3.5801 55404
C(10) H(63) 3.2153 55404
C(11) H(16) 3.2621 .
C(11) H(17) 2.0326 .
C(11) H(18) 3.1134 75503
C(11) H(22) 2.7683 .
C(11) H(22) 2.9958 75503
C(11) H(23) 2.7701 .
C(11) H(24) 3.3023 .
C(11) H(43) 3.2426 74502
C(11) H(63) 3.1837 55404
C(12) H(13) 3.3746 .
C(12) H(14) 3.4161 .
C(12) H(17) 3.2827 .
C(12) H(18) 2.0397 .
C(12) H(18) 3.3382 75503
C(12) H(22) 2.0239 .
C(12) H(23) 2.0314 .
C(12) H(24) 2.0330 .
C(12) H(43) 3.2153 74502
C(12) H(61) 3.5174 55404
C(13) H(7) 3.3548 65503
C(13) H(16) 2.6942 .
C(13) H(39) 3.0555 74502
C(13) H(58) 3.4200 55404
C(13) H(59) 3.3605 64502
C(13) H(60) 3.2572 64502
C(14) H(13) 3.5819 .
C(14) H(18) 2.6898 .
C(14) H(18) 3.2950 75503
C(14) H(42) 3.4859 .
C(15) H(14) 2.6681 .
C(15) H(15) 2.6656 .
C(15) H(25) 3.2614 .
C(15) H(27) 3.2642 .
C(15) H(28) 2.7549 .
C(15) H(29) 2.7530 .
C(15) H(30) 3.2862 .
C(15) H(31) 3.1570 .
C(15) H(32) 2.5904 .
C(15) H(33) 3.1516 .
C(15) H(35) 3.1732 74502
C(16) H(14) 3.2247 .
C(16) H(15) 3.5385 .
C(16) H(25) 2.0359 .
C(16) H(26) 3.2703 .
C(16) H(28) 2.0337 .
C(16) H(29) 2.0299 .
C(16) H(30) 2.0280 .
C(16) H(35) 3.5060 74502
C(16) H(73) 3.1027 .
C(17) H(26) 2.0309 .
C(17) H(26) 3.4595 75603
C(17) H(27) 3.2332 .
C(17) H(28) 3.1156 .
C(17) H(29) 3.1240 .
C(17) H(30) 2.5473 .
C(17) H(41) 3.1680 74502
C(17) H(73) 3.5457 .
C(18) H(25) 2.0285 .
C(18) H(26) 3.1344 75603
C(18) H(27) 2.0101 .
C(18) H(35) 3.5237 74502
C(18) H(53) 3.2681 74502
C(19) H(25) 3.2334 .
C(19) H(26) 2.0206 .
C(19) H(31) 2.7564 .
C(19) H(32) 3.2917 .
C(19) H(33) 2.7610 .
C(19) H(35) 3.1954 74502
C(19) H(53) 3.2653 74502
C(20) H(14) 3.5495 .
C(20) H(15) 3.2478 .
C(20) H(26) 3.2665 .
C(20) H(27) 2.0295 .
C(20) H(31) 2.0420 .
C(20) H(32) 2.0411 .
C(20) H(33) 2.0410 .
C(20) H(35) 3.0257 74502
C(21) H(14) 3.3470 .
C(21) H(25) 2.6687 .
C(21) H(60) 3.1883 64502
C(21) H(65) 3.4703 64502
C(21) H(73) 2.8469 .
C(22) H(15) 3.3598 .
C(22) H(27) 2.6615 .
C(22) H(34) 3.1711 .
C(22) H(51) 3.5613 74502
C(23) H(15) 3.3573 .
C(23) H(34) 2.0344 .
C(23) H(36) 2.0515 .
C(23) H(40) 3.3985 .
C(23) H(54) 3.4060 .
C(23) H(55) 2.8450 .
C(24) H(15) 3.1153 .
C(24) H(32) 3.3692 .
C(24) H(35) 3.2634 .
C(24) H(36) 3.2710 .
C(24) H(40) 2.5566 .
C(24) H(42) 3.5519 .
C(24) H(45) 3.4014 .
C(25) H(34) 2.0364 .
C(25) H(35) 2.0434 .
C(25) H(40) 2.4086 .
C(25) H(41) 3.5390 .
C(25) H(42) 3.5453 .
C(25) H(44) 2.8641 .
C(25) H(45) 2.8713 .
C(25) H(50) 3.4841 .
C(26) H(34) 3.2650 .
C(26) H(36) 3.2651 .
C(26) H(40) 3.1901 .
C(26) H(44) 2.8614 .
C(26) H(45) 3.4374 .
C(26) H(50) 2.5522 .
C(26) H(51) 3.5702 .
C(26) H(54) 3.2959 .
C(27) H(35) 2.0474 .
C(27) H(36) 2.0341 .
C(27) H(49) 3.5664 .
C(27) H(50) 2.4549 .
C(27) H(51) 3.5723 .
C(27) H(52) 3.5736 .
C(27) H(53) 3.5608 .
C(27) H(54) 2.4497 .
C(28) H(34) 3.2736 .
C(28) H(35) 3.2616 .
C(28) H(50) 3.3538 .
C(28) H(52) 3.5142 .
C(28) H(54) 2.5076 .
C(28) H(55) 2.7691 .
C(29) H(14) 3.4445 75502
C(29) H(32) 3.5871 .
C(29) H(33) 3.3458 .
C(29) H(34) 2.6334 .
C(29) H(35) 2.6792 .
C(29) H(37) 3.2594 .
C(29) H(39) 3.2801 .
C(29) H(40) 2.5422 .
C(29) H(41) 3.1208 .
C(29) H(42) 3.1256 .
C(29) H(43) 3.3019 .
C(29) H(44) 2.7614 .
C(29) H(45) 2.7672 .
C(30) H(29) 3.3832 75502
C(30) H(32) 3.3660 .
C(30) H(33) 3.4355 .
C(30) H(34) 3.1104 .
C(30) H(37) 2.0280 .
C(30) H(38) 3.2593 .
C(30) H(40) 2.0006 .
C(30) H(41) 2.0108 .
C(30) H(42) 2.0142 .
C(31) H(29) 3.0314 75502
C(31) H(30) 3.3411 75502
C(31) H(31) 3.4950 .
C(31) H(33) 3.5674 .
C(31) H(38) 2.0023 .
C(31) H(39) 3.2218 .
C(31) H(40) 3.2595 .
C(31) H(41) 2.7311 .
C(31) H(42) 2.7286 .
C(31) H(46) 3.0326 74502
C(31) H(64) 3.3986 65501
C(32) H(21) 3.1699 75502
C(32) H(29) 3.0575 75502
C(32) H(37) 1.9906 .
C(32) H(39) 2.0348 .
C(32) H(46) 3.2827 74502
C(32) H(47) 3.1502 74502
C(32) H(64) 3.3477 65501
C(33) H(14) 3.1777 75502
C(33) H(21) 3.0046 75502
C(33) H(29) 3.4449 75502
C(33) H(33) 3.4838 .
C(33) H(37) 3.2254 .
C(33) H(38) 2.0368 .
C(33) H(43) 2.5440 .
C(33) H(44) 3.1260 .
C(33) H(45) 3.1063 .
C(34) H(14) 2.8832 75502
C(34) H(33) 3.3678 .
C(34) H(34) 3.5644 .
C(34) H(35) 3.2292 .
C(34) H(38) 3.2760 .
C(34) H(39) 2.0418 .
C(34) H(43) 2.0235 .
C(34) H(44) 2.0263 .
C(34) H(45) 2.0238 .
C(35) H(25) 3.4682 75502
C(35) H(32) 3.5533 .
C(35) H(34) 3.1584 .
C(35) H(37) 2.6300 .
C(36) H(14) 3.0404 75502
C(36) H(18) 3.1020 55504
C(36) H(35) 3.2973 .
C(36) H(39) 2.6717 .
C(36) H(50) 3.5100 .
C(37) H(27) 3.2991 75502
C(37) H(31) 3.3071 75502
C(37) H(35) 2.6906 .
C(37) H(36) 2.6413 .
C(37) H(46) 3.2650 .
C(37) H(48) 3.2561 .
C(37) H(49) 3.1375 .
C(37) H(50) 2.5789 .
C(37) H(51) 3.1315 .
C(37) H(52) 3.1432 .
C(37) H(53) 3.1282 .
C(37) H(54) 2.5765 .
C(37) H(67) 3.4156 65502
C(38) H(31) 2.7697 75502
C(38) H(35) 3.1322 .
C(38) H(46) 2.0293 .
C(38) H(47) 3.2534 .
C(38) H(49) 2.0352 .
C(38) H(50) 2.0428 .
C(38) H(51) 2.0310 .
C(38) H(67) 3.1765 65502
C(38) H(72) 3.1693 65502
C(39) H(31) 2.7637 75502
C(39) H(37) 3.3284 75502
C(39) H(38) 3.4521 75502
C(39) H(47) 2.0264 .
C(39) H(48) 3.2440 .
C(39) H(49) 2.7342 .
C(39) H(50) 3.2793 .
C(39) H(51) 2.7295 .
C(39) H(72) 2.8241 65502
C(40) H(5) 3.4589 66503
C(40) H(9) 3.4793 66503
C(40) H(12) 2.9966 66503
C(40) H(31) 3.2747 75502
C(40) H(38) 3.2084 75502
C(40) H(46) 2.0291 .
C(40) H(48) 2.0225 .
C(41) H(9) 3.3113 66503
C(41) H(12) 2.8005 66503
C(41) H(27) 3.0445 75502
C(41) H(46) 3.2463 .
C(41) H(47) 2.0261 .
C(41) H(52) 2.7206 .
C(41) H(53) 2.7150 .
C(41) H(54) 3.2609 .
C(42) H(27) 2.8534 75502
C(42) H(36) 3.0465 .
C(42) H(47) 3.2659 .
C(42) H(48) 2.0237 .
C(42) H(52) 2.0178 .
C(42) H(53) 2.0084 .
C(42) H(54) 2.0153 .
C(43) H(17) 3.0549 55504
C(43) H(31) 3.2615 75502
C(43) H(35) 3.0875 .
C(43) H(44) 3.4492 .
C(43) H(46) 2.6467 .
C(43) H(67) 3.3459 65502
C(43) H(72) 3.1466 65502
C(44) H(26) 3.4562 75502
C(44) H(27) 3.2210 75502
C(44) H(36) 3.0336 .
C(44) H(48) 2.6243 .
C(44) H(75) 3.0646 55404
C(45) H(3) 2.88(5) .
C(45) H(4) 2.72(6) .
C(45) H(15) 2.9196 .
C(45) H(36) 3.5521 .
C(45) H(55) 2.0427 .
C(45) H(57) 2.0425 .
C(45) H(62) 3.5827 .
C(45) H(74) 3.5529 .
C(46) H(4) 2.74(6) .
C(46) H(36) 3.2970 .
C(46) H(56) 3.2475 .
C(46) H(57) 3.2732 .
C(46) H(62) 2.6734 .
C(46) H(66) 3.1970 .
C(46) H(68) 3.5528 65502
C(47) H(2) 3.19(8) 55504
C(47) H(4) 3.38(7) .
C(47) H(55) 2.0367 .
C(47) H(56) 2.0254 .
C(47) H(61) 3.5754 .
C(47) H(62) 2.4617 .
C(47) H(63) 3.5810 .
C(47) H(64) 3.5746 .
C(47) H(65) 3.5569 .
C(47) H(66) 2.4420 .
C(48) H(2) 2.99(8) 55504
C(48) H(55) 3.2500 .
C(48) H(57) 3.2668 .
C(48) H(62) 3.2370 .
C(48) H(66) 2.6209 .
C(48) H(70) 2.8278 .
C(48) H(74) 3.0757 .
C(49) H(3) 3.60(6) .
C(49) H(56) 2.0413 .
C(49) H(57) 2.0391 .
C(49) H(66) 3.4814 .
C(49) H(70) 2.4176 .
C(49) H(71) 3.5511 .
C(49) H(72) 3.5472 .
C(49) H(73) 3.5726 .
C(49) H(74) 2.4256 .
C(49) H(75) 3.5379 .
C(50) H(3) 2.75(5) .
C(50) H(4) 3.35(6) .
C(50) H(15) 2.9789 .
C(50) H(55) 3.2695 .
C(50) H(56) 3.2640 .
C(50) H(70) 3.0363 .
C(50) H(74) 2.7395 .
C(51) H(2) 3.08(8) 55504
C(51) H(6) 3.0148 55504
C(51) H(55) 2.6649 .
C(51) H(56) 2.6551 .
C(51) H(58) 3.2597 .
C(51) H(60) 3.2732 .
C(51) H(61) 3.1379 .
C(51) H(62) 2.5852 .
C(51) H(63) 3.1430 .
C(51) H(64) 3.1552 .
C(51) H(65) 3.1436 .
C(51) H(66) 2.5865 .
C(51) H(67) 3.5737 65502
C(52) H(2) 2.85(8) 55504
C(52) H(6) 3.1556 55504
C(52) H(55) 3.1582 .
C(52) H(56) 3.5862 .
C(52) H(58) 2.0491 .
C(52) H(59) 3.3020 .
C(52) H(61) 2.0374 .
C(52) H(62) 2.0353 .
C(52) H(63) 2.0345 .
C(52) H(67) 3.5632 65502
C(53) H(6) 3.2556 55504
C(53) H(59) 2.0404 .
C(53) H(60) 3.2454 .
C(53) H(61) 2.7654 .
C(53) H(62) 3.3050 .
C(53) H(63) 2.7653 .
C(53) H(71) 3.0051 65502
C(54) H(6) 3.2685 55504
C(54) H(19) 3.1914 65502
C(54) H(58) 2.0283 .
C(54) H(60) 2.0242 .
C(54) H(71) 3.0851 65502
C(55) H(6) 3.1401 55504
C(55) H(19) 3.4004 65502
C(55) H(20) 3.5967 65502
C(55) H(21) 3.2655 65502
C(55) H(58) 3.2427 .
C(55) H(59) 2.0307 .
C(55) H(64) 2.7389 .
C(55) H(65) 2.7505 .
C(55) H(66) 3.2852 .
C(56) H(6) 3.0281 55504
C(56) H(55) 3.5988 .
C(56) H(56) 3.1630 .
C(56) H(59) 3.2688 .
C(56) H(60) 2.0298 .
C(56) H(64) 2.0387 .
C(56) H(65) 2.0345 .
C(56) H(66) 2.0408 .
C(57) H(2) 2.70(9) 55504
C(57) H(55) 3.2360 .
C(57) H(58) 2.6765 .
C(58) H(30) 3.4879 65502
C(58) H(56) 3.2210 .
C(58) H(60) 2.6526 .
C(59) H(56) 2.6562 .
C(59) H(57) 2.6758 .
C(59) H(67) 3.2817 .
C(59) H(69) 3.2650 .
C(59) H(70) 2.5632 .
C(59) H(71) 3.1230 .
C(59) H(72) 3.1481 .
C(59) H(73) 3.1345 .
C(59) H(74) 2.5600 .
C(59) H(75) 3.1281 .
C(60) H(56) 3.2571 .
C(60) H(57) 3.5139 .
C(60) H(67) 2.0479 .
C(60) H(68) 3.2697 .
C(60) H(70) 2.0327 .
C(60) H(71) 2.0295 .
C(60) H(72) 2.0364 .
C(61) H(55) 3.5318 64502
C(61) H(68) 2.0204 .
C(61) H(69) 3.2525 .
C(61) H(70) 3.2992 .
C(61) H(71) 2.7647 .
C(61) H(72) 2.7627 .
C(62) H(10) 3.1268 64502
C(62) H(11) 3.5130 64502
C(62) H(55) 3.5641 64502
C(62) H(65) 3.1861 64502
C(62) H(67) 2.0189 .
C(62) H(69) 2.0403 .
C(63) H(1) 3.57(8) 55504
C(63) H(10) 3.1029 64502
C(63) H(52) 3.5664 55504
C(63) H(65) 3.1257 64502
C(63) H(67) 3.2557 .
C(63) H(68) 2.0396 .
C(63) H(73) 2.7579 .
C(63) H(74) 3.2881 .
C(63) H(75) 2.7539 .
C(64) H(1) 3.11(8) 55504
C(64) H(28) 3.3039 .
C(64) H(56) 3.4852 .
C(64) H(57) 3.3065 .
C(64) H(68) 3.2781 .
C(64) H(69) 2.0327 .
C(64) H(73) 2.0283 .
C(64) H(74) 2.0313 .
C(64) H(75) 2.0330 .
C(65) H(46) 3.3561 64502
C(65) H(49) 3.0697 64502
C(65) H(56) 3.4642 .
C(65) H(67) 2.6841 .
C(66) H(1) 2.95(9) 55504
C(66) H(28) 2.9941 .
C(66) H(52) 3.3981 55504
C(66) H(53) 3.5816 55504
C(66) H(57) 3.4482 .
C(66) H(69) 2.6688 .
C(67) H(2) 2.34(9) .
C(67) H(5) 2.6716 .
C(67) H(6) 3.2676 .
C(67) H(9) 2.8862 .
C(67) H(10) 3.3270 .
C(67) H(11) 2.0407 .
C(67) H(12) 2.0293 .
C(67) H(56) 3.1806 55404
C(67) H(75) 3.2853 55404
C(68) H(1) 2.08(8) .
C(68) H(2) 1.36(9) .
C(68) H(5) 2.0336 .
C(68) H(6) 2.0367 .
C(68) H(7) 3.3006 .
C(68) H(8) 2.9044 .
C(68) H(9) 3.1016 .
C(68) H(11) 3.3303 .
C(68) H(12) 2.9738 .
C(68) H(56) 2.7531 55404
C(68) H(61) 3.5657 55404
C(69) H(1) 3.46(8) .
C(69) H(2) 2.46(9) .
C(69) H(3) 3.34(6) .
C(69) H(7) 2.0448 .
C(69) H(8) 2.0372 .
C(69) H(9) 2.6438 .
C(69) H(12) 3.3749 .
C(69) H(20) 3.3233 65503
C(69) H(47) 3.5345 66503
C(69) H(56) 3.2322 55404
C(70) H(2) 3.4(1) .
C(70) H(3) 2.05(6) .
C(70) H(4) 3.36(7) .
C(70) H(5) 2.0435 .
C(70) H(6) 2.0486 .
C(70) H(9) 2.7994 .
C(70) H(20) 2.9972 65503
C(70) H(59) 3.5015 64502
C(71) H(4) 1.97(7) .
C(71) H(5) 2.9316 .
C(71) H(6) 3.3244 .
C(71) H(7) 2.0269 .
C(71) H(8) 2.0367 .
C(71) H(9) 2.6842 .
C(71) H(10) 3.2969 .
C(71) H(57) 3.5386 .
C(72) H(3) 2.08(6) .
C(72) H(5) 3.1452 .
C(72) H(7) 2.9408 .
C(72) H(8) 3.3336 .
C(72) H(9) 2.0362 .
C(72) H(10) 2.0503 .
C(72) H(11) 2.9146 .
C(72) H(12) 3.3393 .
C(72) H(68) 3.1986 65502
C(73) H(1) 3.38(9) .
C(73) H(3) 3.45(6) .
C(73) H(4) 2.17(6) .
C(73) H(5) 2.6726 .
C(73) H(7) 3.3072 .
C(73) H(11) 2.0718 .
C(73) H(12) 2.0754 .
C(73) H(48) 2.9648 66503
C(73) H(68) 3.0995 65502
C(73) H(69) 3.3851 65502
C(74) H(1) 2.09(9) .
C(74) H(4) 3.28(7) .
C(74) H(5) 2.8605 .
C(74) H(9) 2.0736 .
C(74) H(10) 2.0803 .
C(74) H(48) 3.1723 66503
C(74) H(68) 3.4826 65502
C(75) H(73) 3.5656 65502
C(75) H(74) 3.3119 65502
C(75) H(75) 3.5289 65502
C(76) H(9) 3.5832 .
C(76) H(16) 3.3966 65503
C(77) H(9) 3.2385 .
C(77) H(10) 3.5968 .
C(77) H(16) 3.4798 65503
C(77) H(48) 3.4982 66503
C(78) H(25) 3.2660 45404
C(78) H(27) 3.2513 65502
C(78) H(41) 2.9570 66503
C(79) H(9) 3.1848 .
C(79) H(10) 3.2141 .
C(79) H(30) 3.5998 65502
C(79) H(48) 3.5428 66503
C(79) H(65) 3.3527 .
H(1) C(63) 3.57(8) 55404
H(1) C(64) 3.11(8) 55404
H(1) C(66) 2.95(9) 55404
H(2) C(47) 3.19(8) 55404
H(2) C(48) 2.99(8) 55404
H(2) C(51) 3.08(8) 55404
H(2) C(52) 2.85(8) 55404
H(2) C(57) 2.70(9) 55404
H(5) C(40) 3.4589 66503
H(6) C(51) 3.0148 55404
H(6) C(52) 3.1556 55404
H(6) C(53) 3.2556 55404
H(6) C(54) 3.2685 55404
H(6) C(55) 3.1401 55404
H(6) C(56) 3.0281 55404
H(7) C(13) 3.3548 65503
H(9) C(40) 3.4793 66503
H(9) C(41) 3.3113 66503
H(10) C(62) 3.1268 65502
H(10) C(63) 3.1029 65502
H(11) C(62) 3.5130 65502
H(12) C(40) 2.9966 66503
H(12) C(41) 2.8005 66503
H(14) C(20) 3.5495 .
H(14) C(29) 3.4445 74502
H(14) C(33) 3.1777 74502
H(14) C(34) 2.8832 74502
H(14) C(36) 3.0404 74502
H(15) Cl(2) 2.8772 64502
H(15) Cl(10) 2.8015 64502
H(15) Cl(12) 3.0540 64502
H(15) C(20) 3.2478 .
H(16) Cl(5) 2.9724 65503
H(16) Cl(7) 2.9620 65503
H(16) Cl(14) 3.1494 65503
H(16) Cl(15) 2.9980 65503
H(16) Cl(16) 3.4160 65503
H(16) C(76) 3.3966 65503
H(16) C(77) 3.4798 65503
H(17) Cl(5) 3.4370 65503
H(17) Cl(7) 3.4007 65503
H(17) Cl(14) 3.1587 65503
H(17) C(43) 3.0549 55404
H(18) C(11) 3.1134 75503
H(18) C(12) 3.3382 75503
H(18) C(14) 3.2950 75503
H(18) C(36) 3.1020 55404
H(19) C(54) 3.1914 64502
H(19) C(55) 3.4004 64502
H(20) C(55) 3.5967 64502
H(20) C(69) 3.3233 65503
H(20) C(70) 2.9972 65503
H(21) C(32) 3.1699 74502
H(21) C(33) 3.0046 74502
H(21) C(55) 3.2655 64502
H(22) C(10) 3.0995 75503
H(22) C(11) 2.9958 75503
H(23) Cl(3) 3.2370 66503
H(23) Cl(8) 3.5472 66503
H(23) Cl(9) 3.2321 66503
H(23) Cl(11) 3.1481 66503
H(23) Cl(12) 3.5621 66503
H(25) Cl(4) 2.9520 64502
H(25) Cl(6) 2.8425 64502
H(25) Cl(8) 3.3939 65504
H(25) Cl(13) 2.9196 64502
H(25) C(35) 3.4682 74502
H(25) C(78) 3.2660 65504
H(26) Cl(8) 3.5685 65504
H(26) C(17) 3.4595 75603
H(26) C(18) 3.1344 75603
H(26) C(20) 3.2665 .
H(26) C(44) 3.4562 74502
H(27) Cl(3) 3.4768 64502
H(27) Cl(6) 3.5805 65504
H(27) Cl(8) 3.4756 64502
H(27) Cl(9) 3.4554 64502
H(27) Cl(11) 3.5502 64502
H(27) C(20) 2.0295 .
H(27) C(37) 3.2991 74502
H(27) C(41) 3.0445 74502
H(27) C(42) 2.8534 74502
H(27) C(44) 3.2210 74502
H(27) C(78) 3.2513 64502
H(28) C(4) 3.4641 .
H(28) C(5) 2.8546 .
H(28) C(6) 3.2837 .
H(28) C(15) 2.7549 .
H(28) C(16) 2.0337 .
H(28) C(17) 3.1156 .
H(28) C(64) 3.3039 .
H(28) C(66) 2.9941 .
H(29) C(30) 3.3832 74502
H(29) C(31) 3.0314 74502
H(29) C(32) 3.0575 74502
H(29) C(33) 3.4449 74502
H(30) Cl(4) 3.0821 64502
H(30) Cl(6) 3.0298 64502
H(30) Cl(13) 2.8494 64502
H(30) C(31) 3.3411 74502
H(30) C(58) 3.4879 64502
H(30) C(79) 3.5998 64502
H(31) C(20) 2.0420 .
H(31) C(37) 3.3071 74502
H(31) C(38) 2.7697 74502
H(31) C(39) 2.7637 74502
H(31) C(40) 3.2747 74502
H(31) C(43) 3.2615 74502
H(32) C(20) 2.0411 .
H(33) Cl(3) 3.4842 64502
H(33) Cl(9) 3.0929 64502
H(33) Cl(11) 3.4919 64502
H(33) Cl(12) 3.3389 64502
H(33) C(20) 2.0410 .
H(34) Cl(10) 3.5676 64502
H(35) C(15) 3.1732 75502
H(35) C(16) 3.5060 75502
H(35) C(18) 3.5237 75502
H(35) C(19) 3.1954 75502
H(35) C(20) 3.0257 75502
H(37) Cl(14) 3.1999 65501
H(37) C(39) 3.3284 74502
H(38) C(39) 3.4521 74502
H(38) C(40) 3.2084 74502
H(39) Cl(16) 3.0395 65504
H(39) C(7) 3.4953 75502
H(39) C(8) 2.8590 75502
H(39) C(9) 3.0130 75502
H(39) C(13) 3.0555 75502
H(40) Cl(8) 3.4934 66503
H(41) Cl(3) 3.3530 66503
H(41) Cl(4) 3.4962 65501
H(41) Cl(6) 3.4973 65501
H(41) Cl(8) 3.0101 66503
H(41) Cl(11) 3.3796 66503
H(41) Cl(13) 3.3499 65501
H(41) C(17) 3.1680 75502
H(41) C(78) 2.9570 66503
H(43) Cl(9) 3.4932 64502
H(43) C(7) 3.3120 75502
H(43) C(8) 3.4959 75502
H(43) C(9) 3.5127 75502
H(43) C(10) 3.3797 75502
H(43) C(11) 3.2426 75502
H(43) C(12) 3.2153 75502
H(44) C(4) 3.4492 75502
H(45) Cl(2) 3.0300 64502
H(45) Cl(9) 3.2673 64502
H(45) Cl(10) 3.0808 64502
H(45) Cl(12) 2.8836 64502
H(46) C(31) 3.0326 75502
H(46) C(32) 3.2827 75502
H(46) C(65) 3.3561 65502
H(47) Cl(16) 3.1192 66503
H(47) C(32) 3.1502 75502
H(47) C(69) 3.5345 66503
H(48) Cl(4) 2.9689 66503
H(48) Cl(6) 2.9397 66503
H(48) Cl(13) 3.2276 66503
H(48) Cl(16) 2.9393 66503
H(48) C(73) 2.9648 66503
H(48) C(74) 3.1723 66503
H(48) C(77) 3.4982 66503
H(48) C(79) 3.5428 66503
H(49) C(10) 3.3139 55504
H(49) C(65) 3.0697 65502
H(51) C(22) 3.5613 75502
H(52) C(63) 3.5664 55404
H(52) C(66) 3.3981 55404
H(53) Cl(4) 3.5907 66503
H(53) Cl(6) 3.4626 66503
H(53) C(18) 3.2681 75502
H(53) C(19) 3.2653 75502
H(53) C(66) 3.5816 55404
H(55) C(61) 3.5318 65502
H(55) C(62) 3.5641 65502
H(56) C(67) 3.1806 55504
H(56) C(68) 2.7531 55504
H(56) C(69) 3.2322 55504
H(58) C(8) 3.1552 55504
H(58) C(9) 2.9226 55504
H(58) C(10) 3.5801 55504
H(58) C(13) 3.4200 55504
H(59) C(13) 3.3605 65502
H(59) C(70) 3.5015 65502
H(60) C(13) 3.2572 65502
H(60) C(21) 3.1883 65502
H(61) Cl(1) 3.4944 55504
H(61) C(7) 3.5616 55504
H(61) C(12) 3.5174 55504
H(61) C(68) 3.5657 55504
H(62) Cl(2) 2.9149 64502
H(62) Cl(10) 2.8280 64502
H(62) Cl(12) 3.2671 64502
H(63) C(10) 3.2153 55504
H(63) C(11) 3.1837 55504
H(64) C(31) 3.3986 45501
H(64) C(32) 3.3477 45501
H(65) C(21) 3.4703 65502
H(65) C(62) 3.1861 65502
H(65) C(63) 3.1257 65502
H(67) C(37) 3.4156 64502
H(67) C(38) 3.1765 64502
H(67) C(43) 3.3459 64502
H(67) C(51) 3.5737 64502
H(67) C(52) 3.5632 64502
H(68) C(46) 3.5528 64502
H(68) C(72) 3.1986 64502
H(68) C(73) 3.0995 64502
H(68) C(74) 3.4826 64502
H(69) Cl(6) 3.5871 64502
H(69) C(73) 3.3851 64502
H(71) C(53) 3.0051 64502
H(71) C(54) 3.0851 64502
H(72) C(38) 3.1693 64502
H(72) C(39) 2.8241 64502
H(72) C(43) 3.1466 64502
H(73) C(75) 3.5656 64502
H(74) Cl(2) 3.2044 64502
H(74) Cl(10) 3.1187 64502
H(74) Cl(12) 3.5036 64502
H(74) C(75) 3.3119 64502
H(75) Cl(1) 3.3244 55504
H(75) C(44) 3.0646 55504
H(75) C(67) 3.2853 55504
H(75) C(75) 3.5289 64502

loop_
_geom_torsion_atom_site_label_1
_geom_torsion_atom_site_label_2
_geom_torsion_atom_site_label_3
_geom_torsion_atom_site_label_4
_geom_torsion
Cl(1) Rh(1) P(1) C(1) -67.5(2)
Cl(1) Rh(1) P(1) C(23) 51.5(2)
Cl(1) Rh(1) P(1) C(45) 172.0(2)
C(67) Rh(1) P(1) C(1) -149.2(2)
C(67) Rh(1) P(1) C(23) -30.3(3)
C(67) Rh(1) P(1) C(45) 90.3(2)
C(68) Rh(1) P(1) C(1) 20.1(3)
C(68) Rh(1) P(1) C(23) 139.1(3)
C(68) Rh(1) P(1) C(45) -100.4(3)
C(71) Rh(1) P(1) C(1) 89.2(2)
C(71) Rh(1) P(1) C(23) -151.9(2)
C(71) Rh(1) P(1) C(45) -31.3(2)
C(72) Rh(1) P(1) C(1) 128.0(2)
C(72) Rh(1) P(1) C(23) -113.0(2)
C(72) Rh(1) P(1) C(45) 7.5(2)
Cl(1) Rh(1) C(67) C(68) 93.6(4)
Cl(1) Rh(1) C(67) C(74) -140.8(4)
P(1) Rh(1) C(67) C(68) 175.2(4)
P(1) Rh(1) C(67) C(74) -59.2(8)
C(68) Rh(1) C(67) C(74) 125.6(6)
C(71) Rh(1) C(67) C(68) -64.1(4)
C(71) Rh(1) C(67) C(74) 61.6(5)
C(72) Rh(1) C(67) C(68) -99.5(4)
C(72) Rh(1) C(67) C(74) 26.2(4)
Cl(1) Rh(1) C(68) C(67) -86.5(4)
Cl(1) Rh(1) C(68) C(69) 152.3(5)
P(1) Rh(1) C(68) C(67) -173.6(6)
P(1) Rh(1) C(68) C(69) 65(1)
C(67) Rh(1) C(68) C(69) -121.2(6)
C(71) Rh(1) C(68) C(67) 115.9(4)
C(71) Rh(1) C(68) C(69) -5.3(4)
C(72) Rh(1) C(68) C(67) 77.6(4)
C(72) Rh(1) C(68) C(69) -43.7(5)
Cl(1) Rh(1) C(71) C(70) -50.8(7)
Cl(1) Rh(1) C(71) C(72) -172.4(3)
P(1) Rh(1) C(71) C(70) -142.4(4)
P(1) Rh(1) C(71) C(72) 96.0(3)
C(67) Rh(1) C(71) C(70) 55.5(4)
C(67) Rh(1) C(71) C(72) -66.1(3)
C(68) Rh(1) C(71) C(70) 22.8(4)
C(68) Rh(1) C(71) C(72) -98.9(3)
C(72) Rh(1) C(71) C(70) 121.6(5)
Cl(1) Rh(1) C(72) C(71) 169.0(5)
Cl(1) Rh(1) C(72) C(73) 48.5(8)
P(1) Rh(1) C(72) C(71) -87.1(3)
P(1) Rh(1) C(72) C(73) 152.3(4)
C(67) Rh(1) C(72) C(71) 113.8(3)
C(67) Rh(1) C(72) C(73) -6.7(4)
C(68) Rh(1) C(72) C(71) 77.9(3)
C(68) Rh(1) C(72) C(73) -42.7(4)
C(71) Rh(1) C(72) C(73) -120.6(5)
Cl(12) Cl(2) Cl(10) C(75) 98.9
C(75) Cl(2) Cl(10) Cl(12) -98.9
Cl(10) Cl(2) Cl(12) Cl(3) -140.0
Cl(10) Cl(2) Cl(12) Cl(11) -145.9
Cl(10) Cl(2) Cl(12) C(75) -110.0
C(75) Cl(2) Cl(12) Cl(3) -30.1
C(75) Cl(2) Cl(12) Cl(11) -35.9
Cl(10) Cl(2) C(75) Cl(3) 177.2
Cl(10) Cl(2) C(75) Cl(8) -176.6
Cl(10) Cl(2) C(75) Cl(11) 178.6
Cl(10) Cl(2) C(75) Cl(12) 161.5
Cl(12) Cl(2) C(75) Cl(3) 15.7
Cl(12) Cl(2) C(75) Cl(8) 21.9
Cl(12) Cl(2) C(75) Cl(11) 17.1
Cl(9) Cl(3) Cl(8) C(75) -131.1
Cl(9) Cl(3) Cl(8) C(78) 29.8
Cl(11) Cl(3) Cl(8) C(75) 83.5
Cl(11) Cl(3) Cl(8) C(78) -115.6
Cl(12) Cl(3) Cl(8) C(75) 5.9
Cl(12) Cl(3) Cl(8) C(78) 166.8
C(75) Cl(3) Cl(8) C(78) 160.9
C(78) Cl(3) Cl(8) C(75) -160.9
Cl(8) Cl(3) Cl(9) C(78) -31.9
Cl(11) Cl(3) Cl(9) C(78) 122.0
Cl(12) Cl(3) Cl(9) C(78) -170.7
C(75) Cl(3) Cl(9) C(78) -155.3
Cl(8) Cl(3) Cl(11) Cl(9) 167.9
Cl(8) Cl(3) Cl(11) Cl(12) -89.8
Cl(8) Cl(3) Cl(11) C(75) -69.9
Cl(8) Cl(3) Cl(11) C(78) 114.2
Cl(9) Cl(3) Cl(11) Cl(8) -167.9
Cl(9) Cl(3) Cl(11) Cl(12) 102.3
Cl(9) Cl(3) Cl(11) C(75) 122.2
Cl(9) Cl(3) Cl(11) C(78) -53.7
Cl(12) Cl(3) Cl(11) Cl(8) 89.8
Cl(12) Cl(3) Cl(11) Cl(9) -102.3
Cl(12) Cl(3) Cl(11) C(75) 19.9
Cl(12) Cl(3) Cl(11) C(78) -156.0
C(75) Cl(3) Cl(11) Cl(8) 69.9
C(75) Cl(3) Cl(11) Cl(9) -122.2
C(75) Cl(3) Cl(11) Cl(12) -19.9
C(75) Cl(3) Cl(11) C(78) -175.9
C(78) Cl(3) Cl(11) Cl(8) -114.2
C(78) Cl(3) Cl(11) Cl(9) 53.7
C(78) Cl(3) Cl(11) Cl(12) 156.0
C(78) Cl(3) Cl(11) C(75) 175.9
Cl(8) Cl(3) Cl(12) Cl(2) 29.3
Cl(8) Cl(3) Cl(12) Cl(10) 22.7
Cl(8) Cl(3) Cl(12) C(75) -8.6
Cl(9) Cl(3) Cl(12) Cl(2) -162.4
Cl(9) Cl(3) Cl(12) Cl(10) -169.0
Cl(9) Cl(3) Cl(12) C(75) 159.7
Cl(11) Cl(3) Cl(12) Cl(2) -110.6
Cl(11) Cl(3) Cl(12) Cl(10) -117.2
Cl(11) Cl(3) Cl(12) C(75) -148.5
C(75) Cl(3) Cl(12) Cl(2) 37.9
C(75) Cl(3) Cl(12) Cl(10) 31.3
C(78) Cl(3) Cl(12) Cl(2) 176.3
C(78) Cl(3) Cl(12) Cl(10) 169.7
C(78) Cl(3) Cl(12) C(75) 138.4
Cl(8) Cl(3) C(75) Cl(2) 167.2
Cl(8) Cl(3) C(75) Cl(10) 167.4
Cl(8) Cl(3) C(75) Cl(12) 170.9
Cl(9) Cl(3) C(75) Cl(2) -28.5
Cl(9) Cl(3) C(75) Cl(8) 164.3
Cl(9) Cl(3) C(75) Cl(10) -28.3
Cl(9) Cl(3) C(75) Cl(12) -24.8
Cl(11) Cl(3) C(75) Cl(2) 27.0
Cl(11) Cl(3) C(75) Cl(8) -140.3
Cl(11) Cl(3) C(75) Cl(10) 27.1
Cl(11) Cl(3) C(75) Cl(12) 30.7
Cl(12) Cl(3) C(75) Cl(2) -3.7
Cl(12) Cl(3) C(75) Cl(8) -170.9
Cl(12) Cl(3) C(75) Cl(10) -3.5
C(78) Cl(3) C(75) Cl(2) -143.7
C(78) Cl(3) C(75) Cl(8) 49.1
C(78) Cl(3) C(75) Cl(10) -143.5
C(78) Cl(3) C(75) Cl(12) -140.0
Cl(8) Cl(3) C(78) Cl(9) 170.9
Cl(9) Cl(3) C(78) Cl(8) -170.9
Cl(11) Cl(3) C(78) Cl(8) 145.2
Cl(11) Cl(3) C(78) Cl(9) -43.9
Cl(12) Cl(3) C(78) Cl(8) -148.0
Cl(12) Cl(3) C(78) Cl(9) 22.9
C(75) Cl(3) C(78) Cl(8) -44.0
C(75) Cl(3) C(78) Cl(9) 126.9
Cl(13) Cl(4) Cl(6) Cl(16) -171.9
Cl(13) Cl(4) Cl(6) C(76) -138.7
Cl(13) Cl(4) Cl(6) C(77) -148.5
Cl(16) Cl(4) Cl(6) Cl(13) 171.9
Cl(16) Cl(4) Cl(6) C(76) 33.2
Cl(16) Cl(4) Cl(6) C(77) 23.3
C(76) Cl(4) Cl(6) Cl(13) 138.7
C(76) Cl(4) Cl(6) Cl(16) -33.2
C(76) Cl(4) Cl(6) C(77) -9.9
C(77) Cl(4) Cl(6) Cl(13) 148.5
C(77) Cl(4) Cl(6) Cl(16) -23.3
C(77) Cl(4) Cl(6) C(76) 9.9
C(79) Cl(4) Cl(6) Cl(13) -34.4
C(79) Cl(4) Cl(6) Cl(16) 153.8
C(79) Cl(4) Cl(6) C(76) -173.1
C(79) Cl(4) Cl(6) C(77) 177.1
Cl(6) Cl(4) Cl(13) C(76) 155.5
Cl(6) Cl(4) Cl(13) C(77) 170.0
Cl(6) Cl(4) Cl(13) C(79) -172.8
Cl(16) Cl(4) Cl(13) Cl(6) -172.1
Cl(16) Cl(4) Cl(13) C(76) -16.6
Cl(16) Cl(4) Cl(13) C(77) -2.1
Cl(16) Cl(4) Cl(13) C(79) 15.2
C(76) Cl(4) Cl(13) Cl(6) -155.5
C(76) Cl(4) Cl(13) C(77) 14.5
C(76) Cl(4) Cl(13) C(79) 31.7
C(77) Cl(4) Cl(13) Cl(6) -170.0
C(77) Cl(4) Cl(13) C(76) -14.5
C(77) Cl(4) Cl(13) C(79) 17.2
C(79) Cl(4) Cl(13) Cl(6) 172.8
C(79) Cl(4) Cl(13) C(76) -31.7
C(79) Cl(4) Cl(13) C(77) -17.2
Cl(6) Cl(4) Cl(16) C(76) -135.2
Cl(6) Cl(4) Cl(16) C(77) -167.6
Cl(6) Cl(4) Cl(16) C(79) 174.6
Cl(13) Cl(4) Cl(16) C(76) 35.8
Cl(13) Cl(4) Cl(16) C(77) 3.4
Cl(13) Cl(4) Cl(16) C(79) -14.4
C(76) Cl(4) Cl(16) C(77) -32.4
C(76) Cl(4) Cl(16) C(79) -50.2
C(77) Cl(4) Cl(16) C(76) 32.4
C(77) Cl(4) Cl(16) C(79) -17.8
C(79) Cl(4) Cl(16) C(76) 50.2
C(79) Cl(4) Cl(16) C(77) 17.8
Cl(6) Cl(4) C(76) Cl(5) -171.7
Cl(6) Cl(4) C(76) Cl(7) -170.7
Cl(6) Cl(4) C(76) Cl(13) -141.6
Cl(6) Cl(4) C(76) Cl(14) -154.1
Cl(6) Cl(4) C(76) Cl(15) 175.0
Cl(6) Cl(4) C(76) Cl(16) 68.1
Cl(6) Cl(4) C(76) C(77) 170.2
Cl(6) Cl(4) C(76) C(79) -178.3
Cl(13) Cl(4) C(76) Cl(5) -30.1
Cl(13) Cl(4) C(76) Cl(7) -29.1
Cl(13) Cl(4) C(76) Cl(14) -12.5
Cl(13) Cl(4) C(76) Cl(15) -43.3
Cl(13) Cl(4) C(76) Cl(16) -150.2
Cl(13) Cl(4) C(76) C(77) -48.1
Cl(13) Cl(4) C(76) C(79) -36.6
Cl(16) Cl(4) C(76) Cl(5) 120.2
Cl(16) Cl(4) C(76) Cl(7) 121.1
Cl(16) Cl(4) C(76) Cl(13) 150.2
Cl(16) Cl(4) C(76) Cl(14) 137.8
Cl(16) Cl(4) C(76) Cl(15) 106.9
Cl(16) Cl(4) C(76) C(77) 102.1
Cl(16) Cl(4) C(76) C(79) 113.6
C(77) Cl(4) C(76) Cl(5) 18.1
C(77) Cl(4) C(76) Cl(7) 19.0
C(77) Cl(4) C(76) Cl(13) 48.1
C(77) Cl(4) C(76) Cl(14) 35.7
C(77) Cl(4) C(76) Cl(15) 4.8
C(77) Cl(4) C(76) Cl(16) -102.1
C(77) Cl(4) C(76) C(79) 11.5
C(79) Cl(4) C(76) Cl(5) 6.6
C(79) Cl(4) C(76) Cl(7) 7.5
C(79) Cl(4) C(76) Cl(13) 36.6
C(79) Cl(4) C(76) Cl(14) 24.2
C(79) Cl(4) C(76) Cl(15) -6.7
C(79) Cl(4) C(76) Cl(16) -113.6
C(79) Cl(4) C(76) C(77) -11.5
Cl(6) Cl(4) C(79) Cl(5) 126.8
Cl(6) Cl(4) C(79) Cl(7) 118.0
Cl(6) Cl(4) C(79) Cl(13) 37.6
Cl(6) Cl(4) C(79) Cl(14) 103.4
Cl(6) Cl(4) C(79) Cl(15) -120.4
Cl(6) Cl(4) C(79) Cl(16) -156.4
Cl(6) Cl(4) C(79) C(76) 174.3
Cl(6) Cl(4) C(79) C(77) -178.1
Cl(13) Cl(4) C(79) Cl(5) 89.3
Cl(13) Cl(4) C(79) Cl(7) 80.4
Cl(13) Cl(4) C(79) Cl(14) 65.8
Cl(13) Cl(4) C(79) Cl(15) -158.0
Cl(13) Cl(4) C(79) Cl(16) 166.0
Cl(13) Cl(4) C(79) C(76) 136.8
Cl(13) Cl(4) C(79) C(77) 144.4
Cl(16) Cl(4) C(79) Cl(5) -76.7
Cl(16) Cl(4) C(79) Cl(7) -85.5
Cl(16) Cl(4) C(79) Cl(13) -166.0
Cl(16) Cl(4) C(79) Cl(14) -100.2
Cl(16) Cl(4) C(79) Cl(15) 36.1
Cl(16) Cl(4) C(79) C(76) -29.2
Cl(16) Cl(4) C(79) C(77) -21.6
C(76) Cl(4) C(79) Cl(5) -47.5
C(76) Cl(4) C(79) Cl(7) -56.3
C(76) Cl(4) C(79) Cl(13) -136.8
C(76) Cl(4) C(79) Cl(14) -71.0
C(76) Cl(4) C(79) Cl(15) 65.3
C(76) Cl(4) C(79) Cl(16) 29.2
C(76) Cl(4) C(79) C(77) 7.6
C(77) Cl(4) C(79) Cl(5) -55.1
C(77) Cl(4) C(79) Cl(7) -63.9
C(77) Cl(4) C(79) Cl(13) -144.4
C(77) Cl(4) C(79) Cl(14) -78.5
C(77) Cl(4) C(79) Cl(15) 57.7
C(77) Cl(4) C(79) Cl(16) 21.6
C(77) Cl(4) C(79) C(76) -7.6
Cl(14) Cl(5) Cl(7) Cl(15) -171.1
Cl(14) Cl(5) Cl(7) C(76) 41.5
Cl(14) Cl(5) Cl(7) C(77) 18.0
Cl(14) Cl(5) Cl(7) C(79) -67.9
Cl(15) Cl(5) Cl(7) Cl(14) 171.1
Cl(15) Cl(5) Cl(7) C(76) -147.4
Cl(15) Cl(5) Cl(7) C(77) -170.9
Cl(15) Cl(5) Cl(7) C(79) 103.1
C(76) Cl(5) Cl(7) Cl(14) -41.5
C(76) Cl(5) Cl(7) Cl(15) 147.4
C(76) Cl(5) Cl(7) C(77) -23.5
C(76) Cl(5) Cl(7) C(79) -109.5
C(77) Cl(5) Cl(7) Cl(14) -18.0
C(77) Cl(5) Cl(7) Cl(15) 170.9
C(77) Cl(5) Cl(7) C(76) 23.5
C(77) Cl(5) Cl(7) C(79) -85.9
C(79) Cl(5) Cl(7) Cl(14) 67.9
C(79) Cl(5) Cl(7) Cl(15) -103.1
C(79) Cl(5) Cl(7) C(76) 109.5
C(79) Cl(5) Cl(7) C(77) 85.9
Cl(7) Cl(5) Cl(14) C(76) -162.8
Cl(7) Cl(5) Cl(14) C(77) -175.7
Cl(7) Cl(5) Cl(14) C(79) 153.6
Cl(15) Cl(5) Cl(14) C(76) 59.7
Cl(15) Cl(5) Cl(14) C(77) 46.7
Cl(15) Cl(5) Cl(14) C(79) 16.1
C(76) Cl(5) Cl(14) C(77) -12.9
C(76) Cl(5) Cl(14) C(79) -43.6
C(77) Cl(5) Cl(14) C(76) 12.9
C(77) Cl(5) Cl(14) C(79) -30.7
C(79) Cl(5) Cl(14) C(76) 43.6
C(79) Cl(5) Cl(14) C(77) 30.7
Cl(7) Cl(5) Cl(15) C(76) 166.0
Cl(7) Cl(5) Cl(15) C(77) 177.7
Cl(7) Cl(5) Cl(15) C(79) -150.5
Cl(14) Cl(5) Cl(15) C(76) -60.5
Cl(14) Cl(5) Cl(15) C(77) -48.7
Cl(14) Cl(5) Cl(15) C(79) -17.0
C(76) Cl(5) Cl(15) C(77) 11.8
C(76) Cl(5) Cl(15) C(79) 43.5
C(77) Cl(5) Cl(15) C(76) -11.8
C(77) Cl(5) Cl(15) C(79) 31.7
C(79) Cl(5) Cl(15) C(76) -43.5
C(79) Cl(5) Cl(15) C(77) -31.7
Cl(7) Cl(5) C(76) Cl(4) 133.7
Cl(7) Cl(5) C(76) Cl(6) 133.3
Cl(7) Cl(5) C(76) Cl(13) 128.6
Cl(7) Cl(5) C(76) Cl(14) 37.8
Cl(7) Cl(5) C(76) Cl(15) -152.1
Cl(7) Cl(5) C(76) Cl(16) -122.9
Cl(7) Cl(5) C(76) C(77) 157.9
Cl(7) Cl(5) C(76) C(79) 140.2
Cl(14) Cl(5) C(76) Cl(4) 95.8
Cl(14) Cl(5) C(76) Cl(6) 95.4
Cl(14) Cl(5) C(76) Cl(13) 90.8
Cl(14) Cl(5) C(76) Cl(15) 170.1
Cl(14) Cl(5) C(76) Cl(16) -160.7
Cl(14) Cl(5) C(76) C(77) 120.1
Cl(14) Cl(5) C(76) C(79) 102.3
Cl(15) Cl(5) C(76) Cl(4) -74.2
Cl(15) Cl(5) C(76) Cl(6) -74.6
Cl(15) Cl(5) C(76) Cl(13) -79.3
Cl(15) Cl(5) C(76) Cl(14) -170.1
Cl(15) Cl(5) C(76) Cl(16) 29.2
Cl(15) Cl(5) C(76) C(77) -50.0
Cl(15) Cl(5) C(76) C(79) -67.7
C(77) Cl(5) C(76) Cl(4) -24.2
C(77) Cl(5) C(76) Cl(6) -24.7
C(77) Cl(5) C(76) Cl(13) -29.3
C(77) Cl(5) C(76) Cl(14) -120.1
C(77) Cl(5) C(76) Cl(15) 50.0
C(77) Cl(5) C(76) Cl(16) 79.2
C(77) Cl(5) C(76) C(79) -17.7
C(79) Cl(5) C(76) Cl(4) -6.5
C(79) Cl(5) C(76) Cl(6) -6.9
C(79) Cl(5) C(76) Cl(13) -11.6
C(79) Cl(5) C(76) Cl(14) -102.3
C(79) Cl(5) C(76) Cl(15) 67.7
C(79) Cl(5) C(76) Cl(16) 97.0
C(79) Cl(5) C(76) C(77) 17.7
Cl(7) Cl(5) C(79) Cl(4) -95.6
Cl(7) Cl(5) C(79) Cl(6) -91.1
Cl(7) Cl(5) C(79) Cl(13) -46.0
Cl(7) Cl(5) C(79) Cl(14) -60.5
Cl(7) Cl(5) C(79) Cl(15) 116.2
Cl(7) Cl(5) C(79) Cl(16) -170.6
Cl(7) Cl(5) C(79) C(76) -142.8
Cl(7) Cl(5) C(79) C(77) -151.6
Cl(14) Cl(5) C(79) Cl(4) -35.2
Cl(14) Cl(5) C(79) Cl(6) -30.6
Cl(14) Cl(5) C(79) Cl(13) 14.5
Cl(14) Cl(5) C(79) Cl(15) 176.6
Cl(14) Cl(5) C(79) Cl(16) -110.1
Cl(14) Cl(5) C(79) C(76) -82.3
Cl(14) Cl(5) C(79) C(77) -91.1
Cl(15) Cl(5) C(79) Cl(4) 148.2
Cl(15) Cl(5) C(79) Cl(6) 152.8
Cl(15) Cl(5) C(79) Cl(13) -162.2
Cl(15) Cl(5) C(79) Cl(14) -176.6
Cl(15) Cl(5) C(79) Cl(16) 73.3
Cl(15) Cl(5) C(79) C(76) 101.1
Cl(15) Cl(5) C(79) C(77) 92.2
C(76) Cl(5) C(79) Cl(4) 47.1
C(76) Cl(5) C(79) Cl(6) 51.7
C(76) Cl(5) C(79) Cl(13) 96.8
C(76) Cl(5) C(79) Cl(14) 82.3
C(76) Cl(5) C(79) Cl(15) -101.1
C(76) Cl(5) C(79) Cl(16) -27.8
C(76) Cl(5) C(79) C(77) -8.9
C(77) Cl(5) C(79) Cl(4) 56.0
C(77) Cl(5) C(79) Cl(6) 60.6
C(77) Cl(5) C(79) Cl(13) 105.6
C(77) Cl(5) C(79) Cl(14) 91.1
C(77) Cl(5) C(79) Cl(15) -92.2
C(77) Cl(5) C(79) Cl(16) -18.9
C(77) Cl(5) C(79) C(76) 8.9
Cl(4) Cl(6) Cl(13) C(76) -23.2
Cl(4) Cl(6) Cl(13) C(77) -10.2
Cl(4) Cl(6) Cl(13) C(79) 8.6
Cl(16) Cl(6) Cl(13) Cl(4) 6.5
Cl(16) Cl(6) Cl(13) C(76) -16.7
Cl(16) Cl(6) Cl(13) C(77) -3.6
Cl(16) Cl(6) Cl(13) C(79) 15.1
C(76) Cl(6) Cl(13) Cl(4) 23.2
C(76) Cl(6) Cl(13) C(77) 13.0
C(76) Cl(6) Cl(13) C(79) 31.7
C(77) Cl(6) Cl(13) Cl(4) 10.2
C(77) Cl(6) Cl(13) C(76) -13.0
C(77) Cl(6) Cl(13) C(79) 18.7
C(79) Cl(6) Cl(13) Cl(4) -8.6
C(79) Cl(6) Cl(13) C(76) -31.7
C(79) Cl(6) Cl(13) C(77) -18.7
Cl(4) Cl(6) Cl(16) C(76) 43.2
Cl(4) Cl(6) Cl(16) C(77) 11.8
Cl(4) Cl(6) Cl(16) C(79) -5.0
Cl(13) Cl(6) Cl(16) C(76) 37.0
Cl(13) Cl(6) Cl(16) C(77) 5.6
Cl(13) Cl(6) Cl(16) C(79) -11.2
C(76) Cl(6) Cl(16) C(77) -31.4
C(76) Cl(6) Cl(16) C(79) -48.2
C(77) Cl(6) Cl(16) C(76) 31.4
C(77) Cl(6) Cl(16) C(79) -16.8
C(79) Cl(6) Cl(16) C(76) 48.2
C(79) Cl(6) Cl(16) C(77) 16.8
Cl(4) Cl(6) C(76) Cl(5) 8.4
Cl(4) Cl(6) C(76) Cl(7) 9.3
Cl(4) Cl(6) C(76) Cl(13) 30.4
Cl(4) Cl(6) C(76) Cl(14) 26.1
Cl(4) Cl(6) C(76) Cl(15) -5.0
Cl(4) Cl(6) C(76) Cl(16) -112.3
Cl(4) Cl(6) C(76) C(77) -9.5
Cl(4) Cl(6) C(76) C(79) 1.7
Cl(13) Cl(6) C(76) Cl(5) -22.0
Cl(13) Cl(6) C(76) Cl(7) -21.1
Cl(13) Cl(6) C(76) Cl(14) -4.4
Cl(13) Cl(6) C(76) Cl(15) -35.4
Cl(13) Cl(6) C(76) Cl(16) -142.7
Cl(13) Cl(6) C(76) C(77) -39.9
Cl(13) Cl(6) C(76) C(79) -28.7
Cl(16) Cl(6) C(76) Cl(5) 120.7
Cl(16) Cl(6) C(76) Cl(7) 121.6
Cl(16) Cl(6) C(76) Cl(13) 142.7
Cl(16) Cl(6) C(76) Cl(14) 138.3
Cl(16) Cl(6) C(76) Cl(15) 107.3
Cl(16) Cl(6) C(76) C(77) 102.8
Cl(16) Cl(6) C(76) C(79) 114.0
C(77) Cl(6) C(76) Cl(5) 17.9
C(77) Cl(6) C(76) Cl(7) 18.8
C(77) Cl(6) C(76) Cl(13) 39.9
C(77) Cl(6) C(76) Cl(14) 35.5
C(77) Cl(6) C(76) Cl(15) 4.5
C(77) Cl(6) C(76) Cl(16) -102.8
C(77) Cl(6) C(76) C(79) 11.2
C(79) Cl(6) C(76) Cl(5) 6.7
C(79) Cl(6) C(76) Cl(7) 7.7
C(79) Cl(6) C(76) Cl(13) 28.7
C(79) Cl(6) C(76) Cl(14) 24.4
C(79) Cl(6) C(76) Cl(15) -6.6
C(79) Cl(6) C(76) Cl(16) -114.0
C(79) Cl(6) C(76) C(77) -11.2
Cl(13) Cl(6) C(79) Cl(5) 81.8
Cl(13) Cl(6) C(79) Cl(7) 72.6
Cl(13) Cl(6) C(79) Cl(14) 61.1
Cl(13) Cl(6) C(79) Cl(15) -155.5
Cl(13) Cl(6) C(79) Cl(16) 162.9
Cl(13) Cl(6) C(79) C(76) 133.8
Cl(13) Cl(6) C(79) C(77) 141.4
Cl(16) Cl(6) C(79) Cl(5) -81.1
Cl(16) Cl(6) C(79) Cl(7) -90.4
Cl(16) Cl(6) C(79) Cl(13) -162.9
Cl(16) Cl(6) C(79) Cl(14) -101.9
Cl(16) Cl(6) C(79) Cl(15) 41.6
Cl(16) Cl(6) C(79) C(76) -29.1
Cl(16) Cl(6) C(79) C(77) -21.5
C(76) Cl(6) C(79) Cl(5) -52.0
C(76) Cl(6) C(79) Cl(7) -61.2
C(76) Cl(6) C(79) Cl(13) -133.8
C(76) Cl(6) C(79) Cl(14) -72.7
C(76) Cl(6) C(79) Cl(15) 70.7
C(76) Cl(6) C(79) Cl(16) 29.1
C(76) Cl(6) C(79) C(77) 7.6
C(77) Cl(6) C(79) Cl(5) -59.6
C(77) Cl(6) C(79) Cl(7) -68.8
C(77) Cl(6) C(79) Cl(13) -141.4
C(77) Cl(6) C(79) Cl(14) -80.3
C(77) Cl(6) C(79) Cl(15) 63.1
C(77) Cl(6) C(79) Cl(16) 21.5
C(77) Cl(6) C(79) C(76) -7.6
Cl(5) Cl(7) Cl(14) Cl(15) -14.4
Cl(5) Cl(7) Cl(14) C(76) 16.5
Cl(5) Cl(7) Cl(14) C(77) 4.0
Cl(5) Cl(7) Cl(14) C(79) -24.3
Cl(15) Cl(7) Cl(14) C(76) 30.8
Cl(15) Cl(7) Cl(14) C(77) 18.3
Cl(15) Cl(7) Cl(14) C(79) -9.9
C(76) Cl(7) Cl(14) Cl(15) -30.8
C(76) Cl(7) Cl(14) C(77) -12.5
C(76) Cl(7) Cl(14) C(79) -40.8
C(77) Cl(7) Cl(14) Cl(15) -18.3
C(77) Cl(7) Cl(14) C(76) 12.5
C(77) Cl(7) Cl(14) C(79) -28.3
C(79) Cl(7) Cl(14) Cl(15) 9.9
C(79) Cl(7) Cl(14) C(76) 40.8
C(79) Cl(7) Cl(14) C(77) 28.3
Cl(5) Cl(7) Cl(15) Cl(14) 18.5
Cl(5) Cl(7) Cl(15) C(76) -14.0
Cl(5) Cl(7) Cl(15) C(77) -2.3
Cl(5) Cl(7) Cl(15) C(79) 30.0
Cl(14) Cl(7) Cl(15) C(76) -32.4
Cl(14) Cl(7) Cl(15) C(77) -20.8
Cl(14) Cl(7) Cl(15) C(79) 11.5
C(76) Cl(7) Cl(15) Cl(14) 32.4
C(76) Cl(7) Cl(15) C(77) 11.7
C(76) Cl(7) Cl(15) C(79) 44.0
C(77) Cl(7) Cl(15) Cl(14) 20.8
C(77) Cl(7) Cl(15) C(76) -11.7
C(77) Cl(7) Cl(15) C(79) 32.3
C(79) Cl(7) Cl(15) Cl(14) -11.5
C(79) Cl(7) Cl(15) C(76) -44.0
C(79) Cl(7) Cl(15) C(77) -32.3
Cl(5) Cl(7) C(76) Cl(4) -46.4
Cl(5) Cl(7) C(76) Cl(6) -46.9
Cl(5) Cl(7) C(76) Cl(13) -51.3
Cl(5) Cl(7) C(76) Cl(14) -139.5
Cl(5) Cl(7) C(76) Cl(15) 25.6
Cl(5) Cl(7) C(76) Cl(16) 57.7
Cl(5) Cl(7) C(76) C(77) -21.5
Cl(5) Cl(7) C(76) C(79) -39.1
Cl(14) Cl(7) C(76) Cl(4) 93.1
Cl(14) Cl(7) C(76) Cl(6) 92.6
Cl(14) Cl(7) C(76) Cl(13) 88.1
Cl(14) Cl(7) C(76) Cl(15) 165.1
Cl(14) Cl(7) C(76) Cl(16) -162.8
Cl(14) Cl(7) C(76) C(77) 118.0
Cl(14) Cl(7) C(76) C(79) 100.4
Cl(15) Cl(7) C(76) Cl(4) -72.0
Cl(15) Cl(7) C(76) Cl(6) -72.5
Cl(15) Cl(7) C(76) Cl(13) -77.0
Cl(15) Cl(7) C(76) Cl(14) -165.1
Cl(15) Cl(7) C(76) Cl(16) 32.1
Cl(15) Cl(7) C(76) C(77) -47.1
Cl(15) Cl(7) C(76) C(79) -64.7
C(77) Cl(7) C(76) Cl(4) -24.9
C(77) Cl(7) C(76) Cl(6) -25.4
C(77) Cl(7) C(76) Cl(13) -29.8
C(77) Cl(7) C(76) Cl(14) -118.0
C(77) Cl(7) C(76) Cl(15) 47.1
C(77) Cl(7) C(76) Cl(16) 79.3
C(77) Cl(7) C(76) C(79) -17.6
C(79) Cl(7) C(76) Cl(4) -7.3
C(79) Cl(7) C(76) Cl(6) -7.8
C(79) Cl(7) C(76) Cl(13) -12.3
C(79) Cl(7) C(76) Cl(14) -100.4
C(79) Cl(7) C(76) Cl(15) 64.7
C(79) Cl(7) C(76) Cl(16) 96.8
C(79) Cl(7) C(76) C(77) 17.6
Cl(5) Cl(7) C(79) Cl(4) 93.0
Cl(5) Cl(7) C(79) Cl(6) 98.0
Cl(5) Cl(7) C(79) Cl(13) 137.7
Cl(5) Cl(7) C(79) Cl(14) 115.3
Cl(5) Cl(7) C(79) Cl(15) -59.2
Cl(5) Cl(7) C(79) Cl(16) 9.5
Cl(5) Cl(7) C(79) C(76) 37.2
Cl(5) Cl(7) C(79) C(77) 28.3
Cl(14) Cl(7) C(79) Cl(4) -22.3
Cl(14) Cl(7) C(79) Cl(6) -17.3
Cl(14) Cl(7) C(79) Cl(13) 22.4
Cl(14) Cl(7) C(79) Cl(15) -174.5
Cl(14) Cl(7) C(79) Cl(16) -105.8
Cl(14) Cl(7) C(79) C(76) -78.1
Cl(14) Cl(7) C(79) C(77) -87.0
Cl(15) Cl(7) C(79) Cl(4) 152.2
Cl(15) Cl(7) C(79) Cl(6) 157.2
Cl(15) Cl(7) C(79) Cl(13) -163.1
Cl(15) Cl(7) C(79) Cl(14) 174.5
Cl(15) Cl(7) C(79) Cl(16) 68.7
Cl(15) Cl(7) C(79) C(76) 96.4
Cl(15) Cl(7) C(79) C(77) 87.5
C(76) Cl(7) C(79) Cl(4) 55.8
C(76) Cl(7) C(79) Cl(6) 60.8
C(76) Cl(7) C(79) Cl(13) 100.5
C(76) Cl(7) C(79) Cl(14) 78.1
C(76) Cl(7) C(79) Cl(15) -96.4
C(76) Cl(7) C(79) Cl(16) -27.7
C(76) Cl(7) C(79) C(77) -9.0
C(77) Cl(7) C(79) Cl(4) 64.7
C(77) Cl(7) C(79) Cl(6) 69.7
C(77) Cl(7) C(79) Cl(13) 109.4
C(77) Cl(7) C(79) Cl(14) 87.0
C(77) Cl(7) C(79) Cl(15) -87.5
C(77) Cl(7) C(79) Cl(16) -18.8
C(77) Cl(7) C(79) C(76) 9.0
Cl(11) Cl(8) Cl(9) C(78) 135.6
C(75) Cl(8) Cl(9) Cl(11) 61.2
C(75) Cl(8) Cl(9) C(78) -163.2
C(78) Cl(8) Cl(9) Cl(11) -135.6
Cl(9) Cl(8) Cl(11) Cl(3) 23.0
Cl(9) Cl(8) Cl(11) Cl(12) 122.7
Cl(9) Cl(8) Cl(11) C(75) 119.5
Cl(9) Cl(8) Cl(11) C(78) -39.4
C(75) Cl(8) Cl(11) Cl(3) -96.6
C(75) Cl(8) Cl(11) Cl(9) -119.5
C(75) Cl(8) Cl(11) Cl(12) 3.1
C(75) Cl(8) Cl(11) C(78) -158.9
C(78) Cl(8) Cl(11) Cl(3) 62.4
C(78) Cl(8) Cl(11) Cl(9) 39.4
C(78) Cl(8) Cl(11) Cl(12) 162.1
C(78) Cl(8) Cl(11) C(75) 158.9
Cl(3) Cl(8) C(75) Cl(2) -15.5
Cl(3) Cl(8) C(75) Cl(10) -15.8
Cl(3) Cl(8) C(75) Cl(11) -4.7
Cl(3) Cl(8) C(75) Cl(12) -9.9
Cl(9) Cl(8) C(75) Cl(2) -22.4
Cl(9) Cl(8) C(75) Cl(3) -6.8
Cl(9) Cl(8) C(75) Cl(10) -22.6
Cl(9) Cl(8) C(75) Cl(11) -11.6
Cl(9) Cl(8) C(75) Cl(12) -16.8
Cl(11) Cl(8) C(75) Cl(2) -10.8
Cl(11) Cl(8) C(75) Cl(3) 4.7
Cl(11) Cl(8) C(75) Cl(10) -11.1
Cl(11) Cl(8) C(75) Cl(12) -5.2
C(78) Cl(8) C(75) Cl(2) -49.4
C(78) Cl(8) C(75) Cl(3) -33.8
C(78) Cl(8) C(75) Cl(10) -49.6
C(78) Cl(8) C(75) Cl(11) -38.5
C(78) Cl(8) C(75) Cl(12) -43.8
Cl(3) Cl(8) C(78) Cl(9) -5.4
Cl(3) Cl(8) C(78) Cl(11) 4.7
Cl(9) Cl(8) C(78) Cl(3) 5.4
Cl(9) Cl(8) C(78) Cl(11) 10.1
Cl(11) Cl(8) C(78) Cl(3) -4.7
Cl(11) Cl(8) C(78) Cl(9) -10.1
C(75) Cl(8) C(78) Cl(3) 38.5
C(75) Cl(8) C(78) Cl(9) 33.1
C(75) Cl(8) C(78) Cl(11) 43.2
Cl(8) Cl(9) Cl(11) Cl(3) -14.5
Cl(8) Cl(9) Cl(11) Cl(12) -125.1
Cl(8) Cl(9) Cl(11) C(75) -103.6
Cl(8) Cl(9) Cl(11) C(78) 43.3
C(78) Cl(9) Cl(11) Cl(3) -57.8
C(78) Cl(9) Cl(11) Cl(8) -43.3
C(78) Cl(9) Cl(11) Cl(12) -168.4
C(78) Cl(9) Cl(11) C(75) -146.9
Cl(3) Cl(9) C(78) Cl(8) 4.4
Cl(3) Cl(9) C(78) Cl(11) -5.7
Cl(8) Cl(9) C(78) Cl(3) -4.4
Cl(8) Cl(9) C(78) Cl(11) -10.2
Cl(11) Cl(9) C(78) Cl(3) 5.7
Cl(11) Cl(9) C(78) Cl(8) 10.2
Cl(2) Cl(10) Cl(12) Cl(3) 46.2
Cl(2) Cl(10) Cl(12) Cl(11) 39.8
Cl(2) Cl(10) Cl(12) C(75) 71.4
C(75) Cl(10) Cl(12) Cl(3) -25.2
C(75) Cl(10) Cl(12) Cl(11) -31.6
Cl(2) Cl(10) C(75) Cl(3) -2.9
Cl(2) Cl(10) C(75) Cl(8) 3.5
Cl(2) Cl(10) C(75) Cl(11) -1.4
Cl(2) Cl(10) C(75) Cl(12) -14.9
Cl(12) Cl(10) C(75) Cl(3) 12.0
Cl(12) Cl(10) C(75) Cl(8) 18.4
Cl(12) Cl(10) C(75) Cl(11) 13.5
Cl(3) Cl(11) Cl(12) Cl(2) 74.9
Cl(3) Cl(11) Cl(12) Cl(10) 68.8
Cl(3) Cl(11) Cl(12) C(75) 30.5
Cl(8) Cl(11) Cl(12) Cl(2) 39.9
Cl(8) Cl(11) Cl(12) Cl(10) 33.9
Cl(8) Cl(11) Cl(12) C(75) -4.4
Cl(9) Cl(11) Cl(12) Cl(2) -163.2
Cl(9) Cl(11) Cl(12) Cl(10) -169.3
Cl(9) Cl(11) Cl(12) C(75) 152.4
C(75) Cl(11) Cl(12) Cl(2) 44.4
C(75) Cl(11) Cl(12) Cl(10) 38.3
C(78) Cl(11) Cl(12) Cl(2) 168.7
C(78) Cl(11) Cl(12) Cl(10) 162.6
C(78) Cl(11) Cl(12) C(75) 124.3
Cl(3) Cl(11) C(75) Cl(2) -153.4
Cl(3) Cl(11) C(75) Cl(8) 35.4
Cl(3) Cl(11) C(75) Cl(10) -153.3
Cl(3) Cl(11) C(75) Cl(12) -149.3
Cl(8) Cl(11) C(75) Cl(2) 171.2
Cl(8) Cl(11) C(75) Cl(10) 171.3
Cl(8) Cl(11) C(75) Cl(12) 175.2
Cl(9) Cl(11) C(75) Cl(2) -39.1
Cl(9) Cl(11) C(75) Cl(8) 149.7
Cl(9) Cl(11) C(75) Cl(10) -39.0
Cl(9) Cl(11) C(75) Cl(12) -35.0
Cl(12) Cl(11) C(75) Cl(2) -4.0
Cl(12) Cl(11) C(75) Cl(8) -175.2
Cl(12) Cl(11) C(75) Cl(10) -3.9
C(78) Cl(11) C(75) Cl(2) -145.9
C(78) Cl(11) C(75) Cl(8) 42.9
C(78) Cl(11) C(75) Cl(10) -145.8
C(78) Cl(11) C(75) Cl(12) -141.8
Cl(3) Cl(11) C(78) Cl(8) -30.5
Cl(3) Cl(11) C(78) Cl(9) 130.8
Cl(8) Cl(11) C(78) Cl(9) 161.3
Cl(9) Cl(11) C(78) Cl(8) -161.3
Cl(12) Cl(11) C(78) Cl(8) -130.7
Cl(12) Cl(11) C(78) Cl(9) 30.6
C(75) Cl(11) C(78) Cl(8) -37.8
C(75) Cl(11) C(78) Cl(9) 123.5
Cl(2) Cl(12) C(75) Cl(3) -164.9
Cl(2) Cl(12) C(75) Cl(8) -161.0
Cl(2) Cl(12) C(75) Cl(10) 3.7
Cl(2) Cl(12) C(75) Cl(11) -163.2
Cl(3) Cl(12) C(75) Cl(2) 164.9
Cl(3) Cl(12) C(75) Cl(8) 3.9
Cl(3) Cl(12) C(75) Cl(10) 168.6
Cl(3) Cl(12) C(75) Cl(11) 1.6
Cl(10) Cl(12) C(75) Cl(2) -3.7
Cl(10) Cl(12) C(75) Cl(3) -168.6
Cl(10) Cl(12) C(75) Cl(8) -164.7
Cl(10) Cl(12) C(75) Cl(11) -167.0
Cl(11) Cl(12) C(75) Cl(2) 163.2
Cl(11) Cl(12) C(75) Cl(3) -1.6
Cl(11) Cl(12) C(75) Cl(8) 2.2
Cl(11) Cl(12) C(75) Cl(10) 167.0
Cl(4) Cl(13) C(76) Cl(5) 149.9
Cl(4) Cl(13) C(76) Cl(6) -8.1
Cl(4) Cl(13) C(76) Cl(7) 151.0
Cl(4) Cl(13) C(76) Cl(14) 167.6
Cl(4) Cl(13) C(76) Cl(15) 136.3
Cl(4) Cl(13) C(76) Cl(16) 31.0
Cl(4) Cl(13) C(76) C(77) 126.3
Cl(4) Cl(13) C(76) C(79) 136.4
Cl(6) Cl(13) C(76) Cl(4) 8.1
Cl(6) Cl(13) C(76) Cl(5) 158.1
Cl(6) Cl(13) C(76) Cl(7) 159.1
Cl(6) Cl(13) C(76) Cl(14) 175.7
Cl(6) Cl(13) C(76) Cl(15) 144.4
Cl(6) Cl(13) C(76) Cl(16) 39.2
Cl(6) Cl(13) C(76) C(77) 134.4
Cl(6) Cl(13) C(76) C(79) 144.5
C(77) Cl(13) C(76) Cl(4) -126.3
C(77) Cl(13) C(76) Cl(5) 23.6
C(77) Cl(13) C(76) Cl(6) -134.4
C(77) Cl(13) C(76) Cl(7) 24.6
C(77) Cl(13) C(76) Cl(14) 41.2
C(77) Cl(13) C(76) Cl(15) 9.9
C(77) Cl(13) C(76) Cl(16) -95.3
C(77) Cl(13) C(76) C(79) 10.0
C(79) Cl(13) C(76) Cl(4) -136.4
C(79) Cl(13) C(76) Cl(5) 13.6
C(79) Cl(13) C(76) Cl(6) -144.5
C(79) Cl(13) C(76) Cl(7) 14.6
C(79) Cl(13) C(76) Cl(14) 31.2
C(79) Cl(13) C(76) Cl(15) -0.1
C(79) Cl(13) C(76) Cl(16) -105.3
C(79) Cl(13) C(76) C(77) -10.0
Cl(4) Cl(13) C(79) Cl(5) -138.9
Cl(4) Cl(13) C(79) Cl(6) 3.0
Cl(4) Cl(13) C(79) Cl(7) -142.8
Cl(4) Cl(13) C(79) Cl(14) -130.6
Cl(4) Cl(13) C(79) Cl(16) -13.8
Cl(4) Cl(13) C(79) C(76) -43.0
Cl(4) Cl(13) C(79) C(77) -36.7
Cl(6) Cl(13) C(79) Cl(4) -3.0
Cl(6) Cl(13) C(79) Cl(5) -141.9
Cl(6) Cl(13) C(79) Cl(7) -145.8
Cl(6) Cl(13) C(79) Cl(14) -133.6
Cl(6) Cl(13) C(79) Cl(16) -16.9
Cl(6) Cl(13) C(79) C(76) -46.1
Cl(6) Cl(13) C(79) C(77) -39.8
C(76) Cl(13) C(79) Cl(4) 43.0
C(76) Cl(13) C(79) Cl(5) -95.9
C(76) Cl(13) C(79) Cl(6) 46.1
C(76) Cl(13) C(79) Cl(7) -99.8
C(76) Cl(13) C(79) Cl(14) -87.6
C(76) Cl(13) C(79) Cl(16) 29.2
C(76) Cl(13) C(79) C(77) 6.3
C(77) Cl(13) C(79) Cl(4) 36.7
C(77) Cl(13) C(79) Cl(5) -102.1
C(77) Cl(13) C(79) Cl(6) 39.8
C(77) Cl(13) C(79) Cl(7) -106.0
C(77) Cl(13) C(79) Cl(14) -93.9
C(77) Cl(13) C(79) Cl(16) 22.9
C(77) Cl(13) C(79) C(76) -6.3
Cl(7) Cl(14) Cl(15) C(76) 147.1
Cl(7) Cl(14) Cl(15) C(77) 159.4
Cl(7) Cl(14) Cl(15) C(79) -168.6
C(76) Cl(14) Cl(15) Cl(7) -147.1
C(76) Cl(14) Cl(15) C(77) 12.3
C(76) Cl(14) Cl(15) C(79) 44.3
C(77) Cl(14) Cl(15) Cl(7) -159.4
C(77) Cl(14) Cl(15) C(76) -12.3
C(77) Cl(14) Cl(15) C(79) 32.0
C(79) Cl(14) Cl(15) Cl(7) 168.6
C(79) Cl(14) Cl(15) C(76) -44.3
C(79) Cl(14) Cl(15) C(77) -32.0
Cl(5) Cl(14) C(76) Cl(4) -85.7
Cl(5) Cl(14) C(76) Cl(6) -87.0
Cl(5) Cl(14) C(76) Cl(7) 2.8
Cl(5) Cl(14) C(76) Cl(13) -87.9
Cl(5) Cl(14) C(76) Cl(15) -4.5
Cl(5) Cl(14) C(76) Cl(16) 24.2
Cl(5) Cl(14) C(76) C(77) -45.9
Cl(5) Cl(14) C(76) C(79) -63.9
Cl(7) Cl(14) C(76) Cl(4) -88.6
Cl(7) Cl(14) C(76) Cl(5) -2.8
Cl(7) Cl(14) C(76) Cl(6) -89.8
Cl(7) Cl(14) C(76) Cl(13) -90.8
Cl(7) Cl(14) C(76) Cl(15) -7.4
Cl(7) Cl(14) C(76) Cl(16) 21.4
Cl(7) Cl(14) C(76) C(77) -48.7
Cl(7) Cl(14) C(76) C(79) -66.7
Cl(15) Cl(14) C(76) Cl(4) -81.2
Cl(15) Cl(14) C(76) Cl(5) 4.5
Cl(15) Cl(14) C(76) Cl(6) -82.4
Cl(15) Cl(14) C(76) Cl(7) 7.4
Cl(15) Cl(14) C(76) Cl(13) -83.4
Cl(15) Cl(14) C(76) Cl(16) 28.8
Cl(15) Cl(14) C(76) C(77) -41.4
Cl(15) Cl(14) C(76) C(79) -59.3
C(77) Cl(14) C(76) Cl(4) -39.8
C(77) Cl(14) C(76) Cl(5) 45.9
C(77) Cl(14) C(76) Cl(6) -41.1
C(77) Cl(14) C(76) Cl(7) 48.7
C(77) Cl(14) C(76) Cl(13) -42.0
C(77) Cl(14) C(76) Cl(15) 41.4
C(77) Cl(14) C(76) Cl(16) 70.2
C(77) Cl(14) C(76) C(79) -18.0
C(79) Cl(14) C(76) Cl(4) -21.9
C(79) Cl(14) C(76) Cl(5) 63.9
C(79) Cl(14) C(76) Cl(6) -23.1
C(79) Cl(14) C(76) Cl(7) 66.7
C(79) Cl(14) C(76) Cl(13) -24.1
C(79) Cl(14) C(76) Cl(15) 59.3
C(79) Cl(14) C(76) Cl(16) 88.1
C(79) Cl(14) C(76) C(77) 18.0
Cl(5) Cl(14) C(79) Cl(4) 166.9
Cl(5) Cl(14) C(79) Cl(6) 169.0
Cl(5) Cl(14) C(79) Cl(7) -4.5
Cl(5) Cl(14) C(79) Cl(13) -172.9
Cl(5) Cl(14) C(79) Cl(15) -1.7
Cl(5) Cl(14) C(79) Cl(16) 73.8
Cl(5) Cl(14) C(79) C(76) 96.5
Cl(5) Cl(14) C(79) C(77) 85.7
Cl(7) Cl(14) C(79) Cl(4) 171.5
Cl(7) Cl(14) C(79) Cl(5) 4.5
Cl(7) Cl(14) C(79) Cl(6) 173.5
Cl(7) Cl(14) C(79) Cl(13) -168.3
Cl(7) Cl(14) C(79) Cl(15) 2.8
Cl(7) Cl(14) C(79) Cl(16) 78.3
Cl(7) Cl(14) C(79) C(76) 101.1
Cl(7) Cl(14) C(79) C(77) 90.3
Cl(15) Cl(14) C(79) Cl(4) 168.6
Cl(15) Cl(14) C(79) Cl(5) 1.7
Cl(15) Cl(14) C(79) Cl(6) 170.7
Cl(15) Cl(14) C(79) Cl(7) -2.8
Cl(15) Cl(14) C(79) Cl(13) -171.2
Cl(15) Cl(14) C(79) Cl(16) 75.5
Cl(15) Cl(14) C(79) C(76) 98.2
Cl(15) Cl(14) C(79) C(77) 87.4
C(76) Cl(14) C(79) Cl(4) 70.4
C(76) Cl(14) C(79) Cl(5) -96.5
C(76) Cl(14) C(79) Cl(6) 72.5
C(76) Cl(14) C(79) Cl(7) -101.1
C(76) Cl(14) C(79) Cl(13) 90.6
C(76) Cl(14) C(79) Cl(15) -98.2
C(76) Cl(14) C(79) Cl(16) -22.7
C(76) Cl(14) C(79) C(77) -10.8
C(77) Cl(14) C(79) Cl(4) 81.2
C(77) Cl(14) C(79) Cl(5) -85.7
C(77) Cl(14) C(79) Cl(6) 83.3
C(77) Cl(14) C(79) Cl(7) -90.3
C(77) Cl(14) C(79) Cl(13) 101.4
C(77) Cl(14) C(79) Cl(15) -87.4
C(77) Cl(14) C(79) Cl(16) -11.9
C(77) Cl(14) C(79) C(76) 10.8
Cl(5) Cl(15) C(76) Cl(4) 106.3
Cl(5) Cl(15) C(76) Cl(6) 106.6
Cl(5) Cl(15) C(76) Cl(7) -2.4
Cl(5) Cl(15) C(76) Cl(13) 99.3
Cl(5) Cl(15) C(76) Cl(14) 5.8
Cl(5) Cl(15) C(76) Cl(16) -153.5
Cl(5) Cl(15) C(76) C(77) 113.9
Cl(5) Cl(15) C(76) C(79) 99.2
Cl(7) Cl(15) C(76) Cl(4) 108.7
Cl(7) Cl(15) C(76) Cl(5) 2.4
Cl(7) Cl(15) C(76) Cl(6) 108.9
Cl(7) Cl(15) C(76) Cl(13) 101.7
Cl(7) Cl(15) C(76) Cl(14) 8.1
Cl(7) Cl(15) C(76) Cl(16) -151.1
Cl(7) Cl(15) C(76) C(77) 116.3
Cl(7) Cl(15) C(76) C(79) 101.6
Cl(14) Cl(15) C(76) Cl(4) 100.6
Cl(14) Cl(15) C(76) Cl(5) -5.8
Cl(14) Cl(15) C(76) Cl(6) 100.8
Cl(14) Cl(15) C(76) Cl(7) -8.1
Cl(14) Cl(15) C(76) Cl(13) 93.6
Cl(14) Cl(15) C(76) Cl(16) -159.2
Cl(14) Cl(15) C(76) C(77) 108.2
Cl(14) Cl(15) C(76) C(79) 93.5
C(77) Cl(15) C(76) Cl(4) -7.6
C(77) Cl(15) C(76) Cl(5) -113.9
C(77) Cl(15) C(76) Cl(6) -7.3
C(77) Cl(15) C(76) Cl(7) -116.3
C(77) Cl(15) C(76) Cl(13) -14.6
C(77) Cl(15) C(76) Cl(14) -108.2
C(77) Cl(15) C(76) Cl(16) 92.6
C(77) Cl(15) C(76) C(79) -14.7
C(79) Cl(15) C(76) Cl(4) 7.1
C(79) Cl(15) C(76) Cl(5) -99.2
C(79) Cl(15) C(76) Cl(6) 7.3
C(79) Cl(15) C(76) Cl(7) -101.6
C(79) Cl(15) C(76) Cl(13) 0.1
C(79) Cl(15) C(76) Cl(14) -93.5
C(79) Cl(15) C(76) Cl(16) 107.3
C(79) Cl(15) C(76) C(77) 14.7
Cl(5) Cl(15) C(79) Cl(4) -143.5
Cl(5) Cl(15) C(79) Cl(6) -149.1
Cl(5) Cl(15) C(79) Cl(7) 4.9
Cl(5) Cl(15) C(79) Cl(14) 1.9
Cl(5) Cl(15) C(79) Cl(16) -108.1
Cl(5) Cl(15) C(79) C(76) -79.0
Cl(5) Cl(15) C(79) C(77) -85.1
Cl(7) Cl(15) C(79) Cl(4) -148.4
Cl(7) Cl(15) C(79) Cl(5) -4.9
Cl(7) Cl(15) C(79) Cl(6) -154.0
Cl(7) Cl(15) C(79) Cl(14) -3.0
Cl(7) Cl(15) C(79) Cl(16) -113.0
Cl(7) Cl(15) C(79) C(76) -83.8
Cl(7) Cl(15) C(79) C(77) -90.0
Cl(14) Cl(15) C(79) Cl(4) -145.4
Cl(14) Cl(15) C(79) Cl(5) -1.9
Cl(14) Cl(15) C(79) Cl(6) -151.0
Cl(14) Cl(15) C(79) Cl(7) 3.0
Cl(14) Cl(15) C(79) Cl(16) -110.0
Cl(14) Cl(15) C(79) C(76) -80.9
Cl(14) Cl(15) C(79) C(77) -87.0
C(76) Cl(15) C(79) Cl(4) -64.6
C(76) Cl(15) C(79) Cl(5) 79.0
C(76) Cl(15) C(79) Cl(6) -70.1
C(76) Cl(15) C(79) Cl(7) 83.8
C(76) Cl(15) C(79) Cl(14) 80.9
C(76) Cl(15) C(79) Cl(16) -29.1
C(76) Cl(15) C(79) C(77) -6.1
C(77) Cl(15) C(79) Cl(4) -58.4
C(77) Cl(15) C(79) Cl(5) 85.1
C(77) Cl(15) C(79) Cl(6) -64.0
C(77) Cl(15) C(79) Cl(7) 90.0
C(77) Cl(15) C(79) Cl(14) 87.0
C(77) Cl(15) C(79) Cl(16) -23.0
C(77) Cl(15) C(79) C(76) 6.1
Cl(4) Cl(16) C(76) Cl(5) -100.4
Cl(4) Cl(16) C(76) Cl(6) 2.7
Cl(4) Cl(16) C(76) Cl(7) -101.7
Cl(4) Cl(16) C(76) Cl(13) -5.3
Cl(4) Cl(16) C(76) Cl(14) -108.5
Cl(4) Cl(16) C(76) Cl(15) -93.4
Cl(4) Cl(16) C(76) C(77) -59.5
Cl(4) Cl(16) C(76) C(79) -47.1
Cl(6) Cl(16) C(76) Cl(4) -2.7
Cl(6) Cl(16) C(76) Cl(5) -103.1
Cl(6) Cl(16) C(76) Cl(7) -104.3
Cl(6) Cl(16) C(76) Cl(13) -8.0
Cl(6) Cl(16) C(76) Cl(14) -111.2
Cl(6) Cl(16) C(76) Cl(15) -96.1
Cl(6) Cl(16) C(76) C(77) -62.2
Cl(6) Cl(16) C(76) C(79) -49.8
C(77) Cl(16) C(76) Cl(4) 59.5
C(77) Cl(16) C(76) Cl(5) -40.9
C(77) Cl(16) C(76) Cl(6) 62.2
C(77) Cl(16) C(76) Cl(7) -42.1
C(77) Cl(16) C(76) Cl(13) 54.2
C(77) Cl(16) C(76) Cl(14) -49.0
C(77) Cl(16) C(76) Cl(15) -33.9
C(77) Cl(16) C(76) C(79) 12.4
C(79) Cl(16) C(76) Cl(4) 47.1
C(79) Cl(16) C(76) Cl(5) -53.3
C(79) Cl(16) C(76) Cl(6) 49.8
C(79) Cl(16) C(76) Cl(7) -54.6
C(79) Cl(16) C(76) Cl(13) 41.8
C(79) Cl(16) C(76) Cl(14) -61.4
C(79) Cl(16) C(76) Cl(15) -46.3
C(79) Cl(16) C(76) C(77) -12.4
Cl(4) Cl(16) C(79) Cl(5) 168.1
Cl(4) Cl(16) C(79) Cl(6) -0.5
Cl(4) Cl(16) C(79) Cl(7) 167.8
Cl(4) Cl(16) C(79) Cl(13) 3.4
Cl(4) Cl(16) C(79) Cl(14) 147.2
Cl(4) Cl(16) C(79) Cl(15) -173.7
Cl(4) Cl(16) C(79) C(76) 94.9
Cl(4) Cl(16) C(79) C(77) 117.7
Cl(6) Cl(16) C(79) Cl(4) 0.5
Cl(6) Cl(16) C(79) Cl(5) 168.6
Cl(6) Cl(16) C(79) Cl(7) 168.3
Cl(6) Cl(16) C(79) Cl(13) 3.8
Cl(6) Cl(16) C(79) Cl(14) 147.7
Cl(6) Cl(16) C(79) Cl(15) -173.3
Cl(6) Cl(16) C(79) C(76) 95.4
Cl(6) Cl(16) C(79) C(77) 118.2
C(76) Cl(16) C(79) Cl(4) -94.9
C(76) Cl(16) C(79) Cl(5) 73.2
C(76) Cl(16) C(79) Cl(6) -95.4
C(76) Cl(16) C(79) Cl(7) 72.9
C(76) Cl(16) C(79) Cl(13) -91.6
C(76) Cl(16) C(79) Cl(14) 52.3
C(76) Cl(16) C(79) Cl(15) 91.3
C(76) Cl(16) C(79) C(77) 22.8
C(77) Cl(16) C(79) Cl(4) -117.7
C(77) Cl(16) C(79) Cl(5) 50.4
C(77) Cl(16) C(79) Cl(6) -118.2
C(77) Cl(16) C(79) Cl(7) 50.1
C(77) Cl(16) C(79) Cl(13) -114.4
C(77) Cl(16) C(79) Cl(14) 29.5
C(77) Cl(16) C(79) Cl(15) 68.5
C(77) Cl(16) C(79) C(76) -22.8
Rh(1) P(1) C(1) C(2) 8.8(5)
Rh(1) P(1) C(1) C(6) -171.0(4)
C(23) P(1) C(1) C(2) -113.1(5)
C(23) P(1) C(1) C(6) 67.0(5)
C(45) P(1) C(1) C(2) 136.4(5)
C(45) P(1) C(1) C(6) -43.5(5)
Rh(1) P(1) C(23) C(24) -134.8(5)
Rh(1) P(1) C(23) C(28) 40.9(6)
C(1) P(1) C(23) C(24) -11.1(6)
C(1) P(1) C(23) C(28) 164.5(5)
C(45) P(1) C(23) C(24) 98.2(5)
C(45) P(1) C(23) C(28) -86.2(5)
Rh(1) P(1) C(45) C(46) -82.3(4)
Rh(1) P(1) C(45) C(50) 90.4(4)
C(1) P(1) C(45) C(46) 152.0(4)
C(1) P(1) C(45) C(50) -35.3(4)
C(23) P(1) C(45) C(46) 41.2(4)
C(23) P(1) C(45) C(50) -146.1(4)
P(1) C(1) C(2) C(3) 179.2(5)
C(6) C(1) C(2) C(3) -0.9(9)
P(1) C(1) C(6) C(5) -178.7(5)
C(2) C(1) C(6) C(5) 1.4(9)
C(1) C(2) C(3) C(4) 0.8(9)
C(1) C(2) C(3) C(7) 179.6(6)
C(2) C(3) C(4) C(5) -1.3(9)
C(7) C(3) C(4) C(5) 180.0(5)
C(2) C(3) C(7) C(8) -90.2(7)
C(2) C(3) C(7) C(12) 89.1(7)
C(4) C(3) C(7) C(8) 88.6(7)
C(4) C(3) C(7) C(12) -92.2(7)
C(3) C(4) C(5) C(6) 1.8(9)
C(3) C(4) C(5) C(15) -178.9(6)
C(4) C(5) C(6) C(1) -1.9(9)
C(15) C(5) C(6) C(1) 178.8(6)
C(4) C(5) C(15) C(16) -77.0(8)
C(4) C(5) C(15) C(20) 102.5(7)
C(6) C(5) C(15) C(16) 102.3(8)
C(6) C(5) C(15) C(20) -78.2(8)
C(3) C(7) C(8) C(9) -177.6(6)
C(3) C(7) C(8) C(13) 1.9(9)
C(12) C(7) C(8) C(9) 3.2(9)
C(12) C(7) C(8) C(13) -177.3(6)
C(3) C(7) C(12) C(11) 178.4(6)
C(3) C(7) C(12) C(14) -2.9(9)
C(8) C(7) C(12) C(11) -2.4(9)
C(8) C(7) C(12) C(14) 176.3(6)
C(7) C(8) C(9) C(10) -1(1)
C(13) C(8) C(9) C(10) 179.1(6)
C(8) C(9) C(10) C(11) -1(1)
C(9) C(10) C(11) C(12) 1(1)
C(10) C(11) C(12) C(7) -0.1(8)
C(10) C(11) C(12) C(14) -178.8(6)
C(5) C(15) C(16) C(17) 179.6(7)
C(5) C(15) C(16) C(21) -1(1)
C(20) C(15) C(16) C(17) 0.0(9)
C(20) C(15) C(16) C(21) 178.7(6)
C(5) C(15) C(20) C(19) -178.1(6)
C(5) C(15) C(20) C(22) 1(1)
C(16) C(15) C(20) C(19) 1(1)
C(16) C(15) C(20) C(22) -178.6(6)
C(15) C(16) C(17) C(18) -1(1)
C(21) C(16) C(17) C(18) 180.0(6)
C(16) C(17) C(18) C(19) 1(1)
C(17) C(18) C(19) C(20) 0(1)
C(18) C(19) C(20) C(15) -1(1)
C(18) C(19) C(20) C(22) 178.5(7)
P(1) C(23) C(24) C(25) 174.3(6)
C(28) C(23) C(24) C(25) -1(1)
P(1) C(23) C(28) C(27) -175.5(5)
C(24) C(23) C(28) C(27) 0.3(8)
C(23) C(24) C(25) C(26) 0(1)
C(23) C(24) C(25) C(29) -176.6(6)
C(24) C(25) C(26) C(27) 0(1)
C(29) C(25) C(26) C(27) 178.1(6)
C(24) C(25) C(29) C(30) 70.4(9)
C(24) C(25) C(29) C(34) -107.0(8)
C(26) C(25) C(29) C(30) -106.9(8)
C(26) C(25) C(29) C(34) 75.7(9)
C(25) C(26) C(27) C(28) -1(1)
C(25) C(26) C(27) C(37) -179.0(6)
C(26) C(27) C(28) C(23) 1.2(9)
C(37) C(27) C(28) C(23) 178.5(6)
C(26) C(27) C(37) C(38) -67.6(9)
C(26) C(27) C(37) C(42) 111.7(7)
C(28) C(27) C(37) C(38) 115.2(7)
C(28) C(27) C(37) C(42) -65.5(9)
C(25) C(29) C(30) C(31) -179.8(6)
C(25) C(29) C(30) C(35) -0.1(8)
C(34) C(29) C(30) C(31) -2(1)
C(34) C(29) C(30) C(35) 177.3(7)
C(25) C(29) C(34) C(33) 178.4(7)
C(25) C(29) C(34) C(36) 0(1)
C(30) C(29) C(34) C(33) 0(1)
C(30) C(29) C(34) C(36) -178.1(7)
C(29) C(30) C(31) C(32) 1(1)
C(35) C(30) C(31) C(32) -178.6(8)
C(30) C(31) C(32) C(33) 1(1)
C(31) C(32) C(33) C(34) -2(1)
C(32) C(33) C(34) C(29) 1(1)
C(32) C(33) C(34) C(36) -179.2(7)
C(27) C(37) C(38) C(39) -179.0(6)
C(27) C(37) C(38) C(43) 1(1)
C(42) C(37) C(38) C(39) 1(1)
C(42) C(37) C(38) C(43) -178.1(7)
C(27) C(37) C(42) C(41) 179.8(5)
C(27) C(37) C(42) C(44) -0.3(8)
C(38) C(37) C(42) C(41) 0(1)
C(38) C(37) C(42) C(44) 178.9(7)
C(37) C(38) C(39) C(40) 0(1)
C(43) C(38) C(39) C(40) 179.1(7)
C(38) C(39) C(40) C(41) -1(1)
C(39) C(40) C(41) C(42) 2(1)
C(40) C(41) C(42) C(37) 0(1)
C(40) C(41) C(42) C(44) 179.2(7)
P(1) C(45) C(46) C(47) 171.6(4)
C(50) C(45) C(46) C(47) -1.1(7)
P(1) C(45) C(50) C(49) -172.5(4)
C(46) C(45) C(50) C(49) 0.3(7)
C(45) C(46) C(47) C(48) 0.9(7)
C(45) C(46) C(47) C(51) -177.7(5)
C(46) C(47) C(48) C(49) 0.1(6)
C(51) C(47) C(48) C(49) 178.7(5)
C(46) C(47) C(51) C(52) -73.4(7)
C(46) C(47) C(51) C(56) 105.9(7)
C(48) C(47) C(51) C(52) 108.0(7)
C(48) C(47) C(51) C(56) -72.7(7)
C(47) C(48) C(49) C(50) -0.9(7)
C(47) C(48) C(49) C(59) 177.0(5)
C(48) C(49) C(50) C(45) 0.7(7)
C(59) C(49) C(50) C(45) -177.2(5)
C(48) C(49) C(59) C(60) 81.9(7)
C(48) C(49) C(59) C(64) -96.9(7)
C(50) C(49) C(59) C(60) -100.2(7)
C(50) C(49) C(59) C(64) 81.0(7)
C(47) C(51) C(52) C(53) -179.8(6)
C(47) C(51) C(52) C(57) 0(1)
C(56) C(51) C(52) C(53) 0(1)
C(56) C(51) C(52) C(57) 179.9(5)
C(47) C(51) C(56) C(55) 179.5(6)
C(47) C(51) C(56) C(58) 0.1(7)
C(52) C(51) C(56) C(55) -1(1)
C(52) C(51) C(56) C(58) 179.5(6)
C(51) C(52) C(53) C(54) 0(1)
C(57) C(52) C(53) C(54) -179.7(7)
C(52) C(53) C(54) C(55) 0(1)
C(53) C(54) C(55) C(56) 0(1)
C(54) C(55) C(56) C(51) 1(1)
C(54) C(55) C(56) C(58) -179.5(7)
C(49) C(59) C(60) C(61) -176.8(7)
C(49) C(59) C(60) C(65) 4(1)
C(64) C(59) C(60) C(61) 2(1)
C(64) C(59) C(60) C(65) -177.0(7)
C(49) C(59) C(64) C(63) 176.5(6)
C(49) C(59) C(64) C(66) -1(1)
C(60) C(59) C(64) C(63) -2(1)
C(60) C(59) C(64) C(66) 179.4(6)
C(59) C(60) C(61) C(62) -0.2(9)
C(65) C(60) C(61) C(62) 178.9(7)
C(60) C(61) C(62) C(63) -1(1)
C(61) C(62) C(63) C(64) 0(1)
C(62) C(63) C(64) C(59) 0(1)
C(62) C(63) C(64) C(66) 179.1(7)
Rh(1) C(67) C(68) C(69) 102.5(6)
C(74) C(67) C(68) Rh(1) -98.2(6)
C(74) C(67) C(68) C(69) 4(1)
Rh(1) C(67) C(74) C(73) -41.1(6)
C(68) C(67) C(74) C(73) 39.9(9)
Rh(1) C(68) C(69) C(70) -13.4(8)
C(67) C(68) C(69) C(70) -94.1(8)
C(68) C(69) C(70) C(71) 34.0(9)
C(69) C(70) C(71) Rh(1) -37.9(7)
C(69) C(70) C(71) C(72) 42(1)
Rh(1) C(71) C(72) C(73) 104.7(7)
C(70) C(71) C(72) Rh(1) -101.1(7)
C(70) C(71) C(72) C(73) 3(1)
Rh(1) C(72) C(73) C(74) -13.9(7)
C(71) C(72) C(73) C(74) -95.0(8)
C(72) C(73) C(74) C(67) 37.3(7)
Cl(4) C(76) C(79) Cl(5) 171.1
Cl(4) C(76) C(79) Cl(6) 0.1
Cl(4) C(76) C(79) Cl(7) 170.0
Cl(4) C(76) C(79) Cl(13) 9.6
Cl(4) C(76) C(79) Cl(14) 149.6
Cl(4) C(76) C(79) Cl(15) -170.3
Cl(4) C(76) C(79) Cl(16) -80.8
Cl(4) C(76) C(79) C(77) -137.1
Cl(5) C(76) C(79) Cl(4) -171.1
Cl(5) C(76) C(79) Cl(6) -171.0
Cl(5) C(76) C(79) Cl(7) -1.1
Cl(5) C(76) C(79) Cl(13) -161.5
Cl(5) C(76) C(79) Cl(14) -21.5
Cl(5) C(76) C(79) Cl(15) 18.6
Cl(5) C(76) C(79) Cl(16) 108.1
Cl(5) C(76) C(79) C(77) 51.8
Cl(6) C(76) C(79) Cl(4) -0.1
Cl(6) C(76) C(79) Cl(5) 171.0
Cl(6) C(76) C(79) Cl(7) 169.9
Cl(6) C(76) C(79) Cl(13) 9.5
Cl(6) C(76) C(79) Cl(14) 149.5
Cl(6) C(76) C(79) Cl(15) -170.4
Cl(6) C(76) C(79) Cl(16) -80.9
Cl(6) C(76) C(79) C(77) -137.2
Cl(7) C(76) C(79) Cl(4) -170.0
Cl(7) C(76) C(79) Cl(5) 1.1
Cl(7) C(76) C(79) Cl(6) -169.9
Cl(7) C(76) C(79) Cl(13) -160.4
Cl(7) C(76) C(79) Cl(14) -20.4
Cl(7) C(76) C(79) Cl(15) 19.7
Cl(7) C(76) C(79) Cl(16) 109.2
Cl(7) C(76) C(79) C(77) 52.9
Cl(13) C(76) C(79) Cl(4) -9.6
Cl(13) C(76) C(79) Cl(5) 161.5
Cl(13) C(76) C(79) Cl(6) -9.5
Cl(13) C(76) C(79) Cl(7) 160.4
Cl(13) C(76) C(79) Cl(14) 140.0
Cl(13) C(76) C(79) Cl(15) -179.9
Cl(13) C(76) C(79) Cl(16) -90.3
Cl(13) C(76) C(79) C(77) -146.7
Cl(14) C(76) C(79) Cl(4) -149.6
Cl(14) C(76) C(79) Cl(5) 21.5
Cl(14) C(76) C(79) Cl(6) -149.5
Cl(14) C(76) C(79) Cl(7) 20.4
Cl(14) C(76) C(79) Cl(13) -140.0
Cl(14) C(76) C(79) Cl(15) 40.1
Cl(14) C(76) C(79) Cl(16) 129.6
Cl(14) C(76) C(79) C(77) 73.3
Cl(15) C(76) C(79) Cl(4) 170.3
Cl(15) C(76) C(79) Cl(5) -18.6
Cl(15) C(76) C(79) Cl(6) 170.4
Cl(15) C(76) C(79) Cl(7) -19.7
Cl(15) C(76) C(79) Cl(13) 179.9
Cl(15) C(76) C(79) Cl(14) -40.1
Cl(15) C(76) C(79) Cl(16) 89.5
Cl(15) C(76) C(79) C(77) 33.2
Cl(16) C(76) C(79) Cl(4) 80.8
Cl(16) C(76) C(79) Cl(5) -108.1
Cl(16) C(76) C(79) Cl(6) 80.9
Cl(16) C(76) C(79) Cl(7) -109.2
Cl(16) C(76) C(79) Cl(13) 90.3
Cl(16) C(76) C(79) Cl(14) -129.6
Cl(16) C(76) C(79) Cl(15) -89.5
Cl(16) C(76) C(79) C(77) -56.3
C(77) C(76) C(79) Cl(4) 137.1
C(77) C(76) C(79) Cl(5) -51.8
C(77) C(76) C(79) Cl(6) 137.2
C(77) C(76) C(79) Cl(7) -52.9
C(77) C(76) C(79) Cl(13) 146.7
C(77) C(76) C(79) Cl(14) -73.3
C(77) C(76) C(79) Cl(15) -33.2
C(77) C(76) C(79) Cl(16) 56.3
